data_7130156
loop_
_publ_author_name
'liu, xianhu'
'Shen, Hui'
'Gao, Yang'
'Deng, Guocheng'
'Deng, Hongwen'
'Han, Ying-Zi'
'Teo, Boon K.'
'Zheng, Nanfeng'

_publ_section_title
;
 Cu28H20: A Peculiar Chiral Nanocluster with an Exposed Cu Atom and 13
 Surface Hydrides
;
_journal_name_full 'Chemical Communications'
_journal_paper_doi 10.1039/D1CC06415K
_journal_year 2022
_chemical_formula_moiety 'C54 H146 Cu28 O18 P9 S18, C54 H52 Cu P4'
_chemical_formula_sum 'C108 H198 Cu29 O18 P13 S18'
_chemical_formula_weight 4607.00
_space_group_crystal_system monoclinic
_space_group_IT_number 14
_space_group_name_Hall '-P 2yn'
_space_group_name_H-M_alt 'P 1 21/n 1'
_atom_sites_solution_hydrogens mixed
_audit_creation_date 2022-04-02
_audit_creation_method
;
Olex2 1.3
(compiled 2020.11.12 svn.r5f609507 for OlexSys, GUI svn.r6272)
;
_audit_update_record
;
2022-04-02 deposited with the CCDC.	2022-05-20 downloaded from the CCDC.
;
_cell_angle_alpha 90
_cell_angle_beta 95.3930(10)
_cell_angle_gamma 90
_cell_formula_units_Z 4
_cell_length_a 18.11800(10)
_cell_length_b 30.2812(2)
_cell_length_c 29.3934(3)
_cell_measurement_reflns_used 27622
_cell_measurement_temperature 100.15
_cell_measurement_theta_max 64.9750
_cell_measurement_theta_min 3.9870
_cell_volume 16054.9(2)
_computing_molecular_graphics 'Olex2 1.3 (Dolomanov et al., 2009)'
_computing_publication_material 'Olex2 1.3 (Dolomanov et al., 2009)'
_computing_structure_refinement 'SHELXL 2018/3 (Sheldrick, 2015)'
_computing_structure_solution 'SHELXT 2014/4 (Sheldrick, 2014)'
_diffrn_ambient_temperature 100.15
_diffrn_measured_fraction_theta_full 0.975
_diffrn_measured_fraction_theta_max 0.975
_diffrn_measurement_device_type 'SuperNova, Dual, Cu at home/near, Atlas'
_diffrn_measurement_method '\w scans'
_diffrn_radiation_type CuK\a
_diffrn_radiation_wavelength 1.54184
_diffrn_reflns_av_R_equivalents 0.0395
_diffrn_reflns_av_unetI/netI 0.0496
_diffrn_reflns_Laue_measured_fraction_full 0.975
_diffrn_reflns_Laue_measured_fraction_max 0.975
_diffrn_reflns_limit_h_max 18
_diffrn_reflns_limit_h_min -21
_diffrn_reflns_limit_k_max 30
_diffrn_reflns_limit_k_min -35
_diffrn_reflns_limit_l_max 33
_diffrn_reflns_limit_l_min -33
_diffrn_reflns_number 58440
_diffrn_reflns_point_group_measured_fraction_full 0.975
_diffrn_reflns_point_group_measured_fraction_max 0.975
_diffrn_reflns_theta_full 64.849
_diffrn_reflns_theta_max 64.849
_diffrn_reflns_theta_min 3.287
_exptl_absorpt_coefficient_mu 7.819
_exptl_absorpt_correction_T_max 1.00000
_exptl_absorpt_correction_T_min 0.57054
_exptl_absorpt_correction_type multi-scan
_exptl_crystal_colour 'clear yellowish yellow'
_exptl_crystal_colour_lustre clear
_exptl_crystal_colour_modifier yellowish
_exptl_crystal_colour_primary yellow
_exptl_crystal_density_diffrn 1.906
_exptl_crystal_description plate
_exptl_crystal_F_000 9256
_refine_diff_density_max 0.730
_refine_diff_density_min -0.643
_refine_diff_density_rms 0.107
_refine_ls_extinction_method none
_refine_ls_goodness_of_fit_ref 1.036
_refine_ls_hydrogen_treatment mixed
_refine_ls_matrix_type full
_refine_ls_number_parameters 1791
_refine_ls_number_reflns 26567
_refine_ls_number_restraints 1554
_refine_ls_restrained_S_all 1.027
_refine_ls_R_factor_all 0.0488
_refine_ls_R_factor_gt 0.0361
_refine_ls_shift/su_max 0.001
_refine_ls_shift/su_mean 0.000
_refine_ls_structure_factor_coef Fsqd
_refine_ls_weighting_details 'w=1/[\s^2^(Fo^2^)+(0.0391P)^2^+12.1711P] where P=(Fo^2^+2Fc^2^)/3'
_refine_ls_weighting_scheme calc
_refine_ls_wR_factor_gt 0.0833
_refine_ls_wR_factor_ref 0.0914
_reflns_Friedel_coverage 0.000
_reflns_number_gt 21793
_reflns_number_total 26567
_reflns_threshold_expression 'I > 2\s(I)'
_cod_data_source_file d1cc06415k2.cif
_cod_data_source_block 1
_cod_database_code 7130156
_shelx_shelxl_version_number 2018/3
_shelx_space_group_comment
;
The symmetry employed for this shelxl refinement is uniquely defined
by the following loop, which should always be used as a source of
symmetry information in preference to the above space-group names.
They are only intended as comments.
;
_olex2_refinement_description
;
1. Fixed Uiso
 At 1.2 times of:
  All C(H) groups, All C(H,H) groups
 At 1.5 times of:
  All C(H,H,H) groups
2. Uiso/Uaniso restraints and constraints
C03V \\sim C055 \\sim C056 \\sim O023: within 2A with sigma of 0.01 and sigma
for terminal atoms of 0.02 within 2A
C027 \\sim C028 \\sim C029 \\sim C02A \\sim C02B \\sim C02C \\sim C02D \\sim
C02E \\sim C02F \\sim C02G \\sim C02H \\sim C02I \\sim C02J \\sim C02K \\sim
C02L \\sim C02M \\sim C02N \\sim C02O \\sim C02P \\sim C02Q \\sim C02R \\sim
C02S \\sim C02T \\sim C02U \\sim C02V \\sim C02W \\sim C02X \\sim C02Y \\sim
C02Z \\sim C030 \\sim C031 \\sim C032 \\sim C033 \\sim C034 \\sim C035 \\sim
C036 \\sim C037 \\sim C038 \\sim C039 \\sim C03A \\sim C03B \\sim C03C \\sim
C03D \\sim C03E \\sim C03F \\sim C03G \\sim C03H \\sim C03I \\sim C03J \\sim
C03K \\sim C03L \\sim C03M \\sim C03N \\sim C03O \\sim C03P \\sim C03Q \\sim
C03R \\sim C03S \\sim C03T \\sim C03U \\sim C03V \\sim C03W \\sim C03X \\sim
C03Y \\sim C03Z \\sim C040 \\sim C041 \\sim C042 \\sim C043 \\sim C044 \\sim
C045 \\sim C046 \\sim C047 \\sim C048 \\sim C049 \\sim C04A \\sim C04B \\sim
C04C \\sim C04D \\sim C04E \\sim C04F \\sim C04G \\sim C04H \\sim C04I \\sim
C04J \\sim C04K \\sim C04L \\sim C04M \\sim C04N \\sim C04O \\sim C04P \\sim
C04Q \\sim C04R \\sim C04S \\sim C04T \\sim C04U \\sim C04V \\sim C04W \\sim
C04X \\sim C04Y \\sim C04Z \\sim C050 \\sim C051 \\sim C052 \\sim C053 \\sim
C054 \\sim C055 \\sim C056: within 3.8A with sigma of 0.01 and sigma for
terminal atoms of 0.02 within 3.8A
3.a Ternary CH refined with riding coordinates:
 C02E(H02E), C02H(H02H), C02L(H02L), C02X(H02X), C031(H031), C034(H034),
 C035(H035), C037(H037), C03J(H03J), C03P(H03P), C03T(H03T), C03U(H03U),
 C03V(H03V), C046(H046), C049(H049), C04H(H1), C04I(H2), C04M(H4)
3.b Secondary CH2 refined with riding coordinates:
 C02C(H02A,H02C), C02D(H02D,H02F), C02M(H02M,H02N), C02P(H02P,H02Q), C038(H03X,
 H03Y), C03I(H21,H)
3.c Aromatic/amide H refined with riding coordinates:
 C027(H027), C029(H029), C02B(H02B), C02F(H02G), C02G(H02I), C02J(H02J),
 C02K(H02K), C02O(H02O), C02Q(H02R), C02T(H02T), C02U(H02U), C02V(H02V),
 C02Z(H02Z), C030(H030), C032(H032), C033(H033), C036(H036), C03A(H03Z),
 C03C(H03), C03D(H16), C03E(H17), C03F(H18), C03G(H19), C03H(H20), C03L(H22),
 C03M(H23), C03N(H24), C03O(H25), C03R(H26), C03S(H27), C03X(H28), C03Z(H29),
 C040(H040), C047(H047), C04A(H30), C04D(H31), C04J(H32), C04K(H33), C04O(H34),
 C04Q(H35)
3.d Idealised Me refined as rotating group:
 C039(H03A,H03B,H03C), C03B(H03D,H03E,H03F), C03K(H03G,H03H,H03I), C03Q(H03K,
 H03L,H03M), C03W(H03N,H03O,H03Q), C03Y(H03R,H03S,H03W), C041(H04A,H04B,H04C),
 C042(H04D,H04E,H04F), C043(H04G,H04H,H04I), C044(H04J,H04K,H04L), C045(H04M,
 H04N,H04O), C048(H04P,H04Q,H04R), C04B(H04S,H04T,H04U), C04C(H04V,H04W,H04X),
 C04E(H04Y,HA,HB), C04F(H04Z,HC,HD), C04G(H04,HE,HF), C04L(H3,HG,HH), C04N(H5,
 HI,HJ), C04P(H6,HK,HL), C04R(H7,HM,HN), C04S(H8,HO,HP), C04T(H9,HQ,HR),
 C04U(H10,HS,HT), C04V(H11,HU,HV), C04W(H12,HW,HX), C04X(H13,HY,HZ), C04Y(H14,
 H36,H37), C04Z(H15,H38,H39), C050(H05A,H05B,H05C), C051(H05D,H05E,H05F),
 C052(H05G,H05H,H05I), C053(H05J,H05K,H05L), C054(H05M,H05N,H05O), C055(H05P,
 H05Q,H05R), C056(H05S,H05T,H05U)
;
_olex2_submission_special_instructions 'No special instructions were received'

loop_
_space_group_symop_operation_xyz
'x, y, z'
'-x+1/2, y+1/2, -z+1/2'
'-x, -y, -z'
'x-1/2, -y-1/2, z-1/2'

loop_
_atom_site_label
_atom_site_type_symbol
_atom_site_fract_x
_atom_site_fract_y
_atom_site_fract_z
_atom_site_U_iso_or_equiv
_atom_site_adp_type
_atom_site_occupancy
_atom_site_site_symmetry_order
_atom_site_calc_flag
_atom_site_refinement_flags_posn
_atom_site_refinement_flags_adp
_atom_site_refinement_flags_occupancy
_atom_site_disorder_assembly
_atom_site_disorder_group
Cu01 Cu 0.61026(3) 0.64754(2) 0.22801(2) 0.01604(13) Uani 1 1 d . . . . .
Cu02 Cu 0.60695(3) 0.51031(2) 0.24829(2) 0.01620(13) Uani 1 1 d . . . . .
Cu03 Cu 0.15999(3) 0.46837(2) 0.17854(2) 0.01595(13) Uani 1 1 d . . . . .
Cu04 Cu 0.78911(3) 0.59670(2) 0.31956(2) 0.01622(13) Uani 1 1 d . . . . .
Cu05 Cu 0.73955(3) 0.53874(2) 0.26663(2) 0.01609(13) Uani 1 1 d . . . . .
Cu06 Cu 0.51369(3) 0.58022(2) 0.23205(2) 0.01707(13) Uani 1 1 d . . . . .
Cu07 Cu 0.65699(3) 0.57332(2) 0.20159(2) 0.01739(13) Uani 1 1 d . . . . .
Cu08 Cu 0.58315(3) 0.50798(2) 0.33897(2) 0.01680(13) Uani 1 1 d . . . . .
Cu09 Cu 0.46796(3) 0.62471(2) 0.38057(2) 0.01694(13) Uani 1 1 d . . . . .
Cu0A Cu 0.54309(3) 0.65501(2) 0.31128(2) 0.01723(13) Uani 1 1 d . . . . .
Cu0B Cu 0.72233(3) 0.62197(2) 0.40150(2) 0.01650(13) Uani 1 1 d . . . . .
Cu0C Cu 0.59280(3) 0.57677(2) 0.39416(2) 0.01644(13) Uani 1 1 d . . . . .
Cu0D Cu 0.71200(3) 0.53972(2) 0.36769(2) 0.01583(13) Uani 1 1 d . . . . .
Cu0E Cu 0.75480(3) 0.62563(2) 0.24010(2) 0.01699(13) Uani 1 1 d . . . . .
Cu0F Cu 0.40915(3) 0.62542(2) 0.27957(2) 0.01773(13) Uani 1 1 d . . . . .
Cu0G Cu 0.59488(3) 0.66504(2) 0.40702(2) 0.01830(14) Uani 1 1 d . . . . .
Cu0H Cu 0.81229(3) 0.70028(2) 0.27676(2) 0.01759(13) Uani 1 1 d . . . . .
Cu0I Cu 0.47805(3) 0.70851(2) 0.37054(2) 0.01746(13) Uani 1 1 d . . . . .
Cu0J Cu 0.82850(3) 0.66477(2) 0.36554(2) 0.01764(13) Uani 1 1 d . . . . .
Cu0K Cu 0.69243(3) 0.66567(2) 0.31502(2) 0.01774(13) Uani 1 1 d . . . . .
Cu0L Cu 0.63297(3) 0.58511(2) 0.30129(2) 0.01696(13) Uani 1 1 d . . . . .
Cu0M Cu 0.59846(3) 0.73587(2) 0.34169(2) 0.01689(13) Uani 1 1 d . . . . .
Cu0N Cu 0.43060(3) 0.70953(2) 0.28000(2) 0.01739(13) Uani 1 1 d . . . . .
Cu0O Cu 0.47026(3) 0.65978(2) 0.21508(2) 0.01857(14) Uani 1 1 d . . . . .
Cu0P Cu 0.70723(3) 0.75253(2) 0.29932(2) 0.01867(14) Uani 1 1 d . . . . .
Cu0Q Cu 0.72143(3) 0.70903(2) 0.39414(2) 0.01692(13) Uani 1 1 d . . . . .
Cu0R Cu 0.49119(3) 0.56778(2) 0.31388(2) 0.01683(13) Uani 1 1 d . . . . .
Cu0S Cu 0.56955(3) 0.72794(2) 0.25691(2) 0.01873(14) Uani 1 1 d . . . . .
Cu0T Cu 0.69496(3) 0.71488(2) 0.22256(2) 0.01920(14) Uani 1 1 d . . . . .
S00U S 0.78160(5) 0.49156(3) 0.32554(3) 0.0161(2) Uani 1 1 d . . . . .
S00V S 0.44956(5) 0.50215(3) 0.34183(3) 0.0168(2) Uani 1 1 d . . . . .
S00W S 0.76494(6) 0.77756(3) 0.36784(4) 0.0189(2) Uani 1 1 d . . . . .
S00X S 0.48625(5) 0.56780(3) 0.43738(3) 0.0166(2) Uani 1 1 d . . . . .
S00Y S 0.78533(5) 0.55886(3) 0.43799(3) 0.0164(2) Uani 1 1 d . . . . .
S00Z S 0.60858(5) 0.44730(3) 0.29547(3) 0.0165(2) Uani 1 1 d . . . . .
S010 S 0.50353(5) 0.51106(3) 0.19219(3) 0.0176(2) Uani 1 1 d . . . . .
S011 S 0.53614(6) 0.77806(3) 0.39185(3) 0.0179(2) Uani 1 1 d . . . . .
S012 S 0.90952(5) 0.71414(3) 0.33516(4) 0.0184(2) Uani 1 1 d . . . . .
S013 S 0.90264(5) 0.59957(3) 0.36267(3) 0.0176(2) Uani 1 1 d . . . . .
S014 S 0.45560(6) 0.77041(3) 0.23422(4) 0.0195(2) Uani 1 1 d . . . . .
S015 S 0.35934(5) 0.73053(4) 0.34089(4) 0.0192(2) Uani 1 1 d . . . . .
S016 S 0.65773(6) 0.71767(3) 0.46244(3) 0.0180(2) Uani 1 1 d . . . . .
S017 S 0.34701(5) 0.61663(4) 0.34447(4) 0.0187(2) Uani 1 1 d . . . . .
S018 S 0.85886(5) 0.66317(4) 0.21351(3) 0.0192(2) Uani 1 1 d . . . . .
P019 P 0.71599(6) 0.43774(3) 0.31716(4) 0.0151(2) Uani 1 1 d . . . . .
P01A P 0.88804(6) 0.56432(4) 0.41945(4) 0.0160(2) Uani 1 1 d . . . . .
P01B P 0.53797(6) 0.52191(4) 0.12928(4) 0.0175(2) Uani 1 1 d . . . . .
P01C P 0.22204(6) 0.40167(4) 0.18667(4) 0.0167(2) Uani 1 1 d . . . . .
P01D P 0.05008(6) 0.43833(4) 0.14760(4) 0.0162(2) Uani 1 1 d . . . . .
P01E P 0.17828(6) 0.49850(4) 0.25141(4) 0.0172(2) Uani 1 1 d . . . . .
P01F P 0.21206(6) 0.52522(4) 0.13946(4) 0.0166(2) Uani 1 1 d . . . . .
S01G S 0.63732(6) 0.54768(4) 0.12594(4) 0.0224(2) Uani 1 1 d . . . . .
P01H P 0.44602(6) 0.51136(4) 0.40937(4) 0.0169(2) Uani 1 1 d . . . . .
P01I P 0.41880(6) 0.75559(4) 0.16879(4) 0.0189(2) Uani 1 1 d . . . . .
P01J P 0.29602(6) 0.67571(4) 0.34127(4) 0.0193(2) Uani 1 1 d . . . . .
S01K S 0.42551(6) 0.69393(4) 0.14758(4) 0.0245(2) Uani 1 1 d . . . . .
P01L P 0.58702(6) 0.76862(4) 0.45533(4) 0.0184(2) Uani 1 1 d . . . . .
P01M P 0.87276(6) 0.77237(4) 0.35692(4) 0.0197(2) Uani 1 1 d . . . . .
P01N P 0.83008(6) 0.69735(4) 0.15494(4) 0.0212(2) Uani 1 1 d . . . . .
S01O S 0.74220(6) 0.73595(4) 0.15448(4) 0.0237(2) Uani 1 1 d . . . . .
O01P O 0.75318(16) 0.40348(9) 0.28597(10) 0.0189(6) Uani 1 1 d . . . . .
O01Q O 0.71290(16) 0.41154(9) 0.36312(10) 0.0198(6) Uani 1 1 d . . . . .
O01R O 0.48990(16) 0.47352(9) 0.43697(10) 0.0207(6) Uani 1 1 d . . . . .
O01S O 0.36060(15) 0.50587(10) 0.41594(10) 0.0190(6) Uani 1 1 d . . . . .
O01T O 0.94346(16) 0.58221(10) 0.46033(10) 0.0222(7) Uani 1 1 d . . . . .
O01U O 0.46099(16) 0.78727(10) 0.13698(10) 0.0222(7) Uani 1 1 d . . . . .
O01V O 0.33723(16) 0.77520(10) 0.16096(10) 0.0238(7) Uani 1 1 d . . . . .
O01W O 0.23813(16) 0.67300(10) 0.29814(11) 0.0252(7) Uani 1 1 d . . . . .
O01X O 0.52765(17) 0.47753(10) 0.10092(10) 0.0228(7) Uani 1 1 d . . . . .
O01Y O 0.47411(16) 0.54930(10) 0.10274(11) 0.0259(7) Uani 1 1 d . . . . .
O01Z O 0.91855(15) 0.51614(9) 0.41425(11) 0.0222(7) Uani 1 1 d . . . . .
O020 O 0.52803(16) 0.76745(11) 0.49167(10) 0.0261(7) Uani 1 1 d . . . . .
O021 O 0.62429(17) 0.81291(10) 0.47355(11) 0.0268(7) Uani 1 1 d . . . . .
O022 O 0.88645(17) 0.81077(10) 0.32284(11) 0.0262(7) Uani 1 1 d . . . . .
O023 O 0.92304(17) 0.78791(11) 0.40091(11) 0.0273(7) Uani 1 1 d . U . . .
O024 O 0.90151(17) 0.72295(11) 0.14149(10) 0.0270(7) Uani 1 1 d . . . . .
O025 O 0.82747(17) 0.66521(11) 0.11254(10) 0.0293(8) Uani 1 1 d . . . . .
O026 O 0.24295(16) 0.67954(10) 0.38106(11) 0.0251(7) Uani 1 1 d . . . . .
C027 C 0.4283(2) 0.39464(14) 0.29059(15) 0.0208(9) Uani 1 1 d . U . . .
H027 H 0.471294 0.393799 0.311693 0.025 Uiso 1 1 calc R U . . .
C028 C 0.2513(2) 0.51728(14) 0.08481(15) 0.0197(8) Uani 1 1 d . U . . .
C029 C 0.3669(2) 0.37070(15) 0.29905(16) 0.0229(9) Uani 1 1 d . U . . .
H029 H 0.367528 0.353369 0.326019 0.027 Uiso 1 1 calc R U . . .
C02A C 0.3020(2) 0.39702(14) 0.22881(14) 0.0179(8) Uani 1 1 d . U . . .
C02B C 0.3655(2) 0.42144(14) 0.22061(15) 0.0191(8) Uani 1 1 d . U . . .
H02B H 0.365514 0.438940 0.193787 0.023 Uiso 1 1 calc R U . . .
C02C C 0.2745(2) 0.56221(14) 0.22278(15) 0.0207(9) Uani 1 1 d . U . . .
H02A H 0.226436 0.578021 0.220880 0.025 Uiso 1 1 calc R U . . .
H02C H 0.313159 0.583052 0.235469 0.025 Uiso 1 1 calc R U . . .
C02D C 0.0316(2) 0.38353(14) 0.17060(15) 0.0204(9) Uani 1 1 d . U . . .
H02D H 0.021734 0.387004 0.202974 0.024 Uiso 1 1 calc R U . . .
H02F H -0.014184 0.371819 0.153814 0.024 Uiso 1 1 calc R U . . .
C02E C 0.7888(2) 0.41537(16) 0.24398(15) 0.0245(10) Uani 1 1 d . U . . .
H02E H 0.802539 0.447355 0.245460 0.029 Uiso 1 1 calc R U . . .
C02F C 0.3031(2) 0.37165(15) 0.26811(15) 0.0212(9) Uani 1 1 d . U . . .
H02G H 0.260708 0.354922 0.274071 0.025 Uiso 1 1 calc R U . . .
C02G C 0.4278(2) 0.41999(14) 0.25153(15) 0.0208(9) Uani 1 1 d . U . . .
H02I H 0.470613 0.436511 0.245868 0.025 Uiso 1 1 calc R U . . .
C02H C 0.3274(2) 0.51961(16) 0.45771(15) 0.0225(10) Uani 1 1 d . U . . .
H02H H 0.344190 0.550259 0.466050 0.027 Uiso 1 1 calc R U . . .
C02I C -0.0362(2) 0.46711(15) 0.15589(15) 0.0214(9) Uani 1 1 d . U . . .
C02J C 0.1218(3) 0.42666(15) 0.29406(16) 0.0252(9) Uani 1 1 d . U . . .
H02J H 0.084734 0.428008 0.269019 0.030 Uiso 1 1 calc R U . . .
C02K C 0.2343(3) 0.45439(16) 0.33343(16) 0.0266(9) Uani 1 1 d . U . . .
H02K H 0.274762 0.474452 0.335799 0.032 Uiso 1 1 calc R U . . .
C02L C 0.7799(2) 0.39792(15) 0.39232(14) 0.0230(10) Uani 1 1 d . U . . .
H02L H 0.823920 0.398166 0.374207 0.028 Uiso 1 1 calc R U . . .
C02M C 0.0935(2) 0.34898(14) 0.16823(15) 0.0204(9) Uani 1 1 d . U . . .
H02M H 0.072850 0.319456 0.173995 0.024 Uiso 1 1 calc R U . . .
H02N H 0.108995 0.348834 0.136811 0.024 Uiso 1 1 calc R U . . .
C02N C 0.1271(2) 0.54386(15) 0.27548(16) 0.0239(9) Uani 1 1 d . U . . .
C02O C -0.0951(2) 0.47043(16) 0.12272(17) 0.0279(9) Uani 1 1 d . U . . .
H02O H -0.092281 0.456816 0.093808 0.033 Uiso 1 1 calc R U . . .
C02P C 0.2709(2) 0.52350(15) 0.25617(15) 0.0205(9) Uani 1 1 d . U . . .
H02P H 0.283429 0.534147 0.287805 0.025 Uiso 1 1 calc R U . . .
H02Q H 0.307997 0.500928 0.249573 0.025 Uiso 1 1 calc R U . . .
C02Q C 0.2152(2) 0.53177(15) 0.04362(15) 0.0231(9) Uani 1 1 d . U . . .
H02R H 0.169850 0.547566 0.043532 0.028 Uiso 1 1 calc R U . . .
C02R C 0.1796(2) 0.45699(14) 0.29644(15) 0.0206(8) Uani 1 1 d . U . . .
C02S C 0.2592(2) 0.37889(14) 0.13616(15) 0.0211(9) Uani 1 1 d . U . . .
C02T C 0.3181(2) 0.49445(15) 0.08366(16) 0.0235(9) Uani 1 1 d . U . . .
H02T H 0.343665 0.484425 0.111450 0.028 Uiso 1 1 calc R U . . .
C02U C 0.0687(2) 0.46397(15) 0.05926(15) 0.0237(9) Uani 1 1 d . U . . .
H02U H 0.089700 0.489696 0.073730 0.028 Uiso 1 1 calc R U . . .
C02V C -0.1580(3) 0.49345(17) 0.13138(18) 0.0319(11) Uani 1 1 d . U . . .
H02V H -0.198806 0.494801 0.108613 0.038 Uiso 1 1 calc R U . . .
C02W C 0.1506(2) 0.57285(15) 0.12835(15) 0.0216(9) Uani 1 1 d . U . . .
C02X C 0.6949(2) 0.82957(16) 0.46090(17) 0.0269(10) Uani 1 1 d . U . . .
H02X H 0.724215 0.804856 0.448945 0.032 Uiso 1 1 calc R U . . .
C02Y C 0.0433(2) 0.43000(14) 0.08577(15) 0.0191(8) Uani 1 1 d . U . . .
C02Z C 0.3083(3) 0.34304(16) 0.13967(16) 0.0291(10) Uani 1 1 d . U . . .
H02Z H 0.322810 0.330509 0.168767 0.035 Uiso 1 1 calc R U . . .
C030 C -0.1625(3) 0.51460(17) 0.17277(17) 0.0296(10) Uani 1 1 d . U . . .
H030 H -0.205080 0.531553 0.177886 0.035 Uiso 1 1 calc R U . . .
C031 C 0.5412(2) 0.78079(17) 0.13485(15) 0.0253(10) Uani 1 1 d . U . . .
H031 H 0.557893 0.754893 0.154277 0.030 Uiso 1 1 calc R U . . .
C032 C 0.2450(3) 0.52329(15) 0.00256(15) 0.0250(9) Uani 1 1 d . U . . .
H032 H 0.219763 0.533511 -0.025254 0.030 Uiso 1 1 calc R U . . .
C033 C 0.0137(2) 0.39265(15) 0.06363(15) 0.0230(9) Uani 1 1 d . U . . .
H033 H -0.002722 0.368725 0.081002 0.028 Uiso 1 1 calc R U . . .
C034 C 0.4978(3) 0.42781(15) 0.41981(16) 0.0305(11) Uani 1 1 d . U . . .
H034 H 0.495197 0.428298 0.385677 0.037 Uiso 1 1 calc R U . . .
C035 C 0.5569(3) 0.43472(15) 0.11713(16) 0.0270(11) Uani 1 1 d . U . . .
H035 H 0.569390 0.435783 0.150984 0.032 Uiso 1 1 calc R U . . .
C036 C -0.0418(2) 0.48706(16) 0.19799(16) 0.0258(9) Uani 1 1 d . U . . .
H036 H -0.002179 0.484465 0.221398 0.031 Uiso 1 1 calc R U . . .
C037 C 0.2197(2) 0.70731(15) 0.26463(16) 0.0250(10) Uani 1 1 d . U . . .
H037 H 0.265084 0.725081 0.260324 0.030 Uiso 1 1 calc R U . . .
C038 C 0.2909(2) 0.54961(15) 0.17470(15) 0.0224(9) Uani 1 1 d . U . . .
H03X H 0.332449 0.528273 0.176828 0.027 Uiso 1 1 calc R U . . .
H03Y H 0.307344 0.576338 0.159102 0.027 Uiso 1 1 calc R U . . .
C039 C 0.3502(3) 0.48921(18) 0.49676(17) 0.0322(11) Uani 1 1 d . U . . .
H03A H 0.330407 0.459600 0.489814 0.048 Uiso 1 1 calc R U . . .
H03B H 0.330696 0.500291 0.524573 0.048 Uiso 1 1 calc R U . . .
H03C H 0.404432 0.487855 0.501411 0.048 Uiso 1 1 calc R U . . .
C03A C 0.2286(3) 0.42240(17) 0.36637(17) 0.0323(10) Uani 1 1 d . U . . .
H03Z H 0.265460 0.420936 0.391555 0.039 Uiso 1 1 calc R U . . .
C03B C 0.9078(3) 0.84324(18) 0.25230(18) 0.0386(12) Uani 1 1 d . U . . .
H03D H 0.855992 0.837400 0.241355 0.058 Uiso 1 1 calc R U . . .
H03E H 0.938084 0.843224 0.226352 0.058 Uiso 1 1 calc R U . . .
H03F H 0.911588 0.872112 0.267411 0.058 Uiso 1 1 calc R U . . .
C03C C 0.2393(2) 0.39632(16) 0.09323(15) 0.0243(9) Uani 1 1 d . U . . .
H03 H 0.206705 0.420949 0.090221 0.029 Uiso 1 1 calc R U . . .
C03D C 0.0330(3) 0.42376(16) -0.00949(16) 0.0277(10) Uani 1 1 d . U . . .
H16 H 0.029269 0.421689 -0.041879 0.033 Uiso 1 1 calc R U . . .
C03E C 0.0079(3) 0.38997(16) 0.01621(16) 0.0273(10) Uani 1 1 d . U . . .
H17 H -0.013699 0.364539 0.001425 0.033 Uiso 1 1 calc R U . . .
C03F C 0.3480(3) 0.48613(16) 0.04264(16) 0.0259(9) Uani 1 1 d . U . . .
H18 H 0.393768 0.470851 0.042667 0.031 Uiso 1 1 calc R U . . .
C03G C 0.1168(3) 0.39481(16) 0.32687(17) 0.0300(10) Uani 1 1 d . U . . .
H19 H 0.076688 0.374489 0.324443 0.036 Uiso 1 1 calc R U . . .
C03H C 0.0752(2) 0.56882(16) 0.13387(15) 0.0254(9) Uani 1 1 d . U . . .
H20 H 0.056285 0.540979 0.142080 0.030 Uiso 1 1 calc R U . . .
C03I C 0.1624(2) 0.35620(15) 0.20182(15) 0.0210(9) Uani 1 1 d . U . . .
H21 H 0.191921 0.328646 0.203762 0.025 Uiso 1 1 calc R U . . .
H H 0.146225 0.362025 0.232508 0.025 Uiso 1 1 calc R U . . .
C03J C 0.2811(2) 0.75920(16) 0.12520(16) 0.0289(11) Uani 1 1 d . U . . .
H03J H 0.273977 0.726697 0.128912 0.035 Uiso 1 1 calc R U . . .
C03K C 0.7355(3) 0.4078(2) 0.20286(17) 0.0420(13) Uani 1 1 d . U . . .
H03G H 0.721172 0.376581 0.201354 0.063 Uiso 1 1 calc R U . . .
H03H H 0.759001 0.415743 0.175303 0.063 Uiso 1 1 calc R U . . .
H03I H 0.691300 0.426078 0.204919 0.063 Uiso 1 1 calc R U . . .
C03L C 0.1709(3) 0.39246(17) 0.36371(17) 0.0323(11) Uani 1 1 d . U . . .
H22 H 0.168055 0.370602 0.386665 0.039 Uiso 1 1 calc R U . . .
C03M C 0.0720(3) 0.56665(17) 0.24948(18) 0.0305(10) Uani 1 1 d . U . . .
H23 H 0.056636 0.557022 0.219304 0.037 Uiso 1 1 calc R U . . .
C03N C 0.0636(3) 0.46066(17) 0.01224(16) 0.0291(10) Uani 1 1 d . U . . .
H24 H 0.081365 0.484055 -0.005300 0.035 Uiso 1 1 calc R U . . .
C03O C 0.3110(3) 0.50011(15) 0.00157(16) 0.0270(10) Uani 1 1 d . U . . .
H25 H 0.330542 0.493927 -0.026633 0.032 Uiso 1 1 calc R U . . .
C03P C 0.9354(2) 0.80780(17) 0.28585(16) 0.0270(10) Uani 1 1 d . U . . .
H03P H 0.929207 0.778224 0.270830 0.032 Uiso 1 1 calc R U . . .
C03Q C 0.7917(3) 0.42986(16) 0.43186(16) 0.0281(11) Uani 1 1 d . U . . .
H03K H 0.797520 0.459824 0.420108 0.042 Uiso 1 1 calc R U . . .
H03L H 0.836512 0.421538 0.451281 0.042 Uiso 1 1 calc R U . . .
H03M H 0.748861 0.428923 0.449834 0.042 Uiso 1 1 calc R U . . .
C03R C 0.1477(3) 0.55872(16) 0.31973(17) 0.0287(10) Uani 1 1 d . U . . .
H26 H 0.184921 0.543242 0.338264 0.034 Uiso 1 1 calc R U . . .
C03S C 0.0271(3) 0.60462(16) 0.12765(17) 0.0298(10) Uani 1 1 d . U . . .
H27 H -0.023569 0.601573 0.132843 0.036 Uiso 1 1 calc R U . . .
C03T C 0.9310(3) 0.76040(17) 0.16868(17) 0.0313(11) Uani 1 1 d . U . . .
H03T H 0.897709 0.767277 0.193020 0.038 Uiso 1 1 calc R U . . .
C03U C 0.4815(3) 0.58855(16) 0.07534(17) 0.0295(11) Uani 1 1 d . U . . .
H03U H 0.515989 0.609980 0.092252 0.035 Uiso 1 1 calc R U . . .
C03V C 0.9355(3) 0.76181(18) 0.44188(17) 0.0325(11) Uani 1 1 d . U . . .
H03V H 0.914599 0.731598 0.435792 0.039 Uiso 1 1 calc R U . . .
C03W C 0.5731(3) 0.41244(16) 0.43857(18) 0.0327(11) Uani 1 1 d . U . . .
H03N H 0.610753 0.432753 0.428915 0.049 Uiso 1 1 calc R U . . .
H03O H 0.582083 0.382739 0.427052 0.049 Uiso 1 1 calc R U . . .
H03Q H 0.575768 0.411774 0.472014 0.049 Uiso 1 1 calc R U . . .
C03X C -0.1051(3) 0.51083(17) 0.20624(17) 0.0311(10) Uani 1 1 d . U . . .
H28 H -0.108294 0.524428 0.235111 0.037 Uiso 1 1 calc R U . . .
C03Y C 0.4041(3) 0.60778(17) 0.06873(19) 0.0332(12) Uani 1 1 d . U . . .
H03R H 0.370890 0.586851 0.051563 0.050 Uiso 1 1 calc R U . . .
H03S H 0.405120 0.635577 0.051727 0.050 Uiso 1 1 calc R U . . .
H03W H 0.386067 0.613354 0.098617 0.050 Uiso 1 1 calc R U . . .
C03Z C 0.2661(3) 0.37842(17) 0.05438(16) 0.0304(10) Uani 1 1 d . U . . .
H29 H 0.251221 0.390521 0.025133 0.036 Uiso 1 1 calc R U . . .
C040 C 0.3355(3) 0.32586(18) 0.10135(17) 0.0345(11) Uani 1 1 d . U . . .
H040 H 0.369379 0.301849 0.104301 0.041 Uiso 1 1 calc R U . . .
C041 C 0.7646(3) 0.35159(15) 0.40738(18) 0.0318(11) Uani 1 1 d . U . . .
H04A H 0.720725 0.351541 0.424515 0.048 Uiso 1 1 calc R U . . .
H04B H 0.807400 0.340544 0.426932 0.048 Uiso 1 1 calc R U . . .
H04C H 0.755655 0.332516 0.380489 0.048 Uiso 1 1 calc R U . . .
C042 C 0.5544(3) 0.77131(19) 0.08641(17) 0.0352(12) Uani 1 1 d . U . . .
H04D H 0.526732 0.744813 0.075956 0.053 Uiso 1 1 calc R U . . .
H04E H 0.607459 0.766435 0.084365 0.053 Uiso 1 1 calc R U . . .
H04F H 0.537668 0.796449 0.067132 0.053 Uiso 1 1 calc R U . . .
C043 C 0.3046(3) 0.76843(19) 0.07836(17) 0.0377(13) Uani 1 1 d . U . . .
H04G H 0.312306 0.800232 0.074881 0.057 Uiso 1 1 calc R U . . .
H04H H 0.265824 0.758360 0.055164 0.057 Uiso 1 1 calc R U . . .
H04I H 0.350844 0.752696 0.074517 0.057 Uiso 1 1 calc R U . . .
C044 C 0.1943(3) 0.68392(17) 0.22065(17) 0.0343(12) Uani 1 1 d . U . . .
H04J H 0.235622 0.667079 0.210134 0.051 Uiso 1 1 calc R U . . .
H04K H 0.177051 0.705725 0.197397 0.051 Uiso 1 1 calc R U . . .
H04L H 0.153589 0.663759 0.225836 0.051 Uiso 1 1 calc R U . . .
C045 C 0.5786(3) 0.82179(19) 0.1545(2) 0.0433(14) Uani 1 1 d . U . . .
H04M H 0.561459 0.847417 0.136097 0.065 Uiso 1 1 calc R U . . .
H04N H 0.632435 0.818786 0.154250 0.065 Uiso 1 1 calc R U . . .
H04O H 0.566352 0.825878 0.186008 0.065 Uiso 1 1 calc R U . . .
C046 C 0.7684(3) 0.63279(18) 0.10130(17) 0.0328(12) Uani 1 1 d . U . . .
H046 H 0.749342 0.621573 0.129975 0.039 Uiso 1 1 calc R U . . .
C047 C 0.1764(3) 0.61371(16) 0.11449(17) 0.0294(10) Uani 1 1 d . U . . .
H047 H 0.227376 0.617334 0.110244 0.035 Uiso 1 1 calc R U . . .
C048 C 0.6261(3) 0.42449(18) 0.09385(18) 0.0345(12) Uani 1 1 d . U . . .
H04P H 0.614470 0.425655 0.060634 0.052 Uiso 1 1 calc R U . . .
H04Q H 0.643968 0.394895 0.102746 0.052 Uiso 1 1 calc R U . . .
H04R H 0.664544 0.446297 0.103130 0.052 Uiso 1 1 calc R U . . .
C049 C 0.9535(3) 0.62861(16) 0.47257(18) 0.0371(13) Uani 1 1 d . U . . .
H049 H 0.935785 0.647547 0.445883 0.044 Uiso 1 1 calc R U . . .
C04A C 0.1279(3) 0.64914(17) 0.10687(18) 0.0357(11) Uani 1 1 d . U . . .
H30 H 0.145647 0.676633 0.096800 0.043 Uiso 1 1 calc R U . . .
C04B C 0.8571(3) 0.3887(2) 0.2444(2) 0.0490(15) Uani 1 1 d . U . . .
H04S H 0.889486 0.395093 0.272193 0.074 Uiso 1 1 calc R U . . .
H04T H 0.882981 0.396049 0.217526 0.074 Uiso 1 1 calc R U . . .
H04U H 0.844254 0.357255 0.243606 0.074 Uiso 1 1 calc R U . . .
C04C C 0.6796(3) 0.86440(17) 0.42424(19) 0.0370(12) Uani 1 1 d . U . . .
H04V H 0.653528 0.850926 0.396998 0.055 Uiso 1 1 calc R U . . .
H04W H 0.726628 0.877002 0.416409 0.055 Uiso 1 1 calc R U . . .
H04X H 0.648847 0.887817 0.435607 0.055 Uiso 1 1 calc R U . . .
C04D C 0.3143(3) 0.34311(18) 0.05845(17) 0.0353(11) Uani 1 1 d . U . . .
H31 H 0.332724 0.330706 0.032079 0.042 Uiso 1 1 calc R U . . .
C04E C 0.2107(3) 0.78306(17) 0.1337(2) 0.0384(13) Uani 1 1 d . U . . .
H04Y H 0.199188 0.777575 0.165135 0.058 Uiso 1 1 calc R U . . .
HA H 0.169872 0.772269 0.112341 0.058 Uiso 1 1 calc R U . . .
HB H 0.217186 0.814831 0.129175 0.058 Uiso 1 1 calc R U . . .
C04F C 0.7352(3) 0.84783(19) 0.50374(19) 0.0395(13) Uani 1 1 d . U . . .
H04Z H 0.705488 0.871338 0.515904 0.059 Uiso 1 1 calc R U . . .
HC H 0.783111 0.859859 0.496834 0.059 Uiso 1 1 calc R U . . .
HD H 0.743316 0.824231 0.526478 0.059 Uiso 1 1 calc R U . . .
C04G C 0.2448(3) 0.5199(2) 0.44506(19) 0.0404(13) Uani 1 1 d . U . . .
H04 H 0.233026 0.539938 0.419181 0.061 Uiso 1 1 calc R U . . .
HE H 0.219554 0.530026 0.471237 0.061 Uiso 1 1 calc R U . . .
HF H 0.228026 0.490027 0.436525 0.061 Uiso 1 1 calc R U . . .
C04H C 0.4567(3) 0.74449(18) 0.48748(18) 0.0362(12) Uani 1 1 d . U . . .
H1 H 0.438868 0.741145 0.454411 0.043 Uiso 1 1 calc R U . . .
C04I C 0.9933(2) 0.50792(16) 0.39938(18) 0.0303(11) Uani 1 1 d . U . . .
H2 H 1.019085 0.536975 0.397578 0.036 Uiso 1 1 calc R U . . .
C04J C 0.0606(3) 0.61792(17) 0.31013(19) 0.0351(11) Uani 1 1 d . U . . .
H32 H 0.038289 0.643448 0.321705 0.042 Uiso 1 1 calc R U . . .
C04K C 0.1149(3) 0.59570(17) 0.33730(19) 0.0357(11) Uani 1 1 d . U . . .
H33 H 0.129644 0.605557 0.367473 0.043 Uiso 1 1 calc R U . . .
C04L C 1.0144(3) 0.81386(18) 0.30409(19) 0.0355(12) Uani 1 1 d . U . . .
H3 H 1.019886 0.841924 0.320669 0.053 Uiso 1 1 calc R U . . .
HG H 1.045825 0.814126 0.278689 0.053 Uiso 1 1 calc R U . . .
HH H 1.029538 0.789508 0.324875 0.053 Uiso 1 1 calc R U . . .
C04M C 0.2718(3) 0.68370(18) 0.42860(17) 0.0344(12) Uani 1 1 d . U . . .
H4 H 0.324327 0.694272 0.430529 0.041 Uiso 1 1 calc R U . . .
C04N C 0.1613(3) 0.73693(19) 0.2819(2) 0.0444(15) Uani 1 1 d . U . . .
H5 H 0.115706 0.719961 0.284186 0.067 Uiso 1 1 calc R U . . .
HI H 0.151071 0.761564 0.260616 0.067 Uiso 1 1 calc R U . . .
HJ H 0.179127 0.748461 0.312098 0.067 Uiso 1 1 calc R U . . .
C04O C 0.0540(3) 0.64451(17) 0.11388(17) 0.0349(11) Uani 1 1 d . U . . .
H34 H 0.021402 0.669017 0.109164 0.042 Uiso 1 1 calc R U . . .
C04P C 0.4959(3) 0.40183(17) 0.10572(19) 0.0385(12) Uani 1 1 d . U . . .
H6 H 0.453175 0.409378 0.122306 0.058 Uiso 1 1 calc R U . . .
HK H 0.513520 0.372187 0.114626 0.058 Uiso 1 1 calc R U . . .
HL H 0.481228 0.402466 0.072773 0.058 Uiso 1 1 calc R U . . .
C04Q C 0.0387(3) 0.60378(18) 0.2672(2) 0.0383(11) Uani 1 1 d . U . . .
H35 H 0.000660 0.619092 0.249185 0.046 Uiso 1 1 calc R U . . .
C04R C 0.8052(3) 0.59620(19) 0.07793(19) 0.0404(13) Uani 1 1 d . U . . .
H7 H 0.823762 0.607409 0.049886 0.061 Uiso 1 1 calc R U . . .
HM H 0.769254 0.572529 0.070269 0.061 Uiso 1 1 calc R U . . .
HN H 0.846624 0.584638 0.098296 0.061 Uiso 1 1 calc R U . . .
C04S C 0.4359(3) 0.39988(17) 0.4345(3) 0.0505(16) Uani 1 1 d . U . . .
H8 H 0.438127 0.399518 0.467894 0.076 Uiso 1 1 calc R U . . .
HO H 0.440956 0.369679 0.423155 0.076 Uiso 1 1 calc R U . . .
HP H 0.388293 0.412175 0.421891 0.076 Uiso 1 1 calc R U . . .
C04T C 1.0061(3) 0.7476(2) 0.1901(2) 0.0576(17) Uani 1 1 d . U . . .
H9 H 1.001559 0.722335 0.210465 0.086 Uiso 1 1 calc R U . . .
HQ H 1.028282 0.772554 0.207679 0.086 Uiso 1 1 calc R U . . .
HR H 1.037792 0.739527 0.166129 0.086 Uiso 1 1 calc R U . . .
C04U C 0.4047(3) 0.7743(2) 0.5101(2) 0.0558(17) Uani 1 1 d . U . . .
H10 H 0.424800 0.780134 0.541638 0.084 Uiso 1 1 calc R U . . .
HS H 0.356173 0.759985 0.510097 0.084 Uiso 1 1 calc R U . . .
HT H 0.399170 0.802238 0.493266 0.084 Uiso 1 1 calc R U . . .
C04V C 0.5111(3) 0.5757(3) 0.03081(19) 0.0561(17) Uani 1 1 d . U . . .
H11 H 0.561291 0.563751 0.036981 0.084 Uiso 1 1 calc R U . . .
HU H 0.512319 0.601741 0.011135 0.084 Uiso 1 1 calc R U . . .
HV H 0.478752 0.553200 0.015449 0.084 Uiso 1 1 calc R U . . .
C04W C 0.7064(3) 0.6534(2) 0.0711(2) 0.0517(16) Uani 1 1 d . U . . .
H12 H 0.681122 0.675350 0.088637 0.078 Uiso 1 1 calc R U . . .
HW H 0.671053 0.630477 0.059963 0.078 Uiso 1 1 calc R U . . .
HX H 0.726530 0.667819 0.045141 0.078 Uiso 1 1 calc R U . . .
C04X C 0.9119(4) 0.6393(2) 0.5116(3) 0.0638(19) Uani 1 1 d . U . . .
H13 H 0.859498 0.631852 0.504158 0.096 Uiso 1 1 calc R U . . .
HY H 0.916552 0.670921 0.518348 0.096 Uiso 1 1 calc R U . . .
HZ H 0.931791 0.622268 0.538323 0.096 Uiso 1 1 calc R U . . .
C04Y C 0.9857(4) 0.4880(3) 0.3531(3) 0.068(2) Uani 1 1 d . U . . .
H14 H 0.962628 0.458836 0.354366 0.103 Uiso 1 1 calc R U . . .
H36 H 1.034887 0.484978 0.342037 0.103 Uiso 1 1 calc R U . . .
H37 H 0.954737 0.507069 0.332189 0.103 Uiso 1 1 calc R U . . .
C04Z C 0.4654(5) 0.6998(2) 0.5090(2) 0.069(2) Uani 1 1 d . U . . .
H15 H 0.498648 0.681842 0.492171 0.104 Uiso 1 1 calc R U . . .
H38 H 0.416888 0.685409 0.508253 0.104 Uiso 1 1 calc R U . . .
H39 H 0.486480 0.702923 0.540831 0.104 Uiso 1 1 calc R U . . .
C050 C 0.2248(4) 0.7170(2) 0.4495(2) 0.0611(18) Uani 1 1 d . U . . .
H05A H 0.229862 0.745641 0.434564 0.092 Uiso 1 1 calc R U . . .
H05B H 0.240787 0.719725 0.482171 0.092 Uiso 1 1 calc R U . . .
H05C H 0.172872 0.707573 0.445517 0.092 Uiso 1 1 calc R U . . .
C051 C 0.9326(5) 0.7988(2) 0.1364(2) 0.067(2) Uani 1 1 d . U . . .
H05D H 0.963152 0.791282 0.111717 0.100 Uiso 1 1 calc R U . . .
H05E H 0.953548 0.824649 0.152969 0.100 Uiso 1 1 calc R U . . .
H05F H 0.881980 0.805485 0.123413 0.100 Uiso 1 1 calc R U . . .
C052 C 0.2685(5) 0.6400(2) 0.4518(2) 0.0686(19) Uani 1 1 d . U . . .
H05G H 0.216619 0.630974 0.452240 0.103 Uiso 1 1 calc R U . . .
H05H H 0.291686 0.642307 0.483157 0.103 Uiso 1 1 calc R U . . .
H05I H 0.294990 0.617930 0.435084 0.103 Uiso 1 1 calc R U . . .
C053 C 1.0356(4) 0.6338(3) 0.4827(3) 0.084(3) Uani 1 1 d . U . . .
H05J H 1.050787 0.622141 0.513268 0.127 Uiso 1 1 calc R U . . .
H05K H 1.048688 0.665113 0.481480 0.127 Uiso 1 1 calc R U . . .
H05L H 1.060999 0.617416 0.459996 0.127 Uiso 1 1 calc R U . . .
C054 C 1.0341(4) 0.4814(3) 0.4357(3) 0.081(2) Uani 1 1 d . U . . .
H05M H 1.040204 0.498568 0.464029 0.122 Uiso 1 1 calc R U . . .
H05N H 1.083020 0.473591 0.426363 0.122 Uiso 1 1 calc R U . . .
H05O H 1.006282 0.454346 0.440722 0.122 Uiso 1 1 calc R U . . .
C055 C 1.0147(4) 0.7583(4) 0.4533(3) 0.100(3) Uani 1 1 d . U . . .
H05P H 1.037687 0.745570 0.427361 0.150 Uiso 1 1 calc R U . . .
H05Q H 1.024674 0.739134 0.480054 0.150 Uiso 1 1 calc R U . . .
H05R H 1.035494 0.787652 0.460142 0.150 Uiso 1 1 calc R U . . .
C056 C 0.8985(5) 0.7822(4) 0.4788(2) 0.105(3) Uani 1 1 d . U . . .
H05S H 0.915391 0.812752 0.483122 0.157 Uiso 1 1 calc R U . . .
H05T H 0.910612 0.765570 0.507199 0.157 Uiso 1 1 calc R U . . .
H05U H 0.844741 0.781762 0.470948 0.157 Uiso 1 1 calc R U . . .
H40 H 0.618(2) 0.7663(13) 0.2970(14) 0.012(10) Uiso 1 1 d . . . . .
H41 H 0.538(3) 0.6228(16) 0.2022(17) 0.028(13) Uiso 1 1 d . . . . .
H42 H 0.803(2) 0.5793(15) 0.2648(16) 0.023(12) Uiso 1 1 d . . . . .
H43 H 0.441(3) 0.5769(16) 0.2604(16) 0.028(13) Uiso 1 1 d . . . . .
H44 H 0.604(2) 0.7049(14) 0.2127(15) 0.017(11) Uiso 1 1 d . . . . .
H45 H 0.630(3) 0.523(2) 0.384(2) 0.063(19) Uiso 1 1 d . . . . .
H46 H 0.689(3) 0.6262(19) 0.196(2) 0.049(16) Uiso 1 1 d . . . . .
H47 H 0.642(4) 0.618(2) 0.425(2) 0.07(2) Uiso 1 1 d . . . . .
H48 H 0.692(3) 0.5240(19) 0.225(2) 0.050(17) Uiso 1 1 d . . . . .
H49 H 0.500(3) 0.6691(15) 0.4107(16) 0.027(13) Uiso 1 1 d . . . . .
H50 H 0.632(3) 0.640(2) 0.283(2) 0.063(19) Uiso 1 1 d . . . . .
H51 H 0.783(2) 0.6696(14) 0.4057(15) 0.015(11) Uiso 1 1 d . . . . .
H52 H 0.757(3) 0.742(2) 0.253(2) 0.07(2) Uiso 1 1 d . . . . .
H53 H 0.402(3) 0.669(2) 0.246(2) 0.056(18) Uiso 1 1 d . . . . .
H54 H 0.784(3) 0.6553(18) 0.3056(19) 0.045(16) Uiso 1 1 d . . . . .
H55 H 0.526(3) 0.7089(17) 0.3123(18) 0.038(15) Uiso 1 1 d . . . . .
H56 H 0.569(3) 0.548(2) 0.281(2) 0.057(18) Uiso 1 1 d . . . . .
H57 H 0.707(4) 0.592(3) 0.347(3) 0.09(3) Uiso 1 1 d . . . . .
H58 H 0.653(3) 0.6911(19) 0.356(2) 0.050(17) Uiso 1 1 d . . . . .
H59 H 0.534(3) 0.608(2) 0.342(2) 0.063(19) Uiso 1 1 d . . . . .

loop_
_atom_site_aniso_label
_atom_site_aniso_U_11
_atom_site_aniso_U_22
_atom_site_aniso_U_33
_atom_site_aniso_U_23
_atom_site_aniso_U_13
_atom_site_aniso_U_12
Cu01 0.0160(3) 0.0158(3) 0.0160(3) 0.0005(3) 0.0003(2) 0.0022(2)
Cu02 0.0167(3) 0.0168(3) 0.0149(3) -0.0011(3) 0.0004(2) 0.0009(2)
Cu03 0.0159(3) 0.0156(3) 0.0160(3) -0.0008(3) -0.0002(2) -0.0008(2)
Cu04 0.0185(3) 0.0149(3) 0.0149(3) -0.0001(3) -0.0002(2) 0.0009(3)
Cu05 0.0168(3) 0.0163(3) 0.0149(3) -0.0012(3) -0.0002(2) 0.0010(2)
Cu06 0.0172(3) 0.0171(3) 0.0168(3) -0.0006(3) 0.0011(2) 0.0015(3)
Cu07 0.0183(3) 0.0181(3) 0.0154(3) -0.0007(3) -0.0003(2) 0.0001(3)
Cu08 0.0174(3) 0.0157(3) 0.0172(3) -0.0027(3) 0.0010(2) 0.0021(2)
Cu09 0.0160(3) 0.0162(3) 0.0184(3) -0.0024(3) 0.0007(2) 0.0012(2)
Cu0A 0.0163(3) 0.0161(3) 0.0194(3) 0.0002(3) 0.0018(2) 0.0022(3)
Cu0B 0.0167(3) 0.0141(3) 0.0186(3) -0.0004(3) 0.0010(2) 0.0015(2)
Cu0C 0.0164(3) 0.0159(3) 0.0171(3) -0.0024(3) 0.0021(2) 0.0012(2)
Cu0D 0.0165(3) 0.0142(3) 0.0167(3) -0.0013(2) 0.0009(2) 0.0014(2)
Cu0E 0.0172(3) 0.0174(3) 0.0159(3) 0.0010(3) -0.0009(2) 0.0008(3)
Cu0F 0.0159(3) 0.0180(3) 0.0190(3) -0.0006(3) 0.0002(2) 0.0016(3)
Cu0G 0.0171(3) 0.0161(3) 0.0211(3) -0.0017(3) -0.0015(2) 0.0019(3)
Cu0H 0.0181(3) 0.0172(3) 0.0172(3) 0.0003(3) 0.0004(2) 0.0002(3)
Cu0I 0.0166(3) 0.0171(3) 0.0184(3) -0.0011(3) -0.0001(2) 0.0021(3)
Cu0J 0.0184(3) 0.0154(3) 0.0189(3) 0.0004(3) 0.0010(2) -0.0002(3)
Cu0K 0.0158(3) 0.0174(3) 0.0198(3) -0.0036(3) 0.0002(2) 0.0004(3)
Cu0L 0.0166(3) 0.0151(3) 0.0187(3) -0.0011(3) -0.0011(2) 0.0018(2)
Cu0M 0.0175(3) 0.0184(3) 0.0145(3) 0.0003(3) -0.0002(2) 0.0008(3)
Cu0N 0.0168(3) 0.0176(3) 0.0173(3) -0.0015(3) -0.0005(2) 0.0024(3)
Cu0O 0.0190(3) 0.0182(3) 0.0182(3) -0.0002(3) -0.0005(2) 0.0037(3)
Cu0P 0.0195(3) 0.0182(3) 0.0183(3) 0.0000(3) 0.0019(2) 0.0007(3)
Cu0Q 0.0179(3) 0.0144(3) 0.0180(3) -0.0006(3) -0.0004(2) 0.0018(2)
Cu0R 0.0171(3) 0.0174(3) 0.0161(3) -0.0011(3) 0.0018(2) 0.0026(3)
Cu0S 0.0202(3) 0.0195(3) 0.0162(3) -0.0007(3) 0.0000(2) 0.0012(3)
Cu0T 0.0184(3) 0.0217(3) 0.0174(3) 0.0017(3) 0.0009(2) 0.0008(3)
S00U 0.0163(5) 0.0161(5) 0.0159(5) -0.0009(4) 0.0008(4) 0.0018(4)
S00V 0.0181(5) 0.0182(5) 0.0145(5) -0.0021(4) 0.0031(4) -0.0011(4)
S00W 0.0216(5) 0.0166(5) 0.0185(5) -0.0009(4) 0.0026(4) -0.0001(4)
S00X 0.0188(5) 0.0168(5) 0.0146(5) -0.0015(4) 0.0031(4) -0.0005(4)
S00Y 0.0170(5) 0.0166(5) 0.0154(5) 0.0014(4) 0.0003(4) 0.0021(4)
S00Z 0.0176(5) 0.0135(5) 0.0185(5) -0.0019(4) 0.0015(4) 0.0008(4)
S010 0.0168(5) 0.0189(5) 0.0167(5) -0.0025(4) -0.0004(4) -0.0003(4)
S011 0.0212(5) 0.0143(5) 0.0175(5) -0.0015(4) -0.0021(4) 0.0033(4)
S012 0.0177(5) 0.0181(5) 0.0190(5) 0.0009(4) -0.0002(4) -0.0007(4)
S013 0.0157(5) 0.0193(5) 0.0176(5) 0.0019(4) 0.0013(4) 0.0018(4)
S014 0.0241(5) 0.0172(5) 0.0164(5) 0.0003(4) -0.0024(4) 0.0024(4)
S015 0.0166(5) 0.0199(5) 0.0207(5) -0.0021(4) 0.0003(4) 0.0030(4)
S016 0.0224(5) 0.0172(5) 0.0138(5) -0.0013(4) -0.0026(4) 0.0034(4)
S017 0.0157(5) 0.0200(5) 0.0204(5) -0.0020(4) 0.0017(4) 0.0003(4)
S018 0.0169(5) 0.0245(6) 0.0161(5) 0.0020(4) 0.0019(4) 0.0025(4)
P019 0.0175(5) 0.0136(5) 0.0144(5) -0.0009(4) 0.0018(4) 0.0017(4)
P01A 0.0151(5) 0.0157(5) 0.0167(5) 0.0008(4) -0.0013(4) 0.0021(4)
P01B 0.0182(5) 0.0184(6) 0.0153(5) -0.0010(4) -0.0023(4) 0.0016(4)
P01C 0.0173(5) 0.0158(5) 0.0167(5) -0.0006(4) -0.0005(4) -0.0005(4)
P01D 0.0160(5) 0.0162(5) 0.0162(5) -0.0014(4) -0.0003(4) -0.0009(4)
P01E 0.0175(5) 0.0183(5) 0.0155(5) -0.0016(4) 0.0002(4) 0.0003(4)
P01F 0.0179(5) 0.0161(5) 0.0155(5) 0.0006(4) 0.0004(4) -0.0002(4)
S01G 0.0198(5) 0.0315(6) 0.0154(5) -0.0027(5) -0.0004(4) -0.0021(5)
P01H 0.0186(5) 0.0170(5) 0.0153(5) -0.0013(4) 0.0025(4) -0.0013(4)
P01I 0.0210(5) 0.0184(6) 0.0165(5) -0.0001(5) -0.0021(4) 0.0030(5)
P01J 0.0152(5) 0.0235(6) 0.0196(6) 0.0017(5) 0.0027(4) 0.0035(5)
S01K 0.0324(6) 0.0208(6) 0.0186(5) -0.0020(5) -0.0057(5) 0.0067(5)
P01L 0.0212(5) 0.0166(5) 0.0169(5) -0.0034(4) -0.0011(4) 0.0031(5)
P01M 0.0213(5) 0.0182(6) 0.0196(6) -0.0011(5) 0.0027(4) -0.0031(5)
P01N 0.0193(5) 0.0285(6) 0.0158(5) 0.0012(5) 0.0013(4) -0.0002(5)
S01O 0.0245(5) 0.0287(6) 0.0179(5) 0.0063(5) 0.0020(4) 0.0040(5)
O01P 0.0255(15) 0.0148(15) 0.0173(15) -0.0019(12) 0.0064(12) 0.0033(13)
O01Q 0.0236(15) 0.0185(15) 0.0169(15) 0.0019(13) -0.0002(12) -0.0016(13)
O01R 0.0270(16) 0.0140(15) 0.0205(16) -0.0031(13) -0.0013(13) 0.0010(13)
O01S 0.0182(14) 0.0243(16) 0.0151(15) -0.0023(13) 0.0044(12) -0.0011(13)
O01T 0.0209(15) 0.0209(16) 0.0229(16) 0.0016(13) -0.0073(13) 0.0005(13)
O01U 0.0213(15) 0.0246(16) 0.0200(16) 0.0033(13) -0.0016(12) 0.0044(13)
O01V 0.0222(15) 0.0224(16) 0.0253(17) -0.0052(14) -0.0053(13) 0.0034(13)
O01W 0.0169(15) 0.0280(17) 0.0296(17) 0.0074(15) -0.0039(13) -0.0038(13)
O01X 0.0300(16) 0.0204(16) 0.0173(15) -0.0017(13) -0.0025(13) 0.0001(14)
O01Y 0.0219(15) 0.0226(16) 0.0313(18) 0.0106(14) -0.0069(13) -0.0029(13)
O01Z 0.0177(14) 0.0159(15) 0.0330(18) -0.0013(14) 0.0022(13) 0.0040(13)
O020 0.0245(16) 0.0346(18) 0.0193(16) -0.0055(14) 0.0028(13) 0.0069(14)
O021 0.0254(16) 0.0223(16) 0.0319(18) -0.0073(15) -0.0015(14) 0.0019(14)
O022 0.0295(17) 0.0201(16) 0.0305(18) 0.0038(14) 0.0109(14) 0.0023(14)
O023 0.0268(16) 0.0288(17) 0.0257(17) -0.0045(15) -0.0008(13) -0.0025(14)
O024 0.0267(16) 0.0353(18) 0.0194(16) 0.0010(15) 0.0049(13) -0.0066(15)
O025 0.0276(17) 0.041(2) 0.0188(16) -0.0038(15) 0.0015(13) -0.0007(15)
O026 0.0204(15) 0.0282(17) 0.0281(17) 0.0029(15) 0.0095(13) 0.0040(14)
C027 0.0211(19) 0.021(2) 0.020(2) -0.0043(17) 0.0000(16) 0.0018(17)
C028 0.0224(18) 0.0164(18) 0.0205(18) -0.0004(16) 0.0033(16) -0.0009(16)
C029 0.0236(19) 0.024(2) 0.021(2) 0.0032(17) 0.0016(17) 0.0035(17)
C02A 0.0188(17) 0.0180(18) 0.0169(18) -0.0008(16) 0.0014(15) 0.0043(16)
C02B 0.0206(18) 0.0180(19) 0.0190(19) -0.0002(16) 0.0031(16) 0.0013(16)
C02C 0.0153(19) 0.021(2) 0.025(2) -0.0034(18) -0.0034(17) -0.0035(17)
C02D 0.0182(18) 0.025(2) 0.0172(19) -0.0028(17) -0.0019(16) -0.0031(17)
C02E 0.031(2) 0.028(2) 0.016(2) -0.0023(19) 0.0097(18) 0.003(2)
C02F 0.0194(18) 0.0226(19) 0.0218(19) 0.0002(17) 0.0024(16) -0.0025(17)
C02G 0.0207(19) 0.018(2) 0.023(2) -0.0034(18) -0.0013(17) -0.0004(17)
C02H 0.023(2) 0.027(2) 0.019(2) -0.0073(19) 0.0068(18) -0.0026(19)
C02I 0.0188(18) 0.0217(19) 0.0232(19) 0.0004(17) -0.0011(16) -0.0007(16)
C02J 0.029(2) 0.025(2) 0.022(2) -0.0009(18) 0.0035(17) 0.0029(18)
C02K 0.032(2) 0.024(2) 0.0231(19) -0.0021(17) -0.0005(17) 0.0041(18)
C02L 0.028(2) 0.026(2) 0.015(2) 0.0035(19) -0.0004(18) 0.006(2)
C02M 0.0203(19) 0.019(2) 0.021(2) -0.0015(17) -0.0010(17) -0.0019(17)
C02N 0.0228(18) 0.0220(19) 0.027(2) 0.0024(17) 0.0061(16) -0.0027(17)
C02O 0.0236(19) 0.033(2) 0.026(2) -0.0055(18) -0.0042(17) 0.0022(18)
C02P 0.0209(19) 0.0216(19) 0.0184(19) -0.0028(17) -0.0006(16) -0.0009(17)
C02Q 0.0252(19) 0.0215(19) 0.0226(19) -0.0010(17) 0.0023(16) -0.0001(17)
C02R 0.0251(18) 0.0201(19) 0.0170(18) -0.0028(16) 0.0041(16) 0.0052(16)
C02S 0.0240(18) 0.0190(19) 0.0198(19) -0.0021(17) 0.0000(16) 0.0007(17)
C02T 0.0267(19) 0.023(2) 0.0202(19) 0.0000(17) -0.0002(17) 0.0008(18)
C02U 0.0253(18) 0.0234(19) 0.0218(19) 0.0012(17) -0.0010(16) -0.0042(17)
C02V 0.021(2) 0.039(2) 0.033(2) -0.001(2) -0.0052(19) 0.009(2)
C02W 0.0262(19) 0.0209(19) 0.0173(18) -0.0005(16) 0.0000(16) 0.0020(17)
C02X 0.021(2) 0.024(2) 0.036(3) -0.008(2) 0.007(2) -0.003(2)
C02Y 0.0175(17) 0.0210(19) 0.0180(18) 0.0000(16) -0.0026(15) 0.0011(16)
C02Z 0.035(2) 0.029(2) 0.022(2) -0.0011(18) -0.0008(18) 0.0099(19)
C030 0.021(2) 0.035(2) 0.034(2) -0.001(2) 0.0082(18) 0.0106(19)
C031 0.022(2) 0.036(3) 0.018(2) 0.004(2) 0.0023(18) 0.002(2)
C032 0.032(2) 0.025(2) 0.018(2) -0.0016(18) 0.0013(18) -0.0008(19)
C033 0.0261(19) 0.0217(19) 0.0213(19) -0.0019(17) 0.0019(16) -0.0026(17)
C034 0.053(3) 0.020(2) 0.018(2) -0.005(2) -0.001(2) 0.009(2)
C035 0.040(3) 0.021(2) 0.018(2) 0.0010(19) -0.002(2) 0.009(2)
C036 0.0210(19) 0.033(2) 0.023(2) -0.0014(19) 0.0024(17) 0.0045(18)
C037 0.023(2) 0.023(2) 0.028(2) 0.002(2) -0.0006(19) 0.0007(19)
C038 0.0202(19) 0.023(2) 0.023(2) -0.0008(18) -0.0011(17) -0.0020(17)
C039 0.029(2) 0.042(3) 0.028(3) 0.002(2) 0.013(2) -0.005(2)
C03A 0.041(2) 0.032(2) 0.024(2) 0.0012(19) -0.0011(19) 0.011(2)
C03B 0.044(3) 0.039(3) 0.035(3) 0.008(2) 0.015(2) 0.005(3)
C03C 0.0260(18) 0.0248(19) 0.0217(19) -0.0009(17) 0.0003(16) 0.0028(17)
C03D 0.030(2) 0.032(2) 0.021(2) -0.0018(19) 0.0014(18) -0.003(2)
C03E 0.031(2) 0.027(2) 0.023(2) -0.0055(19) -0.0005(18) -0.0047(19)
C03F 0.026(2) 0.029(2) 0.024(2) -0.0023(18) 0.0056(17) 0.0017(18)
C03G 0.036(2) 0.024(2) 0.031(2) 0.003(2) 0.0081(19) 0.002(2)
C03H 0.026(2) 0.026(2) 0.023(2) -0.0030(18) -0.0028(17) 0.0019(18)
C03I 0.0199(18) 0.022(2) 0.0207(19) 0.0001(17) 0.0006(16) -0.0009(17)
C03J 0.025(2) 0.026(2) 0.033(3) -0.009(2) -0.014(2) 0.002(2)
C03K 0.046(3) 0.058(4) 0.023(3) -0.003(3) 0.005(2) -0.007(3)
C03L 0.049(3) 0.026(2) 0.023(2) 0.0024(19) 0.011(2) 0.013(2)
C03M 0.027(2) 0.032(2) 0.032(2) 0.0010(19) 0.0041(18) 0.0052(18)
C03N 0.032(2) 0.032(2) 0.022(2) 0.0035(19) -0.0023(18) -0.005(2)
C03O 0.033(2) 0.027(2) 0.023(2) -0.0024(19) 0.0103(18) -0.0025(19)
C03P 0.027(2) 0.029(2) 0.028(2) 0.003(2) 0.0118(19) 0.000(2)
C03Q 0.035(3) 0.026(2) 0.022(2) 0.002(2) -0.004(2) 0.002(2)
C03R 0.029(2) 0.029(2) 0.028(2) -0.0044(19) 0.0047(18) 0.0048(19)
C03S 0.026(2) 0.033(2) 0.029(2) -0.005(2) -0.0032(18) 0.0111(19)
C03T 0.033(2) 0.035(3) 0.026(2) -0.001(2) 0.005(2) -0.009(2)
C03U 0.029(2) 0.028(3) 0.030(3) 0.013(2) -0.003(2) 0.001(2)
C03V 0.034(2) 0.035(3) 0.029(3) 0.006(2) 0.001(2) -0.007(2)
C03W 0.035(3) 0.023(2) 0.042(3) 0.003(2) 0.013(2) 0.006(2)
C03X 0.029(2) 0.039(2) 0.026(2) -0.004(2) 0.0058(18) 0.005(2)
C03Y 0.031(3) 0.026(3) 0.040(3) 0.008(2) -0.009(2) 0.004(2)
C03Z 0.038(2) 0.034(2) 0.019(2) -0.0031(19) -0.0009(18) 0.006(2)
C040 0.040(2) 0.035(2) 0.027(2) -0.007(2) -0.002(2) 0.017(2)
C041 0.043(3) 0.022(2) 0.031(3) 0.004(2) 0.006(2) 0.007(2)
C042 0.028(2) 0.052(3) 0.026(3) 0.001(2) 0.005(2) 0.010(2)
C043 0.039(3) 0.042(3) 0.029(3) -0.008(2) -0.016(2) 0.013(2)
C044 0.043(3) 0.031(3) 0.028(3) 0.001(2) -0.004(2) 0.000(2)
C045 0.034(3) 0.049(3) 0.047(3) -0.007(3) 0.007(2) -0.014(3)
C046 0.026(2) 0.047(3) 0.025(3) -0.008(2) -0.002(2) -0.008(2)
C047 0.032(2) 0.024(2) 0.032(2) -0.0019(19) -0.0005(18) -0.0006(19)
C048 0.033(3) 0.034(3) 0.037(3) 0.000(2) 0.004(2) 0.004(2)
C049 0.053(3) 0.023(3) 0.032(3) -0.001(2) -0.017(2) -0.008(2)
C04A 0.045(2) 0.023(2) 0.038(2) -0.001(2) -0.002(2) 0.003(2)
C04B 0.043(3) 0.067(4) 0.039(3) 0.009(3) 0.018(3) 0.022(3)
C04C 0.034(3) 0.031(3) 0.045(3) 0.003(3) 0.003(2) -0.004(2)
C04D 0.041(2) 0.039(3) 0.025(2) -0.008(2) 0.002(2) 0.012(2)
C04E 0.027(2) 0.030(3) 0.056(3) 0.000(3) -0.009(2) 0.005(2)
C04F 0.034(3) 0.041(3) 0.041(3) -0.014(3) -0.009(2) 0.001(2)
C04G 0.025(2) 0.060(3) 0.035(3) -0.017(3) 0.002(2) 0.006(2)
C04H 0.041(3) 0.039(3) 0.030(3) -0.001(2) 0.012(2) -0.011(2)
C04I 0.017(2) 0.025(2) 0.050(3) 0.002(2) 0.008(2) 0.011(2)
C04J 0.032(2) 0.027(2) 0.050(3) 0.000(2) 0.024(2) 0.003(2)
C04K 0.033(2) 0.034(2) 0.041(3) -0.010(2) 0.011(2) 0.000(2)
C04L 0.028(2) 0.040(3) 0.041(3) -0.004(3) 0.011(2) -0.007(2)
C04M 0.031(3) 0.044(3) 0.029(3) 0.001(2) 0.009(2) 0.006(2)
C04N 0.040(3) 0.037(3) 0.054(3) -0.011(3) -0.013(3) 0.019(3)
C04O 0.040(2) 0.030(2) 0.032(2) -0.008(2) -0.007(2) 0.014(2)
C04P 0.048(3) 0.025(3) 0.044(3) 0.003(2) 0.009(2) 0.004(2)
C04Q 0.032(2) 0.035(2) 0.049(3) 0.010(2) 0.008(2) 0.011(2)
C04R 0.040(3) 0.042(3) 0.038(3) -0.009(3) -0.003(2) -0.002(3)
C04S 0.032(3) 0.024(3) 0.091(5) -0.007(3) -0.015(3) -0.005(2)
C04T 0.035(3) 0.076(4) 0.060(4) -0.029(4) -0.004(3) -0.004(3)
C04U 0.039(3) 0.067(4) 0.064(4) -0.013(4) 0.019(3) -0.007(3)
C04V 0.040(3) 0.101(5) 0.027(3) 0.012(3) 0.003(2) 0.013(3)
C04W 0.040(3) 0.061(4) 0.051(4) -0.021(3) -0.019(3) 0.006(3)
C04X 0.048(3) 0.060(4) 0.084(5) -0.043(4) 0.009(3) 0.001(3)
C04Y 0.041(3) 0.082(5) 0.085(5) -0.038(4) 0.020(3) 0.005(3)
C04Z 0.120(6) 0.047(4) 0.045(4) 0.000(3) 0.031(4) -0.014(4)
C050 0.095(5) 0.055(4) 0.035(3) -0.007(3) 0.012(3) 0.019(4)
C051 0.104(5) 0.053(4) 0.042(3) 0.009(3) 0.004(3) -0.038(4)
C052 0.105(5) 0.063(4) 0.042(3) 0.016(3) 0.029(3) 0.030(4)
C053 0.060(4) 0.107(6) 0.090(5) -0.054(5) 0.025(4) -0.057(4)
C054 0.039(3) 0.106(6) 0.101(6) 0.050(5) 0.018(4) 0.040(4)
C055 0.048(4) 0.196(9) 0.059(4) 0.064(5) 0.010(3) 0.040(5)
C056 0.085(5) 0.191(8) 0.037(4) 0.001(5) 0.001(4) 0.073(6)

loop_
_atom_type_symbol
_atom_type_description
_atom_type_scat_dispersion_real
_atom_type_scat_dispersion_imag
_atom_type_scat_source
C C 0.0181 0.0091 'International Tables Vol C Tables 4.2.6.8 and 6.1.1.4'
H H 0.0000 0.0000 'International Tables Vol C Tables 4.2.6.8 and 6.1.1.4'
Cu Cu -1.9646 0.5888 'International Tables Vol C Tables 4.2.6.8 and 6.1.1.4'
O O 0.0492 0.0322 'International Tables Vol C Tables 4.2.6.8 and 6.1.1.4'
P P 0.2955 0.4335 'International Tables Vol C Tables 4.2.6.8 and 6.1.1.4'
S S 0.3331 0.5567 'International Tables Vol C Tables 4.2.6.8 and 6.1.1.4'

loop_
_geom_angle_atom_site_label_1
_geom_angle_atom_site_label_2
_geom_angle_atom_site_label_3
_geom_angle
_geom_angle_site_symmetry_1
_geom_angle_site_symmetry_3
_geom_angle_publ_flag
Cu06 Cu01 Cu0A 71.95(2) . . ?
Cu06 Cu01 Cu0K 112.79(3) . . ?
Cu06 Cu01 Cu0L 61.06(2) . . ?
Cu06 Cu01 Cu0S 118.01(3) . . ?
Cu06 Cu01 H41 34.7(17) . . ?
Cu06 Cu01 H44 135.7(13) . . ?
Cu06 Cu01 H46 106.7(17) . . ?
Cu06 Cu01 H50 87(2) . . ?
Cu07 Cu01 Cu06 65.30(2) . . ?
Cu07 Cu01 Cu0A 120.92(3) . . ?
Cu07 Cu01 Cu0E 58.40(2) . . ?
Cu07 Cu01 Cu0K 106.20(3) . . ?
Cu07 Cu01 Cu0L 67.60(2) . . ?
Cu07 Cu01 Cu0O 115.84(3) . . ?
Cu07 Cu01 Cu0S 176.44(3) . . ?
Cu07 Cu01 Cu0T 117.65(3) . . ?
Cu07 Cu01 H41 74.4(17) . . ?
Cu07 Cu01 H44 142.4(14) . . ?
Cu07 Cu01 H46 42.4(17) . . ?
Cu07 Cu01 H50 97(2) . . ?
Cu0A Cu01 Cu0K 56.59(2) . . ?
Cu0A Cu01 Cu0L 56.52(2) . . ?
Cu0A Cu01 H41 92.6(17) . . ?
Cu0A Cu01 H44 96.6(14) . . ?
Cu0A Cu01 H46 149.0(17) . . ?
Cu0A Cu01 H50 41(2) . . ?
Cu0E Cu01 Cu06 115.78(3) . . ?
Cu0E Cu01 Cu0A 113.31(3) . . ?
Cu0E Cu01 Cu0K 61.05(2) . . ?
Cu0E Cu01 Cu0L 70.68(2) . . ?
Cu0E Cu01 Cu0S 118.11(3) . . ?
Cu0E Cu01 H41 132.6(17) . . ?
Cu0E Cu01 H44 108.1(13) . . ?
Cu0E Cu01 H46 38.0(17) . . ?
Cu0E Cu01 H50 72(2) . . ?
Cu0K Cu01 H41 145.3(17) . . ?
Cu0K Cu01 H44 93.1(13) . . ?
Cu0K Cu01 H46 98.8(17) . . ?
Cu0K Cu01 H50 26(2) . . ?
Cu0L Cu01 Cu0K 55.55(2) . . ?
Cu0L Cu01 H41 95.7(17) . . ?
Cu0L Cu01 H44 145.9(14) . . ?
Cu0L Cu01 H46 94.9(17) . . ?
Cu0L Cu01 H50 33(2) . . ?
Cu0O Cu01 Cu06 58.48(2) . . ?
Cu0O Cu01 Cu0A 67.51(2) . . ?
Cu0O Cu01 Cu0E 174.01(3) . . ?
Cu0O Cu01 Cu0K 121.72(3) . . ?
Cu0O Cu01 Cu0L 106.12(3) . . ?
Cu0O Cu01 Cu0S 67.67(2) . . ?
Cu0O Cu01 Cu0T 117.80(3) . . ?
Cu0O Cu01 H41 41.8(17) . . ?
Cu0O Cu01 H44 77.4(13) . . ?
Cu0O Cu01 H46 139.4(17) . . ?
Cu0O Cu01 H50 108(2) . . ?
Cu0S Cu01 Cu0A 60.42(2) . . ?
Cu0S Cu01 Cu0K 71.57(2) . . ?
Cu0S Cu01 Cu0L 112.45(3) . . ?
Cu0S Cu01 H41 109.1(17) . . ?
Cu0S Cu01 H44 36.3(14) . . ?
Cu0S Cu01 H46 134.7(17) . . ?
Cu0S Cu01 H50 83(2) . . ?
Cu0T Cu01 Cu06 176.27(3) . . ?
Cu0T Cu01 Cu0A 107.30(3) . . ?
Cu0T Cu01 Cu0E 67.93(2) . . ?
Cu0T Cu01 Cu0K 69.07(2) . . ?
Cu0T Cu01 Cu0L 121.78(3) . . ?
Cu0T Cu01 Cu0S 59.10(2) . . ?
Cu0T Cu01 H41 142.6(17) . . ?
Cu0T Cu01 H44 40.6(13) . . ?
Cu0T Cu01 H46 75.9(17) . . ?
Cu0T Cu01 H50 95(2) . . ?
H41 Cu01 H44 107(2) . . ?
H41 Cu01 H46 103(2) . . ?
H41 Cu01 H50 120(3) . . ?
H44 Cu01 H46 104(2) . . ?
H44 Cu01 H50 113(3) . . ?
H46 Cu01 H50 108(3) . . ?
Cu05 Cu02 Cu06 109.26(3) . . ?
Cu05 Cu02 Cu07 59.40(2) . . ?
Cu05 Cu02 Cu08 91.95(3) . . ?
Cu05 Cu02 Cu0L 59.93(2) . . ?
Cu05 Cu02 H48 35.2(18) . . ?
Cu05 Cu02 H56 95(2) . . ?
Cu06 Cu02 Cu08 92.22(3) . . ?
Cu06 Cu02 Cu0L 62.08(2) . . ?
Cu06 Cu02 H48 106.9(18) . . ?
Cu06 Cu02 H56 45(2) . . ?
Cu07 Cu02 Cu06 64.69(2) . . ?
Cu07 Cu02 Cu08 129.44(3) . . ?
Cu07 Cu02 Cu0L 69.02(2) . . ?
Cu07 Cu02 H48 42.4(18) . . ?
Cu07 Cu02 H56 89(2) . . ?
Cu08 Cu02 Cu0L 60.46(2) . . ?
Cu08 Cu02 H48 127.0(18) . . ?
Cu08 Cu02 H56 50(2) . . ?
Cu0L Cu02 H48 85.5(18) . . ?
Cu0L Cu02 H56 35(2) . . ?
S00Z Cu02 Cu05 100.87(3) . . ?
S00Z Cu02 Cu06 134.89(4) . . ?
S00Z Cu02 Cu07 158.64(4) . . ?
S00Z Cu02 Cu08 53.23(3) . . ?
S00Z Cu02 Cu0L 109.85(3) . . ?
S00Z Cu02 S010 112.42(4) . . ?
S00Z Cu02 H48 116.9(18) . . ?
S00Z Cu02 H56 101(2) . . ?
S010 Cu02 Cu05 143.66(4) . . ?
S010 Cu02 Cu06 55.61(3) . . ?
S010 Cu02 Cu07 85.23(3) . . ?
S010 Cu02 Cu08 119.28(4) . . ?
S010 Cu02 Cu0L 117.69(4) . . ?
S010 Cu02 H48 112.1(18) . . ?
S010 Cu02 H56 93(2) . . ?
H48 Cu02 H56 119(3) . . ?
P01C Cu03 P01E 102.82(4) . . ?
P01C Cu03 P01F 118.88(5) . . ?
P01D Cu03 P01C 95.16(4) . . ?
P01D Cu03 P01E 124.30(5) . . ?
P01D Cu03 P01F 118.40(4) . . ?
P01F Cu03 P01E 97.80(4) . . ?
Cu05 Cu04 Cu0B 123.93(3) . . ?
Cu05 Cu04 Cu0D 72.51(2) . . ?
Cu05 Cu04 Cu0E 67.51(2) . . ?
Cu05 Cu04 Cu0J 170.88(3) . . ?
Cu05 Cu04 Cu0K 108.76(3) . . ?
Cu05 Cu04 Cu0L 59.73(2) . . ?
Cu05 Cu04 H42 43.4(15) . . ?
Cu05 Cu04 H54 122.9(17) . . ?
Cu05 Cu04 H57 88(2) . . ?
Cu0B Cu04 H42 163.8(14) . . ?
Cu0B Cu04 H54 85.0(18) . . ?
Cu0B Cu04 H57 37(2) . . ?
Cu0D Cu04 Cu0B 57.09(2) . . ?
Cu0D Cu04 Cu0K 98.84(3) . . ?
Cu0D Cu04 Cu0L 57.81(2) . . ?
Cu0D Cu04 H42 114.9(15) . . ?
Cu0D Cu04 H54 136.0(18) . . ?
Cu0D Cu04 H57 38(3) . . ?
Cu0E Cu04 Cu0B 126.39(3) . . ?
Cu0E Cu04 Cu0D 127.82(3) . . ?
Cu0E Cu04 Cu0J 104.16(3) . . ?
Cu0E Cu04 Cu0K 65.52(2) . . ?
Cu0E Cu04 Cu0L 73.38(2) . . ?
Cu0E Cu04 H42 44.8(15) . . ?
Cu0E Cu04 H54 56.5(17) . . ?
Cu0E Cu04 H57 108(2) . . ?
Cu0J Cu04 Cu0B 57.31(2) . . ?
Cu0J Cu04 Cu0D 111.98(3) . . ?
Cu0J Cu04 Cu0K 63.19(2) . . ?
Cu0J Cu04 Cu0L 115.21(3) . . ?
Cu0J Cu04 H42 133.1(15) . . ?
Cu0J Cu04 H54 48.3(17) . . ?
Cu0J Cu04 H57 91(2) . . ?
Cu0K Cu04 Cu0B 61.38(2) . . ?
Cu0K Cu04 Cu0L 57.48(2) . . ?
Cu0K Cu04 H42 109.7(14) . . ?
Cu0K Cu04 H54 38.7(17) . . ?
Cu0K Cu04 H57 61(3) . . ?
Cu0L Cu04 Cu0B 72.82(2) . . ?
Cu0L Cu04 H42 91.0(14) . . ?
Cu0L Cu04 H54 92.6(17) . . ?
Cu0L Cu04 H57 38(2) . . ?
S013 Cu04 Cu05 128.79(4) . . ?
S013 Cu04 Cu0B 87.37(3) . . ?
S013 Cu04 Cu0D 102.36(3) . . ?
S013 Cu04 Cu0E 128.64(4) . . ?
S013 Cu04 Cu0J 59.03(3) . . ?
S013 Cu04 Cu0K 122.21(4) . . ?
S013 Cu04 Cu0L 157.37(4) . . ?
S013 Cu04 H42 108.6(14) . . ?
S013 Cu04 H54 96.6(16) . . ?
S013 Cu04 H57 120(2) . . ?
H42 Cu04 H54 95(2) . . ?
H42 Cu04 H57 127(3) . . ?
H54 Cu04 H57 98(3) . . ?
Cu02 Cu05 Cu0D 88.41(2) . . ?
Cu02 Cu05 Cu0E 112.15(3) . . ?
Cu02 Cu05 Cu0L 63.82(2) . . ?
Cu02 Cu05 H42 150.2(15) . . ?
Cu02 Cu05 H48 43(2) . . ?
Cu04 Cu05 Cu02 130.75(3) . . ?
Cu04 Cu05 Cu07 109.66(3) . . ?
Cu04 Cu05 Cu0D 57.43(2) . . ?
Cu04 Cu05 Cu0E 57.26(2) . . ?
Cu04 Cu05 Cu0L 67.47(2) . . ?
Cu04 Cu05 H42 44.9(16) . . ?
Cu04 Cu05 H48 151(2) . . ?
Cu07 Cu05 Cu02 60.38(2) . . ?
Cu07 Cu05 Cu0D 126.07(3) . . ?
Cu07 Cu05 Cu0E 57.52(2) . . ?
Cu07 Cu05 Cu0L 70.98(2) . . ?
Cu07 Cu05 H42 91.8(15) . . ?
Cu07 Cu05 H48 42(2) . . ?
Cu0D Cu05 H42 101.5(16) . . ?
Cu0D Cu05 H48 132(2) . . ?
Cu0E Cu05 Cu0D 107.13(2) . . ?
Cu0E Cu05 H42 38.1(15) . . ?
Cu0E Cu05 H48 97(2) . . ?
Cu0L Cu05 Cu0D 55.50(2) . . ?
Cu0L Cu05 Cu0E 72.66(2) . . ?
Cu0L Cu05 H42 98.7(16) . . ?
Cu0L Cu05 H48 95(2) . . ?
S00U Cu05 Cu02 100.72(4) . . ?
S00U Cu05 Cu04 83.83(3) . . ?
S00U Cu05 Cu07 160.98(4) . . ?
S00U Cu05 Cu0D 49.65(3) . . ?
S00U Cu05 Cu0E 139.70(4) . . ?
S00U Cu05 Cu0L 103.78(4) . . ?
S00U Cu05 H42 107.2(15) . . ?
S00U Cu05 H48 124(2) . . ?
H42 Cu05 H48 122(3) . . ?
Cu01 Cu06 Cu02 101.60(3) . . ?
Cu01 Cu06 Cu07 54.84(2) . . ?
Cu01 Cu06 Cu0F 97.12(3) . . ?
Cu01 Cu06 Cu0L 62.44(2) . . ?
Cu01 Cu06 H41 34.7(16) . . ?
Cu01 Cu06 H43 129.1(17) . . ?
Cu01 Cu06 H56 97.2(18) . . ?
Cu02 Cu06 Cu07 54.96(2) . . ?
Cu02 Cu06 Cu0F 136.65(3) . . ?
Cu02 Cu06 Cu0L 59.68(2) . . ?
Cu02 Cu06 H41 120.9(17) . . ?
Cu02 Cu06 H43 112.5(17) . . ?
Cu02 Cu06 H56 37.5(19) . . ?
Cu07 Cu06 H41 66.0(17) . . ?
Cu07 Cu06 H43 165.6(16) . . ?
Cu07 Cu06 H56 76.9(19) . . ?
Cu0F Cu06 Cu07 150.82(3) . . ?
Cu0F Cu06 Cu0L 96.99(2) . . ?
Cu0F Cu06 H41 96.2(17) . . ?
Cu0F Cu06 H43 32.9(17) . . ?
Cu0F Cu06 H56 101.8(19) . . ?
Cu0L Cu06 Cu07 64.57(2) . . ?
Cu0L Cu06 H41 97.0(16) . . ?
Cu0L Cu06 H43 103.8(16) . . ?
Cu0L Cu06 H56 35.8(18) . . ?
Cu0O Cu06 Cu01 58.03(2) . . ?
Cu0O Cu06 Cu02 159.56(3) . . ?
Cu0O Cu06 Cu07 106.33(3) . . ?
Cu0O Cu06 Cu0F 55.36(2) . . ?
Cu0O Cu06 Cu0L 106.85(3) . . ?
Cu0O Cu06 H41 41.5(17) . . ?
Cu0O Cu06 H43 84.7(17) . . ?
Cu0O Cu06 H56 138.4(18) . . ?
Cu0R Cu06 Cu01 108.71(3) . . ?
Cu0R Cu06 Cu02 82.47(2) . . ?
Cu0R Cu06 Cu07 121.94(3) . . ?
Cu0R Cu06 Cu0F 54.44(2) . . ?
Cu0R Cu06 Cu0L 59.97(2) . . ?
Cu0R Cu06 Cu0O 104.65(3) . . ?
Cu0R Cu06 H41 135.0(17) . . ?
Cu0R Cu06 H43 44.6(16) . . ?
Cu0R Cu06 H56 48.1(19) . . ?
S010 Cu06 Cu01 131.23(4) . . ?
S010 Cu06 Cu02 54.87(3) . . ?
S010 Cu06 Cu07 79.15(3) . . ?
S010 Cu06 Cu0F 130.03(4) . . ?
S010 Cu06 Cu0L 114.54(3) . . ?
S010 Cu06 Cu0O 135.74(4) . . ?
S010 Cu06 Cu0R 109.00(4) . . ?
S010 Cu06 H41 115.9(17) . . ?
S010 Cu06 H43 99.6(17) . . ?
S010 Cu06 H56 85.9(18) . . ?
H41 Cu06 H43 126(2) . . ?
H41 Cu06 H56 131(2) . . ?
H43 Cu06 H56 89(2) . . ?
Cu01 Cu07 Cu02 110.41(3) . . ?
Cu01 Cu07 Cu06 59.86(2) . . ?
Cu01 Cu07 Cu0E 63.61(2) . . ?
Cu01 Cu07 Cu0L 61.21(2) . . ?
Cu01 Cu07 H46 48(2) . . ?
Cu01 Cu07 H48 139.4(19) . . ?
Cu02 Cu07 Cu06 60.35(2) . . ?
Cu02 Cu07 Cu0L 58.60(2) . . ?
Cu02 Cu07 H46 152(2) . . ?
Cu02 Cu07 H48 44.2(19) . . ?
Cu05 Cu07 Cu01 108.85(3) . . ?
Cu05 Cu07 Cu02 60.22(2) . . ?
Cu05 Cu07 Cu06 106.56(3) . . ?
Cu05 Cu07 Cu0E 65.67(2) . . ?
Cu05 Cu07 Cu0L 56.46(2) . . ?
Cu05 Cu07 H46 105.9(18) . . ?
Cu05 Cu07 H48 35.3(19) . . ?
Cu06 Cu07 Cu0L 57.68(2) . . ?
Cu06 Cu07 H46 107.0(19) . . ?
Cu06 Cu07 H48 104.4(19) . . ?
Cu0E Cu07 Cu02 119.24(3) . . ?
Cu0E Cu07 Cu06 115.57(3) . . ?
Cu0E Cu07 Cu0L 69.83(2) . . ?
Cu0E Cu07 H46 40.3(18) . . ?
Cu0E Cu07 H48 98.6(18) . . ?
Cu0L Cu07 H46 94(2) . . ?
Cu0L Cu07 H48 79(2) . . ?
S01G Cu07 Cu01 123.67(4) . . ?
S01G Cu07 Cu02 103.34(4) . . ?
S01G Cu07 Cu05 127.02(4) . . ?
S01G Cu07 Cu06 105.16(3) . . ?
S01G Cu07 Cu0E 131.28(4) . . ?
S01G Cu07 Cu0L 158.89(4) . . ?
S01G Cu07 H46 103.9(19) . . ?
S01G Cu07 H48 95.9(19) . . ?
H46 Cu07 H48 137(3) . . ?
Cu02 Cu08 Cu0L 60.19(2) . . ?
Cu02 Cu08 H45 134(2) . . ?
Cu02 Cu08 H56 37.6(17) . . ?
Cu0C Cu08 Cu02 124.81(3) . . ?
Cu0C Cu08 Cu0L 64.84(2) . . ?
Cu0C Cu08 H45 42(2) . . ?
Cu0C Cu08 H56 92.5(17) . . ?
Cu0D Cu08 Cu02 95.05(3) . . ?
Cu0D Cu08 Cu0C 60.05(2) . . ?
Cu0D Cu08 Cu0L 60.03(2) . . ?
Cu0D Cu08 H45 39(2) . . ?
Cu0D Cu08 H56 95.3(16) . . ?
Cu0L Cu08 H45 86(2) . . ?
Cu0L Cu08 H56 37.6(16) . . ?
Cu0R Cu08 Cu02 81.79(2) . . ?
Cu0R Cu08 Cu0C 67.45(2) . . ?
Cu0R Cu08 Cu0D 112.26(3) . . ?
Cu0R Cu08 Cu0L 60.62(2) . . ?
Cu0R Cu08 H45 109(2) . . ?
Cu0R Cu08 H56 47.0(17) . . ?
S00V Cu08 Cu02 106.44(3) . . ?
S00V Cu08 Cu0C 92.56(3) . . ?
S00V Cu08 Cu0D 152.03(4) . . ?
S00V Cu08 Cu0L 115.90(3) . . ?
S00V Cu08 Cu0R 55.34(3) . . ?
S00V Cu08 H45 117(2) . . ?
S00V Cu08 H56 91.2(16) . . ?
S00Z Cu08 Cu02 54.85(3) . . ?
S00Z Cu08 Cu0C 164.64(4) . . ?
S00Z Cu08 Cu0D 104.77(3) . . ?
S00Z Cu08 Cu0L 111.09(4) . . ?
S00Z Cu08 Cu0R 124.73(4) . . ?
S00Z Cu08 S00V 102.24(4) . . ?
S00Z Cu08 H45 125(2) . . ?
S00Z Cu08 H56 91.2(17) . . ?
H45 Cu08 H56 123(3) . . ?
Cu0A Cu09 Cu0F 54.73(2) . . ?
Cu0A Cu09 H49 87.4(17) . . ?
Cu0A Cu09 H59 38(2) . . ?
Cu0C Cu09 Cu0A 79.60(2) . . ?
Cu0C Cu09 Cu0F 111.09(3) . . ?
Cu0C Cu09 H49 96.4(16) . . ?
Cu0C Cu09 H59 49(2) . . ?
Cu0F Cu09 H49 125.2(16) . . ?
Cu0F Cu09 H59 65.4(19) . . ?
Cu0G Cu09 Cu0A 65.32(2) . . ?
Cu0G Cu09 Cu0C 60.71(2) . . ?
Cu0G Cu09 Cu0F 119.61(3) . . ?
Cu0G Cu09 Cu0R 108.64(3) . . ?
Cu0G Cu09 H49 40.0(16) . . ?
Cu0G Cu09 H59 72(2) . . ?
Cu0I Cu09 Cu0A 62.14(2) . . ?
Cu0I Cu09 Cu0C 118.94(3) . . ?
Cu0I Cu09 Cu0F 84.46(2) . . ?
Cu0I Cu09 Cu0G 60.60(2) . . ?
Cu0I Cu09 Cu0R 122.42(3) . . ?
Cu0I Cu09 H49 40.9(16) . . ?
Cu0I Cu09 H59 98(2) . . ?
Cu0R Cu09 Cu0A 62.81(2) . . ?
Cu0R Cu09 Cu0C 64.67(2) . . ?
Cu0R Cu09 Cu0F 50.004(19) . . ?
Cu0R Cu09 H49 146.3(17) . . ?
Cu0R Cu09 H59 37(2) . . ?
S00X Cu09 Cu0A 135.93(4) . . ?
S00X Cu09 Cu0C 56.59(3) . . ?
S00X Cu09 Cu0F 133.87(3) . . ?
S00X Cu09 Cu0G 93.86(3) . . ?
S00X Cu09 Cu0I 141.62(4) . . ?
S00X Cu09 Cu0R 91.51(3) . . ?
S00X Cu09 H49 100.9(16) . . ?
S00X Cu09 H59 101(2) . . ?
S017 Cu09 Cu0A 102.00(4) . . ?
S017 Cu09 Cu0C 138.21(4) . . ?
S017 Cu09 Cu0F 48.63(3) . . ?
S017 Cu09 Cu0G 157.37(4) . . ?
S017 Cu09 Cu0I 97.14(3) . . ?
S017 Cu09 Cu0R 78.85(3) . . ?
S017 Cu09 S00X 107.49(4) . . ?
S017 Cu09 H49 125.3(16) . . ?
S017 Cu09 H59 109.8(19) . . ?
H49 Cu09 H59 110(3) . . ?
Cu01 Cu0A Cu0G 135.95(3) . . ?
Cu01 Cu0A Cu0O 51.701(19) . . ?
Cu01 Cu0A H50 34.2(18) . . ?
Cu01 Cu0A H55 100.9(19) . . ?
Cu01 Cu0A H59 118(2) . . ?
Cu09 Cu0A Cu01 154.79(3) . . ?
Cu09 Cu0A Cu0G 56.36(2) . . ?
Cu09 Cu0A Cu0I 56.22(2) . . ?
Cu09 Cu0A Cu0K 125.30(3) . . ?
Cu09 Cu0A Cu0M 104.44(3) . . ?
Cu09 Cu0A Cu0N 92.65(3) . . ?
Cu09 Cu0A Cu0O 120.99(3) . . ?
Cu09 Cu0A Cu0R 57.90(2) . . ?
Cu09 Cu0A Cu0S 145.26(3) . . ?
Cu09 Cu0A H50 137.4(19) . . ?
Cu09 Cu0A H55 102.1(19) . . ?
Cu09 Cu0A H59 40(2) . . ?
Cu0F Cu0A Cu01 96.96(3) . . ?
Cu0F Cu0A Cu09 69.22(2) . . ?
Cu0F Cu0A Cu0G 125.08(3) . . ?
Cu0F Cu0A Cu0I 89.38(2) . . ?
Cu0F Cu0A Cu0K 157.31(3) . . ?
Cu0F Cu0A Cu0L 103.67(3) . . ?
Cu0F Cu0A Cu0M 134.47(3) . . ?
Cu0F Cu0A Cu0N 57.14(2) . . ?
Cu0F Cu0A Cu0O 52.01(2) . . ?
Cu0F Cu0A Cu0R 53.01(2) . . ?
Cu0F Cu0A Cu0S 105.34(3) . . ?
Cu0F Cu0A H50 122.5(18) . . ?
Cu0F Cu0A H55 99.8(17) . . ?
Cu0F Cu0A H59 77(2) . . ?
Cu0G Cu0A Cu0O 168.79(3) . . ?
Cu0G Cu0A H50 103.4(18) . . ?
Cu0G Cu0A H55 85.6(18) . . ?
Cu0G Cu0A H59 67(2) . . ?
Cu0I Cu0A Cu01 147.45(3) . . ?
Cu0I Cu0A Cu0G 55.75(2) . . ?
Cu0I Cu0A Cu0M 55.40(2) . . ?
Cu0I Cu0A Cu0O 113.21(3) . . ?
Cu0I Cu0A Cu0R 112.08(3) . . ?
Cu0I Cu0A Cu0S 90.19(3) . . ?
Cu0I Cu0A H50 147.4(19) . . ?
Cu0I Cu0A H55 46.5(19) . . ?
Cu0I Cu0A H59 95(2) . . ?
Cu0K Cu0A Cu01 62.54(2) . . ?
Cu0K Cu0A Cu0G 73.62(2) . . ?
Cu0K Cu0A Cu0I 113.09(3) . . ?
Cu0K Cu0A Cu0M 63.36(2) . . ?
Cu0K Cu0A Cu0O 112.29(3) . . ?
Cu0K Cu0A Cu0R 116.46(3) . . ?
Cu0K Cu0A Cu0S 72.86(2) . . ?
Cu0K Cu0A H50 34.8(18) . . ?
Cu0K Cu0A H55 94.0(18) . . ?
Cu0K Cu0A H59 103(2) . . ?
Cu0L Cu0A Cu01 62.18(2) . . ?
Cu0L Cu0A Cu09 99.59(3) . . ?
Cu0L Cu0A Cu0G 92.53(2) . . ?
Cu0L Cu0A Cu0I 146.68(3) . . ?
Cu0L Cu0A Cu0K 59.31(2) . . ?
Cu0L Cu0A Cu0M 121.67(3) . . ?
Cu0L Cu0A Cu0N 151.63(3) . . ?
Cu0L Cu0A Cu0O 98.68(3) . . ?
Cu0L Cu0A Cu0R 58.19(2) . . ?
Cu0L Cu0A Cu0S 114.79(3) . . ?
Cu0L Cu0A H50 39.8(19) . . ?
Cu0L Cu0A H55 152.4(18) . . ?
Cu0L Cu0A H59 60(2) . . ?
Cu0M Cu0A Cu01 100.21(3) . . ?
Cu0M Cu0A Cu0G 61.20(2) . . ?
Cu0M Cu0A Cu0O 112.04(3) . . ?
Cu0M Cu0A Cu0R 159.64(3) . . ?
Cu0M Cu0A Cu0S 53.69(2) . . ?
Cu0M Cu0A H50 93.3(19) . . ?
Cu0M Cu0A H55 35.6(17) . . ?
Cu0M Cu0A H59 128(2) . . ?
Cu0N Cu0A Cu01 97.19(3) . . ?
Cu0N Cu0A Cu0G 115.43(3) . . ?
Cu0N Cu0A Cu0I 59.96(2) . . ?
Cu0N Cu0A Cu0K 130.87(3) . . ?
Cu0N Cu0A Cu0M 78.98(2) . . ?
Cu0N Cu0A Cu0O 53.40(2) . . ?
Cu0N Cu0A Cu0R 109.79(3) . . ?
Cu0N Cu0A Cu0S 59.29(2) . . ?
Cu0N Cu0A H50 129.0(19) . . ?
Cu0N Cu0A H55 43.4(17) . . ?
Cu0N Cu0A H59 125(2) . . ?
Cu0O Cu0A H50 85.4(18) . . ?
Cu0O Cu0A H55 84.5(18) . . ?
Cu0O Cu0A H59 119(2) . . ?
Cu0R Cu0A Cu01 96.90(2) . . ?
Cu0R Cu0A Cu0G 98.68(3) . . ?
Cu0R Cu0A Cu0O 87.27(2) . . ?
Cu0R Cu0A H50 94.7(19) . . ?
Cu0R Cu0A H55 149.3(18) . . ?
Cu0R Cu0A H59 32(2) . . ?
Cu0S Cu0A Cu01 57.32(2) . . ?
Cu0S Cu0A Cu0G 114.54(3) . . ?
Cu0S Cu0A Cu0O 60.54(2) . . ?
Cu0S Cu0A Cu0R 146.64(3) . . ?
Cu0S Cu0A H50 75.5(19) . . ?
Cu0S Cu0A H55 43.7(19) . . ?
Cu0S Cu0A H59 175(2) . . ?
H50 Cu0A H55 114(3) . . ?
H50 Cu0A H59 99(3) . . ?
H55 Cu0A H59 141(3) . . ?
Cu04 Cu0B H47 141(2) . . ?
Cu04 Cu0B H51 88.3(14) . . ?
Cu04 Cu0B H57 36(2) . . ?
Cu0C Cu0B Cu04 103.11(3) . . ?
Cu0C Cu0B Cu0K 94.15(2) . . ?
Cu0C Cu0B H47 38(2) . . ?
Cu0C Cu0B H51 157.4(13) . . ?
Cu0C Cu0B H57 68(2) . . ?
Cu0D Cu0B Cu04 57.78(2) . . ?
Cu0D Cu0B Cu0C 58.08(2) . . ?
Cu0D Cu0B Cu0K 95.69(2) . . ?
Cu0D Cu0B H47 93(2) . . ?
Cu0D Cu0B H51 141.9(14) . . ?
Cu0D Cu0B H57 39(2) . . ?
Cu0G Cu0B Cu04 127.62(3) . . ?
Cu0G Cu0B Cu0C 60.24(2) . . ?
Cu0G Cu0B Cu0D 116.46(3) . . ?
Cu0G Cu0B Cu0K 74.72(2) . . ?
Cu0G Cu0B H47 39(2) . . ?
Cu0G Cu0B H51 97.3(13) . . ?
Cu0G Cu0B H57 103(2) . . ?
Cu0J Cu0B Cu04 54.29(2) . . ?
Cu0J Cu0B Cu0C 151.72(3) . . ?
Cu0J Cu0B Cu0D 109.75(3) . . ?
Cu0J Cu0B Cu0G 117.02(3) . . ?
Cu0J Cu0B Cu0K 60.00(2) . . ?
Cu0J Cu0B Cu0Q 58.24(2) . . ?
Cu0J Cu0B H47 154(2) . . ?
Cu0J Cu0B H51 34.0(14) . . ?
Cu0J Cu0B H57 87(2) . . ?
Cu0K Cu0B Cu04 56.27(2) . . ?
Cu0K Cu0B H47 107(2) . . ?
Cu0K Cu0B H51 75.8(13) . . ?
Cu0K Cu0B H57 57(2) . . ?
Cu0Q Cu0B Cu04 101.25(3) . . ?
Cu0Q Cu0B Cu0C 119.91(3) . . ?
Cu0Q Cu0B Cu0D 153.60(3) . . ?
Cu0Q Cu0B Cu0G 61.28(2) . . ?
Cu0Q Cu0B Cu0K 57.94(2) . . ?
Cu0Q Cu0B H47 96(2) . . ?
Cu0Q Cu0B H51 37.8(13) . . ?
Cu0Q Cu0B H57 115(2) . . ?
S00Y Cu0B Cu04 86.76(3) . . ?
S00Y Cu0B Cu0C 90.30(3) . . ?
S00Y Cu0B Cu0D 56.31(3) . . ?
S00Y Cu0B Cu0G 137.07(4) . . ?
S00Y Cu0B Cu0J 103.60(3) . . ?
S00Y Cu0B Cu0K 142.82(4) . . ?
S00Y Cu0B Cu0Q 145.19(4) . . ?
S00Y Cu0B H47 99(2) . . ?
S00Y Cu0B H51 110.0(13) . . ?
S00Y Cu0B H57 92(2) . . ?
H47 Cu0B H51 125(3) . . ?
H47 Cu0B H57 105(3) . . ?
H51 Cu0B H57 119(3) . . ?
Cu08 Cu0C Cu09 109.23(3) . . ?
Cu08 Cu0C Cu0B 117.08(3) . . ?
Cu08 Cu0C Cu0G 150.22(3) . . ?
Cu08 Cu0C Cu0L 59.85(2) . . ?
Cu08 Cu0C Cu0R 54.40(2) . . ?
Cu08 Cu0C H45 35.5(19) . . ?
Cu08 Cu0C H47 153(2) . . ?
Cu08 Cu0C H59 84.9(18) . . ?
Cu09 Cu0C Cu0B 116.76(3) . . ?
Cu09 Cu0C Cu0G 59.08(2) . . ?
Cu09 Cu0C Cu0L 95.47(2) . . ?
Cu09 Cu0C Cu0R 57.46(2) . . ?
Cu09 Cu0C H45 141.8(19) . . ?
Cu09 Cu0C H47 94(2) . . ?
Cu09 Cu0C H59 41.7(19) . . ?
Cu0B Cu0C Cu0L 74.86(2) . . ?
Cu0B Cu0C Cu0R 126.75(3) . . ?
Cu0B Cu0C H45 98.1(19) . . ?
Cu0B Cu0C H47 37(2) . . ?
Cu0B Cu0C H59 102.2(18) . . ?
Cu0D Cu0C Cu08 59.13(2) . . ?
Cu0D Cu0C Cu09 153.48(3) . . ?
Cu0D Cu0C Cu0B 60.46(2) . . ?
Cu0D Cu0C Cu0G 117.73(3) . . ?
Cu0D Cu0C Cu0L 58.02(2) . . ?
Cu0D Cu0C Cu0R 101.46(3) . . ?
Cu0D Cu0C H45 40(2) . . ?
Cu0D Cu0C H47 94(2) . . ?
Cu0D Cu0C H59 111.8(19) . . ?
Cu0G Cu0C Cu0B 59.19(2) . . ?
Cu0G Cu0C Cu0L 92.53(3) . . ?
Cu0G Cu0C Cu0R 102.05(3) . . ?
Cu0G Cu0C H45 157(2) . . ?
Cu0G Cu0C H47 38(2) . . ?
Cu0G Cu0C H59 68.5(18) . . ?
Cu0L Cu0C H45 78(2) . . ?
Cu0L Cu0C H47 105(2) . . ?
Cu0L Cu0C H59 53.8(19) . . ?
Cu0R Cu0C Cu0L 55.40(2) . . ?
Cu0R Cu0C H45 89.9(19) . . ?
Cu0R Cu0C H47 139(2) . . ?
Cu0R Cu0C H59 34.0(18) . . ?
S00X Cu0C Cu08 102.94(3) . . ?
S00X Cu0C Cu09 55.76(3) . . ?
S00X Cu0C Cu0B 137.89(4) . . ?
S00X Cu0C Cu0D 145.91(4) . . ?
S00X Cu0C Cu0G 92.23(3) . . ?
S00X Cu0C Cu0L 141.75(3) . . ?
S00X Cu0C Cu0R 86.52(3) . . ?
S00X Cu0C H45 108(2) . . ?
S00X Cu0C H47 102(2) . . ?
S00X Cu0C H59 93.4(18) . . ?
H45 Cu0C H47 124(3) . . ?
H45 Cu0C H59 119(3) . . ?
H47 Cu0C H59 105(3) . . ?
Cu04 Cu0D Cu05 50.061(19) . . ?
Cu04 Cu0D H45 149(2) . . ?
Cu04 Cu0D H57 40(3) . . ?
Cu05 Cu0D H45 120(2) . . ?
Cu05 Cu0D H57 71(3) . . ?
Cu08 Cu0D Cu04 124.09(3) . . ?
Cu08 Cu0D Cu05 84.50(2) . . ?
Cu08 Cu0D Cu0B 119.64(3) . . ?
Cu08 Cu0D Cu0C 60.82(2) . . ?
Cu08 Cu0D Cu0L 63.32(2) . . ?
Cu08 Cu0D H45 36(2) . . ?
Cu08 Cu0D H57 102(2) . . ?
Cu0B Cu0D Cu04 65.13(2) . . ?
Cu0B Cu0D Cu05 110.91(3) . . ?
Cu0B Cu0D Cu0L 78.93(2) . . ?
Cu0B Cu0D H45 102(2) . . ?
Cu0B Cu0D H57 42(3) . . ?
Cu0C Cu0D Cu04 111.33(3) . . ?
Cu0C Cu0D Cu05 120.51(3) . . ?
Cu0C Cu0D Cu0B 61.46(2) . . ?
Cu0C Cu0D Cu0L 66.31(2) . . ?
Cu0C Cu0D H45 43(2) . . ?
Cu0C Cu0D H57 72(3) . . ?
Cu0L Cu0D Cu04 63.88(2) . . ?
Cu0L Cu0D Cu05 54.83(2) . . ?
Cu0L Cu0D H45 87(2) . . ?
Cu0L Cu0D H57 42(2) . . ?
S00U Cu0D Cu04 77.95(3) . . ?
S00U Cu0D Cu05 48.59(3) . . ?
S00U Cu0D Cu08 96.28(3) . . ?
S00U Cu0D Cu0B 138.42(4) . . ?
S00U Cu0D Cu0C 156.91(4) . . ?
S00U Cu0D Cu0L 102.10(3) . . ?
S00U Cu0D S00Y 108.63(4) . . ?
S00U Cu0D H45 119(2) . . ?
S00U Cu0D H57 114(3) . . ?
S00Y Cu0D Cu04 91.42(3) . . ?
S00Y Cu0D Cu05 134.84(4) . . ?
S00Y Cu0D Cu08 140.59(4) . . ?
S00Y Cu0D Cu0B 56.46(3) . . ?
S00Y Cu0D Cu0C 92.62(3) . . ?
S00Y Cu0D Cu0L 135.23(4) . . ?
S00Y Cu0D H45 105(2) . . ?
S00Y Cu0D H57 95(3) . . ?
H45 Cu0D H57 112(3) . . ?
Cu01 Cu0E Cu05 98.63(3) . . ?
Cu01 Cu0E Cu0K 62.88(2) . . ?
Cu01 Cu0E Cu0T 53.99(2) . . ?
Cu01 Cu0E H42 133.4(15) . . ?
Cu01 Cu0E H46 44(2) . . ?
Cu04 Cu0E Cu01 111.13(3) . . ?
Cu04 Cu0E Cu05 55.23(2) . . ?
Cu04 Cu0E Cu07 107.17(3) . . ?
Cu04 Cu0E Cu0H 82.38(2) . . ?
Cu04 Cu0E Cu0K 60.70(2) . . ?
Cu04 Cu0E Cu0T 122.52(3) . . ?
Cu04 Cu0E H42 43.6(15) . . ?
Cu04 Cu0E H46 145(2) . . ?
Cu05 Cu0E Cu0K 97.47(3) . . ?
Cu05 Cu0E Cu0T 151.55(3) . . ?
Cu05 Cu0E H42 36.0(14) . . ?
Cu05 Cu0E H46 98(2) . . ?
Cu07 Cu0E Cu01 57.99(2) . . ?
Cu07 Cu0E Cu05 56.82(2) . . ?
Cu07 Cu0E Cu0H 158.25(3) . . ?
Cu07 Cu0E Cu0K 107.32(3) . . ?
Cu07 Cu0E Cu0T 105.24(3) . . ?
Cu07 Cu0E H42 89.2(14) . . ?
Cu07 Cu0E H46 42(2) . . ?
Cu0H Cu0E Cu01 100.49(3) . . ?
Cu0H Cu0E Cu05 137.42(3) . . ?
Cu0H Cu0E Cu0K 59.65(2) . . ?
Cu0H Cu0E Cu0T 54.30(2) . . ?
Cu0H Cu0E H42 110.2(14) . . ?
Cu0H Cu0E H46 121.7(19) . . ?
Cu0K Cu0E Cu0T 64.93(2) . . ?
Cu0K Cu0E H42 103.8(15) . . ?
Cu0K Cu0E H46 107(2) . . ?
Cu0T Cu0E H42 163.6(14) . . ?
Cu0T Cu0E H46 68.4(19) . . ?
S018 Cu0E Cu01 128.73(4) . . ?
S018 Cu0E Cu04 109.55(3) . . ?
S018 Cu0E Cu05 130.27(4) . . ?
S018 Cu0E Cu07 133.08(4) . . ?
S018 Cu0E Cu0H 56.02(3) . . ?
S018 Cu0E Cu0K 115.67(4) . . ?
S018 Cu0E Cu0T 78.17(3) . . ?
S018 Cu0E H42 97.7(15) . . ?
S018 Cu0E H46 105(2) . . ?
H42 Cu0E H46 128(2) . . ?
Cu06 Cu0F Cu09 106.81(2) . . ?
Cu06 Cu0F H43 31.6(16) . . ?
Cu06 Cu0F H53 96(2) . . ?
Cu09 Cu0F H43 102.7(16) . . ?
Cu09 Cu0F H53 127(2) . . ?
Cu0A Cu0F Cu06 72.81(2) . . ?
Cu0A Cu0F Cu09 56.05(2) . . ?
Cu0A Cu0F H43 94.9(15) . . ?
Cu0A Cu0F H53 88(2) . . ?
Cu0N Cu0F Cu06 112.04(3) . . ?
Cu0N Cu0F Cu09 87.92(2) . . ?
Cu0N Cu0F Cu0A 62.30(2) . . ?
Cu0N Cu0F H43 143.6(17) . . ?
Cu0N Cu0F H53 39(2) . . ?
Cu0O Cu0F Cu06 57.38(2) . . ?
Cu0O Cu0F Cu09 126.73(3) . . ?
Cu0O Cu0F Cu0A 70.95(2) . . ?
Cu0O Cu0F Cu0N 61.10(2) . . ?
Cu0O Cu0F H43 85.6(17) . . ?
Cu0O Cu0F H53 40(2) . . ?
Cu0R Cu0F Cu06 56.38(2) . . ?
Cu0R Cu0F Cu09 56.80(2) . . ?
Cu0R Cu0F Cu0A 66.35(2) . . ?
Cu0R Cu0F Cu0N 128.14(3) . . ?
Cu0R Cu0F Cu0O 108.24(3) . . ?
Cu0R Cu0F H43 46.2(16) . . ?
Cu0R Cu0F H53 146(2) . . ?
S017 Cu0F Cu06 138.96(4) . . ?
S017 Cu0F Cu09 49.66(3) . . ?
S017 Cu0F Cu0A 104.29(4) . . ?
S017 Cu0F Cu0N 101.19(4) . . ?
S017 Cu0F Cu0O 162.09(4) . . ?
S017 Cu0F Cu0R 84.39(4) . . ?
S017 Cu0F H43 112.3(17) . . ?
S017 Cu0F H53 125(2) . . ?
H43 Cu0F H53 120(3) . . ?
Cu09 Cu0G Cu0A 58.32(2) . . ?
Cu09 Cu0G Cu0B 119.20(3) . . ?
Cu09 Cu0G Cu0C 60.21(2) . . ?
Cu09 Cu0G Cu0M 102.73(3) . . ?
Cu09 Cu0G Cu0Q 155.04(3) . . ?
Cu09 Cu0G H47 96(2) . . ?
Cu09 Cu0G H49 38.4(16) . . ?
Cu09 Cu0G H58 116.8(15) . . ?
Cu0A Cu0G H47 109(2) . . ?
Cu0A Cu0G H49 80.6(16) . . ?
Cu0A Cu0G H58 58.5(15) . . ?
Cu0B Cu0G Cu0A 95.32(3) . . ?
Cu0B Cu0G Cu0C 60.57(2) . . ?
Cu0B Cu0G Cu0M 104.43(3) . . ?
Cu0B Cu0G Cu0Q 58.91(2) . . ?
Cu0B Cu0G H47 37(2) . . ?
Cu0B Cu0G H49 154.8(15) . . ?
Cu0B Cu0G H58 69.0(16) . . ?
Cu0C Cu0G Cu0A 76.19(2) . . ?
Cu0C Cu0G Cu0M 130.11(3) . . ?
Cu0C Cu0G Cu0Q 117.92(3) . . ?
Cu0C Cu0G H47 39(2) . . ?
Cu0C Cu0G H49 94.5(15) . . ?
Cu0C Cu0G H58 106.3(16) . . ?
Cu0I Cu0G Cu09 57.98(2) . . ?
Cu0I Cu0G Cu0A 58.84(2) . . ?
Cu0I Cu0G Cu0B 152.37(3) . . ?
Cu0I Cu0G Cu0C 115.97(3) . . ?
Cu0I Cu0G Cu0M 54.87(2) . . ?
Cu0I Cu0G Cu0Q 110.84(3) . . ?
Cu0I Cu0G H47 154(2) . . ?
Cu0I Cu0G H49 39.4(16) . . ?
Cu0I Cu0G H58 87.6(15) . . ?
Cu0M Cu0G Cu0A 57.10(2) . . ?
Cu0M Cu0G H47 141(2) . . ?
Cu0M Cu0G H49 94.2(16) . . ?
Cu0M Cu0G H58 35.7(16) . . ?
Cu0Q Cu0G Cu0A 96.72(3) . . ?
Cu0Q Cu0G Cu0M 57.92(2) . . ?
Cu0Q Cu0G H47 93(2) . . ?
Cu0Q Cu0G H49 146.0(15) . . ?
Cu0Q Cu0G H58 38.3(15) . . ?
S016 Cu0G Cu09 145.10(4) . . ?
S016 Cu0G Cu0A 142.44(4) . . ?
S016 Cu0G Cu0B 90.43(3) . . ?
S016 Cu0G Cu0C 136.75(4) . . ?
S016 Cu0G Cu0I 104.37(3) . . ?
S016 Cu0G Cu0M 85.51(3) . . ?
S016 Cu0G Cu0Q 55.45(3) . . ?
S016 Cu0G H47 98(2) . . ?
S016 Cu0G H49 108.0(16) . . ?
S016 Cu0G H58 89.7(16) . . ?
H47 Cu0G H49 120(3) . . ?
H47 Cu0G H58 106(3) . . ?
H49 Cu0G H58 126(2) . . ?
Cu0E Cu0H Cu0J 93.07(3) . . ?
Cu0E Cu0H Cu0K 63.19(2) . . ?
Cu0E Cu0H H52 105(2) . . ?
Cu0E Cu0H H54 53.2(18) . . ?
Cu0J Cu0H H52 131(2) . . ?
Cu0J Cu0H H54 41.1(18) . . ?
Cu0K Cu0H Cu0J 59.45(2) . . ?
Cu0K Cu0H H52 89(2) . . ?
Cu0K Cu0H H54 37.3(18) . . ?
Cu0P Cu0H Cu0E 110.45(3) . . ?
Cu0P Cu0H Cu0J 90.64(3) . . ?
Cu0P Cu0H Cu0K 60.21(2) . . ?
Cu0P Cu0H H52 41(2) . . ?
Cu0P Cu0H H54 95.4(19) . . ?
Cu0T Cu0H Cu0E 68.14(2) . . ?
Cu0T Cu0H Cu0J 130.44(3) . . ?
Cu0T Cu0H Cu0K 71.33(2) . . ?
Cu0T Cu0H Cu0P 58.18(2) . . ?
Cu0T Cu0H H52 37(2) . . ?
Cu0T Cu0H H54 99.9(18) . . ?
S012 Cu0H Cu0E 132.39(4) . . ?
S012 Cu0H Cu0J 52.56(3) . . ?
S012 Cu0H Cu0K 109.42(4) . . ?
S012 Cu0H Cu0P 102.61(4) . . ?
S012 Cu0H Cu0T 158.37(4) . . ?
S012 Cu0H S018 110.62(4) . . ?
S012 Cu0H H52 122(2) . . ?
S012 Cu0H H54 91.3(18) . . ?
S018 Cu0H Cu0E 56.09(3) . . ?
S018 Cu0H Cu0J 121.85(4) . . ?
S018 Cu0H Cu0K 119.29(4) . . ?
S018 Cu0H Cu0P 143.26(4) . . ?
S018 Cu0H Cu0T 86.03(3) . . ?
S018 Cu0H H52 106(2) . . ?
S018 Cu0H H54 99.0(19) . . ?
H52 Cu0H H54 126(3) . . ?
Cu09 Cu0I Cu0A 61.64(2) . . ?
Cu09 Cu0I Cu0G 61.42(2) . . ?
Cu09 Cu0I Cu0N 95.99(3) . . ?
Cu09 Cu0I H49 40.5(16) . . ?
Cu09 Cu0I H55 98.4(15) . . ?
Cu0A Cu0I H49 86.6(17) . . ?
Cu0A Cu0I H55 37.3(15) . . ?
Cu0G Cu0I Cu0A 65.41(2) . . ?
Cu0G Cu0I Cu0N 124.91(3) . . ?
Cu0G Cu0I H49 40.7(16) . . ?
Cu0G Cu0I H55 87.4(14) . . ?
Cu0M Cu0I Cu09 115.60(3) . . ?
Cu0M Cu0I Cu0A 63.02(2) . . ?
Cu0M Cu0I Cu0G 67.55(2) . . ?
Cu0M Cu0I Cu0N 82.68(3) . . ?
Cu0M Cu0I H49 108.1(16) . . ?
Cu0M Cu0I H55 42.0(14) . . ?
Cu0N Cu0I Cu0A 59.82(2) . . ?
Cu0N Cu0I H49 136.0(16) . . ?
Cu0N Cu0I H55 44.1(14) . . ?
S011 Cu0I Cu09 150.36(4) . . ?
S011 Cu0I Cu0A 118.74(4) . . ?
S011 Cu0I Cu0G 90.94(3) . . ?
S011 Cu0I Cu0M 55.72(3) . . ?
S011 Cu0I Cu0N 109.55(4) . . ?
S011 Cu0I H49 111.5(16) . . ?
S011 Cu0I H55 90.2(15) . . ?
S015 Cu0I Cu09 104.59(4) . . ?
S015 Cu0I Cu0A 111.63(4) . . ?
S015 Cu0I Cu0G 165.76(4) . . ?
S015 Cu0I Cu0M 124.62(4) . . ?
S015 Cu0I Cu0N 55.76(3) . . ?
S015 Cu0I S011 102.20(4) . . ?
S015 Cu0I H49 127.1(16) . . ?
S015 Cu0I H55 97.9(14) . . ?
H49 Cu0I H55 121(2) . . ?
Cu04 Cu0J Cu0B 68.40(2) . . ?
Cu04 Cu0J Cu0H 79.41(2) . . ?
Cu04 Cu0J Cu0K 61.78(2) . . ?
Cu04 Cu0J Cu0Q 114.64(3) . . ?
Cu04 Cu0J H51 110.4(16) . . ?
Cu04 Cu0J H54 45.9(17) . . ?
Cu0B Cu0J Cu0H 123.11(3) . . ?
Cu0B Cu0J Cu0K 64.48(2) . . ?
Cu0B Cu0J H51 42.0(16) . . ?
Cu0B Cu0J H54 91.9(17) . . ?
Cu0H Cu0J H51 132.1(15) . . ?
Cu0H Cu0J H54 36.5(17) . . ?
Cu0K Cu0J Cu0H 59.07(2) . . ?
Cu0K Cu0J H51 83.8(15) . . ?
Cu0K Cu0J H54 38.3(17) . . ?
Cu0Q Cu0J Cu0B 61.31(2) . . ?
Cu0Q Cu0J Cu0H 95.05(3) . . ?
Cu0Q Cu0J Cu0K 60.36(2) . . ?
Cu0Q Cu0J H51 37.4(16) . . ?
Cu0Q Cu0J H54 96.5(17) . . ?
S012 Cu0J Cu04 118.29(4) . . ?
S012 Cu0J Cu0B 169.55(4) . . ?
S012 Cu0J Cu0H 54.12(3) . . ?
S012 Cu0J Cu0K 110.54(4) . . ?
S012 Cu0J Cu0Q 108.27(4) . . ?
S012 Cu0J S013 98.04(4) . . ?
S012 Cu0J H51 130.4(16) . . ?
S012 Cu0J H54 88.4(17) . . ?
S013 Cu0J Cu04 55.97(3) . . ?
S013 Cu0J Cu0B 92.40(3) . . ?
S013 Cu0J Cu0H 107.02(4) . . ?
S013 Cu0J Cu0K 117.75(4) . . ?
S013 Cu0J Cu0Q 152.51(4) . . ?
S013 Cu0J H51 117.3(16) . . ?
S013 Cu0J H54 92.0(17) . . ?
H51 Cu0J H54 122(2) . . ?
Cu01 Cu0K H50 27(2) . . ?
Cu01 Cu0K H54 104.1(18) . . ?
Cu01 Cu0K H58 120.9(19) . . ?
Cu04 Cu0K Cu01 99.99(3) . . ?
Cu04 Cu0K Cu0B 62.34(2) . . ?
Cu04 Cu0K Cu0E 53.78(2) . . ?
Cu04 Cu0K Cu0H 77.46(2) . . ?
Cu04 Cu0K Cu0J 55.03(2) . . ?
Cu04 Cu0K Cu0M 161.46(3) . . ?
Cu04 Cu0K H50 93(2) . . ?
Cu04 Cu0K H54 41.2(18) . . ?
Cu04 Cu0K H58 129.9(19) . . ?
Cu0A Cu0K Cu01 60.87(2) . . ?
Cu0A Cu0K Cu04 123.01(3) . . ?
Cu0A Cu0K Cu0B 94.89(3) . . ?
Cu0A Cu0K Cu0E 112.66(3) . . ?
Cu0A Cu0K Cu0H 148.42(3) . . ?
Cu0A Cu0K Cu0J 149.05(3) . . ?
Cu0A Cu0K Cu0M 59.09(2) . . ?
Cu0A Cu0K H50 45(2) . . ?
Cu0A Cu0K H54 159.1(18) . . ?
Cu0A Cu0K H58 65.5(19) . . ?
Cu0B Cu0K Cu01 137.29(3) . . ?
Cu0B Cu0K Cu0M 99.57(3) . . ?
Cu0B Cu0K H50 111(2) . . ?
Cu0B Cu0K H54 87.4(18) . . ?
Cu0B Cu0K H58 68(2) . . ?
Cu0E Cu0K Cu01 56.07(2) . . ?
Cu0E Cu0K Cu0B 115.72(3) . . ?
Cu0E Cu0K Cu0M 144.62(3) . . ?
Cu0E Cu0K H50 68(2) . . ?
Cu0E Cu0K H54 48.8(18) . . ?
Cu0E Cu0K H58 176.3(19) . . ?
Cu0H Cu0K Cu01 94.11(3) . . ?
Cu0H Cu0K Cu0B 116.60(3) . . ?
Cu0H Cu0K Cu0E 57.16(2) . . ?
Cu0H Cu0K Cu0J 61.48(2) . . ?
Cu0H Cu0K Cu0M 109.91(3) . . ?
Cu0H Cu0K H50 118(2) . . ?
Cu0H Cu0K H54 36.8(18) . . ?
Cu0H Cu0K H58 123(2) . . ?
Cu0J Cu0K Cu01 146.70(3) . . ?
Cu0J Cu0K Cu0B 55.51(2) . . ?
Cu0J Cu0K Cu0E 90.73(2) . . ?
Cu0J Cu0K Cu0M 112.49(3) . . ?
Cu0J Cu0K H50 148(2) . . ?
Cu0J Cu0K H54 42.7(18) . . ?
Cu0J Cu0K H58 92.2(19) . . ?
Cu0L Cu0K Cu01 61.81(2) . . ?
Cu0L Cu0K Cu04 63.70(2) . . ?
Cu0L Cu0K Cu0A 60.09(2) . . ?
Cu0L Cu0K Cu0B 75.74(2) . . ?
Cu0L Cu0K Cu0E 71.25(2) . . ?
Cu0L Cu0K Cu0H 127.42(3) . . ?
Cu0L Cu0K Cu0J 113.48(3) . . ?
Cu0L Cu0K Cu0M 118.24(3) . . ?
Cu0L Cu0K Cu0P 155.41(3) . . ?
Cu0L Cu0K H50 38(2) . . ?
Cu0L Cu0K H54 100.7(18) . . ?
Cu0L Cu0K H58 110(2) . . ?
Cu0M Cu0K Cu01 96.47(2) . . ?
Cu0M Cu0K H50 98(2) . . ?
Cu0M Cu0K H54 141.0(18) . . ?
Cu0M Cu0K H58 32(2) . . ?
Cu0P Cu0K Cu01 94.90(2) . . ?
Cu0P Cu0K Cu04 133.26(3) . . ?
Cu0P Cu0K Cu0A 102.97(3) . . ?
Cu0P Cu0K Cu0B 126.10(3) . . ?
Cu0P Cu0K Cu0E 103.37(3) . . ?
Cu0P Cu0K Cu0H 57.36(2) . . ?
Cu0P Cu0K Cu0J 90.20(2) . . ?
Cu0P Cu0K Cu0M 52.79(2) . . ?
Cu0P Cu0K H50 117(2) . . ?
Cu0P Cu0K H54 92.2(18) . . ?
Cu0P Cu0K H58 74(2) . . ?
Cu0Q Cu0K Cu01 154.74(3) . . ?
Cu0Q Cu0K Cu04 105.11(3) . . ?
Cu0Q Cu0K Cu0A 101.92(3) . . ?
Cu0Q Cu0K Cu0B 56.79(2) . . ?
Cu0Q Cu0K Cu0E 145.33(3) . . ?
Cu0Q Cu0K Cu0H 94.03(3) . . ?
Cu0Q Cu0K Cu0J 56.26(2) . . ?
Cu0Q Cu0K Cu0L 128.28(3) . . ?
Cu0Q Cu0K Cu0M 58.29(2) . . ?
Cu0Q Cu0K Cu0P 69.81(2) . . ?
Cu0Q Cu0K H50 146(2) . . ?
Cu0Q Cu0K H54 96.7(18) . . ?
Cu0Q Cu0K H58 36.9(19) . . ?
H50 Cu0K H54 115(3) . . ?
H50 Cu0K H58 110(3) . . ?
H54 Cu0K H58 134(3) . . ?
Cu01 Cu0L Cu07 51.186(19) . . ?
Cu01 Cu0L Cu0C 137.17(3) . . ?
Cu01 Cu0L H50 31(2) . . ?
Cu01 Cu0L H56 97(2) . . ?
Cu01 Cu0L H57 121(2) . . ?
Cu02 Cu0L Cu01 96.44(2) . . ?
Cu02 Cu0L Cu04 108.70(3) . . ?
Cu02 Cu0L Cu06 58.24(2) . . ?
Cu02 Cu0L Cu07 52.38(2) . . ?
Cu02 Cu0L Cu08 59.34(2) . . ?
Cu02 Cu0L Cu0C 114.48(3) . . ?
Cu02 Cu0L H50 128(2) . . ?
Cu02 Cu0L H56 35(2) . . ?
Cu02 Cu0L H57 126(2) . . ?
Cu04 Cu0L Cu01 97.48(2) . . ?
Cu04 Cu0L Cu07 88.08(2) . . ?
Cu04 Cu0L Cu0C 99.54(2) . . ?
Cu04 Cu0L H50 85(2) . . ?
Cu04 Cu0L H56 142(2) . . ?
Cu04 Cu0L H57 37(3) . . ?
Cu05 Cu0L Cu01 96.78(3) . . ?
Cu05 Cu0L Cu02 56.25(2) . . ?
Cu05 Cu0L Cu04 52.79(2) . . ?
Cu05 Cu0L Cu06 103.25(3) . . ?
Cu05 Cu0L Cu07 52.56(2) . . ?
Cu05 Cu0L Cu08 89.07(2) . . ?
Cu05 Cu0L Cu0A 156.80(3) . . ?
Cu05 Cu0L Cu0C 124.64(3) . . ?
Cu05 Cu0L Cu0D 69.67(2) . . ?
Cu05 Cu0L Cu0K 103.96(3) . . ?
Cu05 Cu0L Cu0R 133.42(3) . . ?
Cu05 Cu0L H50 112(2) . . ?
Cu05 Cu0L H56 91(2) . . ?
Cu05 Cu0L H57 81(3) . . ?
Cu06 Cu0L Cu01 56.50(2) . . ?
Cu06 Cu0L Cu04 144.99(3) . . ?
Cu06 Cu0L Cu07 57.76(2) . . ?
Cu06 Cu0L Cu0C 115.47(3) . . ?
Cu06 Cu0L H50 81(2) . . ?
Cu06 Cu0L H56 42(2) . . ?
Cu06 Cu0L H57 176(2) . . ?
Cu07 Cu0L H50 79(2) . . ?
Cu07 Cu0L H56 74(2) . . ?
Cu07 Cu0L H57 125(3) . . ?
Cu08 Cu0L Cu01 145.77(3) . . ?
Cu08 Cu0L Cu04 112.52(3) . . ?
Cu08 Cu0L Cu06 89.31(2) . . ?
Cu08 Cu0L Cu07 111.69(3) . . ?
Cu08 Cu0L Cu0C 55.32(2) . . ?
Cu08 Cu0L H50 159(2) . . ?
Cu08 Cu0L H56 49(2) . . ?
Cu08 Cu0L H57 93(2) . . ?
Cu0A Cu0L Cu01 61.30(2) . . ?
Cu0A Cu0L Cu02 129.07(3) . . ?
Cu0A Cu0L Cu04 118.71(3) . . ?
Cu0A Cu0L Cu06 72.06(2) . . ?
Cu0A Cu0L Cu07 109.92(3) . . ?
Cu0A Cu0L Cu08 113.22(3) . . ?
Cu0A Cu0L Cu0C 76.05(2) . . ?
Cu0A Cu0L H50 46(2) . . ?
Cu0A Cu0L H56 99(2) . . ?
Cu0A Cu0L H57 104(2) . . ?
Cu0C Cu0L Cu07 166.69(3) . . ?
Cu0C Cu0L H50 112(2) . . ?
Cu0C Cu0L H56 93(2) . . ?
Cu0C Cu0L H57 63(3) . . ?
Cu0D Cu0L Cu01 155.78(3) . . ?
Cu0D Cu0L Cu02 92.36(2) . . ?
Cu0D Cu0L Cu04 58.31(2) . . ?
Cu0D Cu0L Cu06 144.52(3) . . ?
Cu0D Cu0L Cu07 121.87(3) . . ?
Cu0D Cu0L Cu08 56.65(2) . . ?
Cu0D Cu0L Cu0A 127.36(3) . . ?
Cu0D Cu0L Cu0C 55.66(2) . . ?
Cu0D Cu0L H50 134(2) . . ?
Cu0D Cu0L H56 103(2) . . ?
Cu0D Cu0L H57 39(2) . . ?
Cu0K Cu0L Cu01 62.63(2) . . ?
Cu0K Cu0L Cu02 151.03(3) . . ?
Cu0K Cu0L Cu04 58.82(2) . . ?
Cu0K Cu0L Cu06 115.12(3) . . ?
Cu0K Cu0L Cu07 99.25(3) . . ?
Cu0K Cu0L Cu08 147.95(3) . . ?
Cu0K Cu0L Cu0A 60.60(2) . . ?
Cu0K Cu0L Cu0C 94.04(3) . . ?
Cu0K Cu0L Cu0D 100.19(3) . . ?
Cu0K Cu0L H50 34(2) . . ?
Cu0K Cu0L H56 156(2) . . ?
Cu0K Cu0L H57 61(2) . . ?
Cu0R Cu0L Cu01 99.27(2) . . ?
Cu0R Cu0L Cu02 78.61(2) . . ?
Cu0R Cu0L Cu04 160.84(3) . . ?
Cu0R Cu0L Cu06 54.00(2) . . ?
Cu0R Cu0L Cu07 109.73(2) . . ?
Cu0R Cu0L Cu08 55.10(2) . . ?
Cu0R Cu0L Cu0A 62.84(2) . . ?
Cu0R Cu0L Cu0C 61.64(2) . . ?
Cu0R Cu0L Cu0D 104.58(3) . . ?
Cu0R Cu0L Cu0K 122.26(3) . . ?
Cu0R Cu0L H50 104(2) . . ?
Cu0R Cu0L H56 44(2) . . ?
Cu0R Cu0L H57 125(3) . . ?
H50 Cu0L H56 123(3) . . ?
H50 Cu0L H57 95(3) . . ?
H56 Cu0L H57 141(3) . . ?
Cu0A Cu0M Cu0G 61.70(2) . . ?
Cu0A Cu0M Cu0K 57.54(2) . . ?
Cu0A Cu0M H40 109.4(14) . . ?
Cu0A Cu0M H55 34.4(17) . . ?
Cu0A Cu0M H58 63.9(19) . . ?
Cu0G Cu0M H40 162.6(14) . . ?
Cu0G Cu0M H55 85.2(18) . . ?
Cu0G Cu0M H58 45(2) . . ?
Cu0I Cu0M Cu0A 61.58(2) . . ?
Cu0I Cu0M Cu0G 57.58(2) . . ?
Cu0I Cu0M Cu0K 113.38(3) . . ?
Cu0I Cu0M Cu0Q 113.34(3) . . ?
Cu0I Cu0M H40 133.7(13) . . ?
Cu0I Cu0M H55 51.1(18) . . ?
Cu0I Cu0M H58 98(2) . . ?
Cu0K Cu0M Cu0G 71.52(2) . . ?
Cu0K Cu0M H40 91.1(14) . . ?
Cu0K Cu0M H55 87.5(18) . . ?
Cu0K Cu0M H58 31(2) . . ?
Cu0P Cu0M Cu0A 107.41(3) . . ?
Cu0P Cu0M Cu0G 123.67(3) . . ?
Cu0P Cu0M Cu0I 167.78(3) . . ?
Cu0P Cu0M Cu0K 59.67(2) . . ?
Cu0P Cu0M Cu0Q 72.38(2) . . ?
Cu0P Cu0M Cu0S 67.80(2) . . ?
Cu0P Cu0M H40 41.9(14) . . ?
Cu0P Cu0M H55 116.9(18) . . ?
Cu0P Cu0M H58 80(2) . . ?
Cu0Q Cu0M Cu0A 99.92(3) . . ?
Cu0Q Cu0M Cu0G 57.82(2) . . ?
Cu0Q Cu0M Cu0K 57.19(2) . . ?
Cu0Q Cu0M H40 112.9(13) . . ?
Cu0Q Cu0M H55 134.0(17) . . ?
Cu0Q Cu0M H58 36.4(19) . . ?
Cu0S Cu0M Cu0A 63.79(2) . . ?
Cu0S Cu0M Cu0G 125.06(3) . . ?
Cu0S Cu0M Cu0I 101.17(3) . . ?
Cu0S Cu0M Cu0K 74.47(2) . . ?
Cu0S Cu0M Cu0Q 128.28(3) . . ?
Cu0S Cu0M H40 46.4(14) . . ?
Cu0S Cu0M H55 51.3(18) . . ?
Cu0S Cu0M H58 104(2) . . ?
S011 Cu0M Cu0A 120.63(4) . . ?
S011 Cu0M Cu0G 86.78(3) . . ?
S011 Cu0M Cu0I 59.06(3) . . ?
S011 Cu0M Cu0K 156.15(4) . . ?
S011 Cu0M Cu0P 131.58(4) . . ?
S011 Cu0M Cu0Q 103.09(3) . . ?
S011 Cu0M Cu0S 127.92(4) . . ?
S011 Cu0M H40 110.3(14) . . ?
S011 Cu0M H55 100.8(18) . . ?
S011 Cu0M H58 125(2) . . ?
H40 Cu0M H55 94(2) . . ?
H40 Cu0M H58 119(2) . . ?
H55 Cu0M H58 98(3) . . ?
Cu0A Cu0N Cu0I 60.22(2) . . ?
Cu0A Cu0N Cu0S 61.79(2) . . ?
Cu0A Cu0N H53 86(2) . . ?
Cu0A Cu0N H55 37.1(16) . . ?
Cu0F Cu0N Cu0A 60.57(2) . . ?
Cu0F Cu0N Cu0I 91.56(3) . . ?
Cu0F Cu0N Cu0O 58.17(2) . . ?
Cu0F Cu0N Cu0S 110.08(3) . . ?
Cu0F Cu0N H53 38(2) . . ?
Cu0F Cu0N H55 97.0(16) . . ?
Cu0I Cu0N Cu0S 91.80(2) . . ?
Cu0I Cu0N H53 130(2) . . ?
Cu0I Cu0N H55 47.0(16) . . ?
Cu0O Cu0N Cu0A 69.13(2) . . ?
Cu0O Cu0N Cu0I 129.16(3) . . ?
Cu0O Cu0N Cu0S 66.93(2) . . ?
Cu0O Cu0N H53 38(2) . . ?
Cu0O Cu0N H55 93.5(16) . . ?
Cu0S Cu0N H53 104(2) . . ?
Cu0S Cu0N H55 46.1(16) . . ?
S014 Cu0N Cu0A 119.45(4) . . ?
S014 Cu0N Cu0F 144.04(4) . . ?
S014 Cu0N Cu0I 120.58(4) . . ?
S014 Cu0N Cu0O 87.29(4) . . ?
S014 Cu0N Cu0S 57.66(3) . . ?
S014 Cu0N S015 111.51(4) . . ?
S014 Cu0N H53 108(2) . . ?
S014 Cu0N H55 94.6(16) . . ?
S015 Cu0N Cu0A 110.45(4) . . ?
S015 Cu0N Cu0F 100.07(4) . . ?
S015 Cu0N Cu0I 54.07(3) . . ?
S015 Cu0N Cu0O 156.23(4) . . ?
S015 Cu0N Cu0S 135.13(4) . . ?
S015 Cu0N H53 120(2) . . ?
S015 Cu0N H55 99.1(16) . . ?
H53 Cu0N H55 121(3) . . ?
Cu01 Cu0O Cu06 63.49(2) . . ?
Cu01 Cu0O Cu0A 60.79(2) . . ?
Cu01 Cu0O Cu0N 108.39(3) . . ?
Cu01 Cu0O Cu0S 58.56(2) . . ?
Cu01 Cu0O H41 39.3(15) . . ?
Cu01 Cu0O H53 138(2) . . ?
Cu06 Cu0O Cu0A 70.93(2) . . ?
Cu06 Cu0O Cu0N 120.30(3) . . ?
Cu06 Cu0O Cu0S 114.47(3) . . ?
Cu06 Cu0O H41 39.1(16) . . ?
Cu06 Cu0O H53 106(2) . . ?
Cu0A Cu0O H41 85.3(16) . . ?
Cu0A Cu0O H53 77(2) . . ?
Cu0F Cu0O Cu01 109.25(3) . . ?
Cu0F Cu0O Cu06 67.25(2) . . ?
Cu0F Cu0O Cu0A 57.04(2) . . ?
Cu0F Cu0O Cu0N 60.73(2) . . ?
Cu0F Cu0O Cu0S 105.79(3) . . ?
Cu0F Cu0O H41 105.6(16) . . ?
Cu0F Cu0O H53 40(2) . . ?
Cu0N Cu0O Cu0A 57.47(2) . . ?
Cu0N Cu0O Cu0S 58.82(2) . . ?
Cu0N Cu0O H41 142.4(16) . . ?
Cu0N Cu0O H53 38(2) . . ?
Cu0S Cu0O Cu0A 56.09(2) . . ?
Cu0S Cu0O H41 97.5(15) . . ?
Cu0S Cu0O H53 97(2) . . ?
S01K Cu0O Cu01 117.05(4) . . ?
S01K Cu0O Cu06 131.41(4) . . ?
S01K Cu0O Cu0A 156.05(4) . . ?
S01K Cu0O Cu0F 133.53(4) . . ?
S01K Cu0O Cu0N 105.84(4) . . ?
S01K Cu0O Cu0S 101.34(4) . . ?
S01K Cu0O H41 107.4(16) . . ?
S01K Cu0O H53 100(2) . . ?
H41 Cu0O H53 145(3) . . ?
Cu0H Cu0P Cu0K 62.42(2) . . ?
Cu0H Cu0P Cu0S 111.63(3) . . ?
Cu0H Cu0P H40 150.5(14) . . ?
Cu0H Cu0P H52 40(2) . . ?
Cu0K Cu0P Cu0S 73.47(2) . . ?
Cu0K Cu0P H40 98.0(14) . . ?
Cu0K Cu0P H52 91(2) . . ?
Cu0M Cu0P Cu0H 129.61(3) . . ?
Cu0M Cu0P Cu0K 67.54(2) . . ?
Cu0M Cu0P Cu0S 56.60(2) . . ?
Cu0M Cu0P Cu0T 110.51(3) . . ?
Cu0M Cu0P H40 42.0(14) . . ?
Cu0M Cu0P H52 149(2) . . ?
Cu0S Cu0P H40 39.0(14) . . ?
Cu0S Cu0P H52 96(2) . . ?
Cu0T Cu0P Cu0H 60.19(2) . . ?
Cu0T Cu0P Cu0K 73.09(2) . . ?
Cu0T Cu0P Cu0S 58.52(2) . . ?
Cu0T Cu0P H40 94.2(14) . . ?
Cu0T Cu0P H52 39(2) . . ?
S00W Cu0P Cu0H 98.02(4) . . ?
S00W Cu0P Cu0K 102.46(4) . . ?
S00W Cu0P Cu0M 86.83(4) . . ?
S00W Cu0P Cu0S 142.37(4) . . ?
S00W Cu0P Cu0T 157.63(4) . . ?
S00W Cu0P H40 108.2(14) . . ?
S00W Cu0P H52 121(2) . . ?
H40 Cu0P H52 126(2) . . ?
Cu0B Cu0Q Cu0G 59.81(2) . . ?
Cu0B Cu0Q Cu0K 65.28(2) . . ?
Cu0B Cu0Q Cu0M 110.09(3) . . ?
Cu0B Cu0Q H51 42.3(14) . . ?
Cu0B Cu0Q H58 74(2) . . ?
Cu0G Cu0Q Cu0M 64.27(2) . . ?
Cu0G Cu0Q H51 100.3(15) . . ?
Cu0G Cu0Q H58 49(2) . . ?
Cu0J Cu0Q Cu0B 60.45(2) . . ?
Cu0J Cu0Q Cu0G 117.72(3) . . ?
Cu0J Cu0Q Cu0K 63.38(2) . . ?
Cu0J Cu0Q Cu0M 125.22(3) . . ?
Cu0J Cu0Q H51 34.0(15) . . ?
Cu0J Cu0Q H58 99(2) . . ?
Cu0K Cu0Q Cu0G 77.33(2) . . ?
Cu0K Cu0Q Cu0M 64.52(2) . . ?
Cu0K Cu0Q H51 84.1(15) . . ?
Cu0K Cu0Q H58 36(2) . . ?
Cu0M Cu0Q H51 146.9(14) . . ?
Cu0M Cu0Q H58 37(2) . . ?
S00W Cu0Q Cu0B 153.88(4) . . ?
S00W Cu0Q Cu0G 141.85(4) . . ?
S00W Cu0Q Cu0J 93.75(4) . . ?
S00W Cu0Q Cu0K 100.93(4) . . ?
S00W Cu0Q Cu0M 80.40(3) . . ?
S00W Cu0Q S016 111.97(4) . . ?
S00W Cu0Q H51 117.6(15) . . ?
S00W Cu0Q H58 109(2) . . ?
S016 Cu0Q Cu0B 92.27(3) . . ?
S016 Cu0Q Cu0G 57.44(3) . . ?
S016 Cu0Q Cu0J 139.68(4) . . ?
S016 Cu0Q Cu0K 134.63(4) . . ?
S016 Cu0Q Cu0M 90.50(3) . . ?
S016 Cu0Q H51 105.8(15) . . ?
S016 Cu0Q H58 101(2) . . ?
H51 Cu0Q H58 110(2) . . ?
Cu06 Cu0R Cu08 103.06(3) . . ?
Cu06 Cu0R Cu09 131.15(3) . . ?
Cu06 Cu0R Cu0A 75.36(2) . . ?
Cu06 Cu0R Cu0C 128.77(3) . . ?
Cu06 Cu0R Cu0L 66.03(2) . . ?
Cu06 Cu0R H43 40.5(16) . . ?
Cu06 Cu0R H56 49.8(18) . . ?
Cu06 Cu0R H59 105(2) . . ?
Cu08 Cu0R Cu09 113.17(3) . . ?
Cu08 Cu0R Cu0A 118.00(3) . . ?
Cu08 Cu0R Cu0C 58.14(2) . . ?
Cu08 Cu0R Cu0L 64.28(2) . . ?
Cu08 Cu0R H43 130.2(16) . . ?
Cu08 Cu0R H56 54.3(18) . . ?
Cu08 Cu0R H59 97(2) . . ?
Cu09 Cu0R Cu0A 59.30(2) . . ?
Cu09 Cu0R Cu0C 57.87(2) . . ?
Cu09 Cu0R Cu0L 101.18(3) . . ?
Cu09 Cu0R H43 116.6(16) . . ?
Cu09 Cu0R H56 139.8(18) . . ?
Cu09 Cu0R H59 41(2) . . ?
Cu0A Cu0R Cu0C 75.05(2) . . ?
Cu0A Cu0R H43 88.6(15) . . ?
Cu0A Cu0R H56 91.2(19) . . ?
Cu0A Cu0R H59 33(2) . . ?
Cu0C Cu0R H43 163.3(16) . . ?
Cu0C Cu0R H56 90.3(18) . . ?
Cu0C Cu0R H59 43(2) . . ?
Cu0F Cu0R Cu06 69.18(3) . . ?
Cu0F Cu0R Cu08 172.23(3) . . ?
Cu0F Cu0R Cu09 73.20(2) . . ?
Cu0F Cu0R Cu0A 60.65(2) . . ?
Cu0F Cu0R Cu0C 126.13(3) . . ?
Cu0F Cu0R Cu0L 110.86(3) . . ?
Cu0F Cu0R H43 43.7(16) . . ?
Cu0F Cu0R H56 118.0(18) . . ?
Cu0F Cu0R H59 85(2) . . ?
Cu0L Cu0R Cu0A 58.96(2) . . ?
Cu0L Cu0R Cu0C 62.97(2) . . ?
Cu0L Cu0R H43 105.7(16) . . ?
Cu0L Cu0R H56 38.8(18) . . ?
Cu0L Cu0R H59 61(2) . . ?
S00V Cu0R Cu06 124.07(4) . . ?
S00V Cu0R Cu08 60.41(3) . . ?
S00V Cu0R Cu09 102.44(4) . . ?
S00V Cu0R Cu0A 160.54(4) . . ?
S00V Cu0R Cu0C 89.70(3) . . ?
S00V Cu0R Cu0F 123.75(4) . . ?
S00V Cu0R Cu0L 124.60(4) . . ?
S00V Cu0R H43 107.0(16) . . ?
S00V Cu0R H56 101.1(19) . . ?
S00V Cu0R H59 128(2) . . ?
H43 Cu0R H56 87(2) . . ?
H43 Cu0R H59 121(3) . . ?
H56 Cu0R H59 99(3) . . ?
Cu01 Cu0S Cu0A 62.26(2) . . ?
Cu01 Cu0S Cu0N 100.35(3) . . ?
Cu01 Cu0S Cu0O 53.77(2) . . ?
Cu01 Cu0S Cu0P 97.01(3) . . ?
Cu01 Cu0S H40 130.5(13) . . ?
Cu01 Cu0S H44 40.2(15) . . ?
Cu01 Cu0S H55 98.0(15) . . ?
Cu0A Cu0S Cu0O 63.37(2) . . ?
Cu0A Cu0S H40 103.5(13) . . ?
Cu0A Cu0S H44 102.4(15) . . ?
Cu0A Cu0S H55 35.8(15) . . ?
Cu0M Cu0S Cu01 111.13(3) . . ?
Cu0M Cu0S Cu0A 62.52(2) . . ?
Cu0M Cu0S Cu0N 83.33(3) . . ?
Cu0M Cu0S Cu0O 123.13(3) . . ?
Cu0M Cu0S Cu0P 55.60(2) . . ?
Cu0M Cu0S Cu0T 106.95(3) . . ?
Cu0M Cu0S H40 41.7(13) . . ?
Cu0M Cu0S H44 139.9(14) . . ?
Cu0M Cu0S H55 42.8(15) . . ?
Cu0N Cu0S Cu0A 58.92(2) . . ?
Cu0N Cu0S Cu0O 54.24(2) . . ?
Cu0N Cu0S Cu0P 138.86(3) . . ?
Cu0N Cu0S H40 111.7(13) . . ?
Cu0N Cu0S H44 122.3(15) . . ?
Cu0N Cu0S H55 44.0(14) . . ?
Cu0O Cu0S H40 163.8(13) . . ?
Cu0O Cu0S H44 68.4(15) . . ?
Cu0O Cu0S H55 82.1(15) . . ?
Cu0P Cu0S Cu0A 98.63(2) . . ?
Cu0P Cu0S Cu0O 149.89(3) . . ?
Cu0P Cu0S H40 35.2(13) . . ?
Cu0P Cu0S H44 94.5(14) . . ?
Cu0P Cu0S H55 96.9(14) . . ?
Cu0T Cu0S Cu01 57.81(2) . . ?
Cu0T Cu0S Cu0A 107.75(3) . . ?
Cu0T Cu0S Cu0N 157.84(3) . . ?
Cu0T Cu0S Cu0O 104.72(3) . . ?
Cu0T Cu0S Cu0P 55.65(2) . . ?
Cu0T Cu0S H40 87.9(13) . . ?
Cu0T Cu0S H44 38.9(14) . . ?
Cu0T Cu0S H55 135.4(15) . . ?
S014 Cu0S Cu01 129.02(4) . . ?
S014 Cu0S Cu0A 112.46(4) . . ?
S014 Cu0S Cu0M 108.03(4) . . ?
S014 Cu0S Cu0N 53.54(3) . . ?
S014 Cu0S Cu0O 77.81(3) . . ?
S014 Cu0S Cu0P 132.29(4) . . ?
S014 Cu0S Cu0T 135.44(4) . . ?
S014 Cu0S H40 100.5(13) . . ?
S014 Cu0S H44 112.0(14) . . ?
S014 Cu0S H55 89.2(15) . . ?
H40 Cu0S H44 126(2) . . ?
H40 Cu0S H55 82(2) . . ?
H44 Cu0S H55 138(2) . . ?
Cu01 Cu0T Cu0E 58.08(2) . . ?
Cu01 Cu0T Cu0H 106.80(3) . . ?
Cu01 Cu0T Cu0S 63.09(2) . . ?
Cu01 Cu0T H44 44.2(15) . . ?
Cu01 Cu0T H52 140(2) . . ?
Cu0E Cu0T H44 101.9(15) . . ?
Cu0E Cu0T H52 98(2) . . ?
Cu0H Cu0T Cu0E 57.56(2) . . ?
Cu0H Cu0T Cu0S 119.13(3) . . ?
Cu0H Cu0T H44 145.0(15) . . ?
Cu0H Cu0T H52 40(2) . . ?
Cu0P Cu0T Cu01 107.86(3) . . ?
Cu0P Cu0T Cu0E 105.01(3) . . ?
Cu0P Cu0T Cu0H 61.63(2) . . ?
Cu0P Cu0T Cu0S 65.82(2) . . ?
Cu0P Cu0T H44 103.8(15) . . ?
Cu0P Cu0T H52 43(2) . . ?
Cu0S Cu0T Cu0E 113.13(3) . . ?
Cu0S Cu0T H44 38.1(15) . . ?
Cu0S Cu0T H52 107(2) . . ?
S01O Cu0T Cu01 122.64(4) . . ?
S01O Cu0T Cu0E 104.02(4) . . ?
S01O Cu0T Cu0H 103.25(4) . . ?
S01O Cu0T Cu0P 129.39(4) . . ?
S01O Cu0T Cu0S 133.95(4) . . ?
S01O Cu0T H44 109.6(15) . . ?
S01O Cu0T H52 93(2) . . ?
H44 Cu0T H52 145(3) . . ?
Cu05 S00U Cu0D 81.76(4) . . ?
P019 S00U Cu05 104.96(5) . . ?
P019 S00U Cu0D 103.05(5) . . ?
Cu0R S00V Cu08 64.26(3) . . ?
P01H S00V Cu08 98.51(5) . . ?
P01H S00V Cu0R 105.91(5) . . ?
Cu0P S00W Cu0Q 81.96(4) . . ?
P01M S00W Cu0P 101.64(6) . . ?
P01M S00W Cu0Q 109.89(6) . . ?
Cu09 S00X Cu0C 67.65(3) . . ?
P01H S00X Cu09 107.77(5) . . ?
P01H S00X Cu0C 99.03(5) . . ?
Cu0D S00Y Cu0B 67.23(3) . . ?
P01A S00Y Cu0B 103.08(5) . . ?
P01A S00Y Cu0D 103.77(5) . . ?
Cu08 S00Z Cu02 71.92(4) . . ?
P019 S00Z Cu02 105.14(5) . . ?
P019 S00Z Cu08 100.16(5) . . ?
Cu02 S010 Cu06 69.52(3) . . ?
P01B S010 Cu02 110.07(5) . . ?
P01B S010 Cu06 106.68(6) . . ?
Cu0M S011 Cu0I 65.22(3) . . ?
P01L S011 Cu0I 105.45(6) . . ?
P01L S011 Cu0M 107.54(5) . . ?
Cu0J S012 Cu0H 73.32(4) . . ?
P01M S012 Cu0H 98.01(5) . . ?
P01M S012 Cu0J 101.61(6) . . ?
Cu04 S013 Cu0J 65.00(3) . . ?
P01A S013 Cu04 104.71(5) . . ?
P01A S013 Cu0J 106.82(5) . . ?
Cu0N S014 Cu0S 68.80(3) . . ?
P01I S014 Cu0N 107.80(6) . . ?
P01I S014 Cu0S 109.47(6) . . ?
Cu0I S015 Cu0N 70.17(3) . . ?
P01J S015 Cu0I 105.45(6) . . ?
P01J S015 Cu0N 97.62(5) . . ?
Cu0Q S016 Cu0G 67.11(3) . . ?
P01L S016 Cu0G 100.19(5) . . ?
P01L S016 Cu0Q 110.27(6) . . ?
Cu0F S017 Cu09 81.70(4) . . ?
P01J S017 Cu09 109.41(6) . . ?
P01J S017 Cu0F 96.65(6) . . ?
Cu0H S018 Cu0E 67.88(3) . . ?
P01N S018 Cu0E 111.76(5) . . ?
P01N S018 Cu0H 109.73(6) . . ?
S00Z P019 S00U 117.63(6) . . ?
O01P P019 S00U 108.85(12) . . ?
O01P P019 S00Z 111.34(12) . . ?
O01Q P019 S00U 111.77(12) . . ?
O01Q P019 S00Z 103.50(12) . . ?
O01Q P019 O01P 102.65(16) . . ?
S00Y P01A S013 117.89(6) . . ?
O01T P01A S00Y 111.19(13) . . ?
O01T P01A S013 108.83(13) . . ?
O01Z P01A S00Y 107.16(13) . . ?
O01Z P01A S013 109.60(13) . . ?
O01Z P01A O01T 100.78(16) . . ?
S01G P01B S010 117.94(6) . . ?
O01X P01B S010 108.08(13) . . ?
O01X P01B S01G 111.89(13) . . ?
O01Y P01B S010 105.21(14) . . ?
O01Y P01B S01G 113.56(13) . . ?
O01Y P01B O01X 98.16(16) . . ?
C02A P01C Cu03 119.05(14) . . ?
C02A P01C C02S 101.19(19) . . ?
C02A P01C C03I 103.09(19) . . ?
C02S P01C Cu03 117.36(15) . . ?
C02S P01C C03I 100.7(2) . . ?
C03I P01C Cu03 112.92(15) . . ?
C02D P01D Cu03 113.19(13) . . ?
C02I P01D Cu03 118.63(14) . . ?
C02I P01D C02D 101.2(2) . . ?
C02I P01D C02Y 102.74(19) . . ?
C02Y P01D Cu03 115.00(14) . . ?
C02Y P01D C02D 104.1(2) . . ?
C02N P01E Cu03 128.00(15) . . ?
C02P P01E Cu03 106.41(15) . . ?
C02P P01E C02N 98.8(2) . . ?
C02R P01E Cu03 112.92(14) . . ?
C02R P01E C02N 102.1(2) . . ?
C02R P01E C02P 106.2(2) . . ?
C028 P01F Cu03 123.11(14) . . ?
C028 P01F C02W 103.1(2) . . ?
C028 P01F C038 101.7(2) . . ?
C02W P01F Cu03 113.80(15) . . ?
C02W P01F C038 102.2(2) . . ?
C038 P01F Cu03 110.47(15) . . ?
P01B S01G Cu07 98.14(6) . . ?
S00X P01H S00V 118.66(7) . . ?
O01R P01H S00V 110.23(13) . . ?
O01R P01H S00X 105.20(12) . . ?
O01R P01H O01S 108.18(16) . . ?
O01S P01H S00V 103.16(12) . . ?
O01S P01H S00X 111.14(12) . . ?
S01K P01I S014 118.97(7) . . ?
O01U P01I S014 106.98(12) . . ?
O01U P01I S01K 109.78(13) . . ?
O01U P01I O01V 100.48(16) . . ?
O01V P01I S014 105.87(13) . . ?
O01V P01I S01K 113.03(13) . . ?
S017 P01J S015 118.23(6) . . ?
O01W P01J S015 112.05(13) . . ?
O01W P01J S017 105.09(13) . . ?
O01W P01J O026 101.18(17) . . ?
O026 P01J S015 109.15(13) . . ?
O026 P01J S017 109.77(13) . . ?
P01I S01K Cu0O 100.29(5) . . ?
S016 P01L S011 115.88(7) . . ?
O020 P01L S011 110.37(12) . . ?
O020 P01L S016 112.24(13) . . ?
O021 P01L S011 109.72(13) . . ?
O021 P01L S016 111.80(13) . . ?
O021 P01L O020 94.88(18) . . ?
S012 P01M S00W 118.29(7) . . ?
O022 P01M S00W 104.93(13) . . ?
O022 P01M S012 111.70(13) . . ?
O022 P01M O023 100.84(18) . . ?
O023 P01M S00W 109.82(14) . . ?
O023 P01M S012 109.78(13) . . ?
S01O P01N S018 116.70(7) . . ?
O024 P01N S018 107.98(13) . . ?
O024 P01N S01O 112.62(14) . . ?
O025 P01N S018 109.92(14) . . ?
O025 P01N S01O 113.29(13) . . ?
O025 P01N O024 93.95(17) . . ?
P01N S01O Cu0T 101.11(6) . . ?
C02E O01P P019 124.4(3) . . ?
C02L O01Q P019 123.1(3) . . ?
C034 O01R P01H 124.3(3) . . ?
C02H O01S P01H 123.4(2) . . ?
C049 O01T P01A 124.8(3) . . ?
C031 O01U P01I 118.5(3) . . ?
C03J O01V P01I 123.4(3) . . ?
C037 O01W P01J 127.2(3) . . ?
C035 O01X P01B 124.0(3) . . ?
C03U O01Y P01B 127.4(3) . . ?
C04I O01Z P01A 121.6(3) . . ?
C04H O020 P01L 127.0(3) . . ?
C02X O021 P01L 124.6(3) . . ?
C03P O022 P01M 124.7(3) . . ?
C03V O023 P01M 123.6(3) . . ?
C03T O024 P01N 120.5(3) . . ?
C046 O025 P01N 123.9(3) . . ?
C04M O026 P01J 121.8(3) . . ?
C029 C027 H027 119.9 . . ?
C029 C027 C02G 120.3(4) . . ?
C02G C027 H027 119.9 . . ?
C02Q C028 P01F 122.1(3) . . ?
C02Q C028 C02T 118.2(4) . . ?
C02T C028 P01F 119.6(3) . . ?
C027 C029 H029 119.8 . . ?
C027 C029 C02F 120.3(4) . . ?
C02F C029 H029 119.8 . . ?
C02B C02A P01C 117.0(3) . . ?
C02F C02A P01C 123.9(3) . . ?
C02F C02A C02B 119.1(4) . . ?
C02A C02B H02B 119.9 . . ?
C02G C02B C02A 120.1(4) . . ?
C02G C02B H02B 119.9 . . ?
H02A C02C H02C 107.5 . . ?
C02P C02C H02A 108.5 . . ?
C02P C02C H02C 108.5 . . ?
C038 C02C H02A 108.5 . . ?
C038 C02C H02C 108.5 . . ?
C038 C02C C02P 115.3(4) . . ?
P01D C02D H02D 108.3 . . ?
P01D C02D H02F 108.3 . . ?
H02D C02D H02F 107.4 . . ?
C02M C02D P01D 116.0(3) . . ?
C02M C02D H02D 108.3 . . ?
C02M C02D H02F 108.3 . . ?
O01P C02E H02E 108.9 . . ?
O01P C02E C03K 109.7(4) . . ?
C03K C02E H02E 108.9 . . ?
C04B C02E O01P 106.8(4) . . ?
C04B C02E H02E 108.9 . . ?
C04B C02E C03K 113.6(4) . . ?
C029 C02F H02G 120.0 . . ?
C02A C02F C029 119.9(4) . . ?
C02A C02F H02G 120.0 . . ?
C027 C02G C02B 120.3(4) . . ?
C027 C02G H02I 119.8 . . ?
C02B C02G H02I 119.9 . . ?
O01S C02H H02H 109.1 . . ?
O01S C02H C039 111.0(4) . . ?
O01S C02H C04G 105.6(3) . . ?
C039 C02H H02H 109.1 . . ?
C039 C02H C04G 112.9(4) . . ?
C04G C02H H02H 109.1 . . ?
C02O C02I P01D 123.7(4) . . ?
C02O C02I C036 118.7(4) . . ?
C036 C02I P01D 117.5(3) . . ?
C02R C02J H02J 119.1 . . ?
C03G C02J H02J 119.1 . . ?
C03G C02J C02R 121.9(4) . . ?
C02R C02K H02K 120.3 . . ?
C03A C02K H02K 120.3 . . ?
C03A C02K C02R 119.3(5) . . ?
O01Q C02L H02L 110.0 . . ?
O01Q C02L C03Q 108.5(3) . . ?
O01Q C02L C041 105.5(4) . . ?
C03Q C02L H02L 110.0 . . ?
C041 C02L H02L 110.0 . . ?
C041 C02L C03Q 112.8(4) . . ?
C02D C02M H02M 108.5 . . ?
C02D C02M H02N 108.5 . . ?
H02M C02M H02N 107.5 . . ?
C03I C02M C02D 115.2(4) . . ?
C03I C02M H02M 108.5 . . ?
C03I C02M H02N 108.5 . . ?
C03M C02N P01E 121.6(4) . . ?
C03M C02N C03R 118.1(4) . . ?
C03R C02N P01E 120.0(3) . . ?
C02I C02O H02O 119.9 . . ?
C02I C02O C02V 120.2(5) . . ?
C02V C02O H02O 119.9 . . ?
P01E C02P H02P 109.4 . . ?
P01E C02P H02Q 109.4 . . ?
C02C C02P P01E 111.0(3) . . ?
C02C C02P H02P 109.4 . . ?
C02C C02P H02Q 109.4 . . ?
H02P C02P H02Q 108.0 . . ?
C028 C02Q H02R 119.8 . . ?
C032 C02Q C028 120.5(4) . . ?
C032 C02Q H02R 119.8 . . ?
C02J C02R P01E 117.4(3) . . ?
C02J C02R C02K 118.4(4) . . ?
C02K C02R P01E 124.2(4) . . ?
C02Z C02S P01C 120.9(3) . . ?
C03C C02S P01C 120.9(3) . . ?
C03C C02S C02Z 118.2(4) . . ?
C028 C02T H02T 119.4 . . ?
C03F C02T C028 121.3(4) . . ?
C03F C02T H02T 119.4 . . ?
C02Y C02U H02U 119.6 . . ?
C03N C02U H02U 119.6 . . ?
C03N C02U C02Y 120.8(4) . . ?
C02O C02V H02V 119.5 . . ?
C02O C02V C030 120.9(4) . . ?
C030 C02V H02V 119.5 . . ?
C03H C02W P01F 119.7(3) . . ?
C03H C02W C047 118.0(4) . . ?
C047 C02W P01F 122.3(4) . . ?
O021 C02X H02X 109.8 . . ?
O021 C02X C04C 108.4(4) . . ?
O021 C02X C04F 106.5(4) . . ?
C04C C02X H02X 109.8 . . ?
C04F C02X H02X 109.8 . . ?
C04F C02X C04C 112.5(4) . . ?
C02U C02Y P01D 117.3(3) . . ?
C033 C02Y P01D 124.4(3) . . ?
C033 C02Y C02U 118.2(4) . . ?
C02S C02Z H02Z 119.7 . . ?
C040 C02Z C02S 120.5(4) . . ?
C040 C02Z H02Z 119.7 . . ?
C02V C030 H030 120.3 . . ?
C03X C030 C02V 119.3(4) . . ?
C03X C030 H030 120.3 . . ?
O01U C031 H031 109.1 . . ?
O01U C031 C042 108.2(3) . . ?
O01U C031 C045 106.5(4) . . ?
C042 C031 H031 109.1 . . ?
C042 C031 C045 114.7(5) . . ?
C045 C031 H031 109.1 . . ?
C02Q C032 H032 119.5 . . ?
C03O C032 C02Q 121.1(4) . . ?
C03O C032 H032 119.5 . . ?
C02Y C033 H033 119.8 . . ?
C02Y C033 C03E 120.5(4) . . ?
C03E C033 H033 119.8 . . ?
O01R C034 H034 109.3 . . ?
O01R C034 C03W 106.2(4) . . ?
O01R C034 C04S 109.2(4) . . ?
C03W C034 H034 109.3 . . ?
C03W C034 C04S 113.5(4) . . ?
C04S C034 H034 109.3 . . ?
O01X C035 H035 109.7 . . ?
O01X C035 C048 108.9(4) . . ?
O01X C035 C04P 106.2(4) . . ?
C048 C035 H035 109.7 . . ?
C04P C035 H035 109.7 . . ?
C04P C035 C048 112.7(4) . . ?
C02I C036 H036 119.7 . . ?
C02I C036 C03X 120.7(4) . . ?
C03X C036 H036 119.7 . . ?
O01W C037 H037 109.5 . . ?
O01W C037 C044 106.2(4) . . ?
O01W C037 C04N 108.7(4) . . ?
C044 C037 H037 109.5 . . ?
C044 C037 C04N 113.5(4) . . ?
C04N C037 H037 109.5 . . ?
P01F C038 H03X 108.6 . . ?
P01F C038 H03Y 108.6 . . ?
C02C C038 P01F 114.5(3) . . ?
C02C C038 H03X 108.6 . . ?
C02C C038 H03Y 108.6 . . ?
H03X C038 H03Y 107.6 . . ?
C02H C039 H03A 109.5 . . ?
C02H C039 H03B 109.5 . . ?
C02H C039 H03C 109.5 . . ?
H03A C039 H03B 109.5 . . ?
H03A C039 H03C 109.5 . . ?
H03B C039 H03C 109.5 . . ?
C02K C03A H03Z 119.1 . . ?
C02K C03A C03L 121.8(4) . . ?
C03L C03A H03Z 119.1 . . ?
H03D C03B H03E 109.5 . . ?
H03D C03B H03F 109.5 . . ?
H03E C03B H03F 109.5 . . ?
C03P C03B H03D 109.5 . . ?
C03P C03B H03E 109.5 . . ?
C03P C03B H03F 109.5 . . ?
C02S C03C H03 119.4 . . ?
C02S C03C C03Z 121.2(4) . . ?
C03Z C03C H03 119.4 . . ?
C03E C03D H16 120.4 . . ?
C03E C03D C03N 119.2(4) . . ?
C03N C03D H16 120.4 . . ?
C033 C03E H17 119.7 . . ?
C03D C03E C033 120.6(4) . . ?
C03D C03E H17 119.7 . . ?
C02T C03F H18 119.9 . . ?
C02T C03F C03O 120.2(4) . . ?
C03O C03F H18 119.9 . . ?
C02J C03G H19 120.2 . . ?
C02J C03G C03L 119.6(5) . . ?
C03L C03G H19 120.2 . . ?
C02W C03H H20 119.2 . . ?
C03S C03H C02W 121.6(5) . . ?
C03S C03H H20 119.2 . . ?
P01C C03I H21 108.6 . . ?
P01C C03I H 108.6 . . ?
C02M C03I P01C 114.5(3) . . ?
C02M C03I H21 108.6 . . ?
C02M C03I H 108.6 . . ?
H21 C03I H 107.6 . . ?
O01V C03J H03J 109.5 . . ?
O01V C03J C043 110.9(4) . . ?
O01V C03J C04E 105.2(4) . . ?
C043 C03J H03J 109.5 . . ?
C043 C03J C04E 112.3(4) . . ?
C04E C03J H03J 109.5 . . ?
C02E C03K H03G 109.5 . . ?
C02E C03K H03H 109.5 . . ?
C02E C03K H03I 109.5 . . ?
H03G C03K H03H 109.5 . . ?
H03G C03K H03I 109.5 . . ?
H03H C03K H03I 109.5 . . ?
C03A C03L C03G 119.0(5) . . ?
C03A C03L H22 120.5 . . ?
C03G C03L H22 120.5 . . ?
C02N C03M H23 119.7 . . ?
C02N C03M C04Q 120.6(5) . . ?
C04Q C03M H23 119.7 . . ?
C02U C03N H24 119.7 . . ?
C03D C03N C02U 120.6(5) . . ?
C03D C03N H24 119.7 . . ?
C032 C03O C03F 118.7(4) . . ?
C032 C03O H25 120.6 . . ?
C03F C03O H25 120.6 . . ?
O022 C03P C03B 104.8(4) . . ?
O022 C03P H03P 109.4 . . ?
O022 C03P C04L 110.6(4) . . ?
C03B C03P H03P 109.4 . . ?
C04L C03P C03B 113.2(4) . . ?
C04L C03P H03P 109.4 . . ?
C02L C03Q H03K 109.5 . . ?
C02L C03Q H03L 109.5 . . ?
C02L C03Q H03M 109.5 . . ?
H03K C03Q H03L 109.5 . . ?
H03K C03Q H03M 109.5 . . ?
H03L C03Q H03M 109.5 . . ?
C02N C03R H26 119.3 . . ?
C04K C03R C02N 121.4(5) . . ?
C04K C03R H26 119.3 . . ?
C03H C03S H27 120.4 . . ?
C04O C03S C03H 119.2(5) . . ?
C04O C03S H27 120.4 . . ?
O024 C03T H03T 109.8 . . ?
O024 C03T C04T 107.5(4) . . ?
O024 C03T C051 106.4(4) . . ?
C04T C03T H03T 109.8 . . ?
C04T C03T C051 113.3(5) . . ?
C051 C03T H03T 109.8 . . ?
O01Y C03U H03U 110.0 . . ?
O01Y C03U C03Y 104.7(4) . . ?
O01Y C03U C04V 109.2(5) . . ?
C03Y C03U H03U 110.0 . . ?
C04V C03U H03U 110.0 . . ?
C04V C03U C03Y 112.8(4) . . ?
O023 C03V H03V 109.0 . . ?
O023 C03V C055 108.0(5) . . ?
O023 C03V C056 110.0(5) . . ?
C055 C03V H03V 109.0 . . ?
C055 C03V C056 111.9(6) . . ?
C056 C03V H03V 109.0 . . ?
C034 C03W H03N 109.5 . . ?
C034 C03W H03O 109.5 . . ?
C034 C03W H03Q 109.5 . . ?
H03N C03W H03O 109.5 . . ?
H03N C03W H03Q 109.5 . . ?
H03O C03W H03Q 109.5 . . ?
C030 C03X C036 120.0(5) . . ?
C030 C03X H28 120.0 . . ?
C036 C03X H28 120.0 . . ?
C03U C03Y H03R 109.5 . . ?
C03U C03Y H03S 109.5 . . ?
C03U C03Y H03W 109.5 . . ?
H03R C03Y H03S 109.5 . . ?
H03R C03Y H03W 109.5 . . ?
H03S C03Y H03W 109.5 . . ?
C03C C03Z H29 120.1 . . ?
C04D C03Z C03C 119.9(4) . . ?
C04D C03Z H29 120.1 . . ?
C02Z C040 H040 119.6 . . ?
C02Z C040 C04D 120.9(5) . . ?
C04D C040 H040 119.6 . . ?
C02L C041 H04A 109.5 . . ?
C02L C041 H04B 109.5 . . ?
C02L C041 H04C 109.5 . . ?
H04A C041 H04B 109.5 . . ?
H04A C041 H04C 109.5 . . ?
H04B C041 H04C 109.5 . . ?
C031 C042 H04D 109.5 . . ?
C031 C042 H04E 109.5 . . ?
C031 C042 H04F 109.5 . . ?
H04D C042 H04E 109.5 . . ?
H04D C042 H04F 109.5 . . ?
H04E C042 H04F 109.5 . . ?
C03J C043 H04G 109.5 . . ?
C03J C043 H04H 109.5 . . ?
C03J C043 H04I 109.5 . . ?
H04G C043 H04H 109.5 . . ?
H04G C043 H04I 109.5 . . ?
H04H C043 H04I 109.5 . . ?
C037 C044 H04J 109.5 . . ?
C037 C044 H04K 109.5 . . ?
C037 C044 H04L 109.5 . . ?
H04J C044 H04K 109.5 . . ?
H04J C044 H04L 109.5 . . ?
H04K C044 H04L 109.5 . . ?
C031 C045 H04M 109.5 . . ?
C031 C045 H04N 109.5 . . ?
C031 C045 H04O 109.5 . . ?
H04M C045 H04N 109.5 . . ?
H04M C045 H04O 109.5 . . ?
H04N C045 H04O 109.5 . . ?
O025 C046 H046 109.9 . . ?
O025 C046 C04R 104.7(4) . . ?
O025 C046 C04W 110.2(5) . . ?
C04R C046 H046 109.9 . . ?
C04R C046 C04W 112.2(4) . . ?
C04W C046 H046 109.9 . . ?
C02W C047 H047 119.8 . . ?
C04A C047 C02W 120.4(5) . . ?
C04A C047 H047 119.8 . . ?
C035 C048 H04P 109.5 . . ?
C035 C048 H04Q 109.5 . . ?
C035 C048 H04R 109.5 . . ?
H04P C048 H04Q 109.5 . . ?
H04P C048 H04R 109.5 . . ?
H04Q C048 H04R 109.5 . . ?
O01T C049 H049 109.6 . . ?
O01T C049 C04X 110.1(5) . . ?
O01T C049 C053 104.4(5) . . ?
C04X C049 H049 109.6 . . ?
C04X C049 C053 113.3(5) . . ?
C053 C049 H049 109.6 . . ?
C047 C04A H30 119.8 . . ?
C04O C04A C047 120.3(5) . . ?
C04O C04A H30 119.8 . . ?
C02E C04B H04S 109.5 . . ?
C02E C04B H04T 109.5 . . ?
C02E C04B H04U 109.5 . . ?
H04S C04B H04T 109.5 . . ?
H04S C04B H04U 109.5 . . ?
H04T C04B H04U 109.5 . . ?
C02X C04C H04V 109.5 . . ?
C02X C04C H04W 109.5 . . ?
C02X C04C H04X 109.5 . . ?
H04V C04C H04W 109.5 . . ?
H04V C04C H04X 109.5 . . ?
H04W C04C H04X 109.5 . . ?
C03Z C04D C040 119.4(5) . . ?
C03Z C04D H31 120.3 . . ?
C040 C04D H31 120.3 . . ?
C03J C04E H04Y 109.5 . . ?
C03J C04E HA 109.5 . . ?
C03J C04E HB 109.5 . . ?
H04Y C04E HA 109.5 . . ?
H04Y C04E HB 109.5 . . ?
HA C04E HB 109.5 . . ?
C02X C04F H04Z 109.5 . . ?
C02X C04F HC 109.5 . . ?
C02X C04F HD 109.5 . . ?
H04Z C04F HC 109.5 . . ?
H04Z C04F HD 109.5 . . ?
HC C04F HD 109.5 . . ?
C02H C04G H04 109.5 . . ?
C02H C04G HE 109.5 . . ?
C02H C04G HF 109.5 . . ?
H04 C04G HE 109.5 . . ?
H04 C04G HF 109.5 . . ?
HE C04G HF 109.5 . . ?
O020 C04H H1 109.4 . . ?
O020 C04H C04U 105.2(4) . . ?
O020 C04H C04Z 109.7(5) . . ?
C04U C04H H1 109.4 . . ?
C04Z C04H H1 109.4 . . ?
C04Z C04H C04U 113.7(5) . . ?
O01Z C04I H2 108.2 . . ?
O01Z C04I C04Y 109.3(4) . . ?
C04Y C04I H2 108.2 . . ?
C054 C04I O01Z 106.7(4) . . ?
C054 C04I H2 108.2 . . ?
C054 C04I C04Y 116.0(6) . . ?
C04K C04J H32 119.5 . . ?
C04Q C04J H32 119.5 . . ?
C04Q C04J C04K 120.9(5) . . ?
C03R C04K H33 120.5 . . ?
C04J C04K C03R 118.9(5) . . ?
C04J C04K H33 120.5 . . ?
C03P C04L H3 109.5 . . ?
C03P C04L HG 109.5 . . ?
C03P C04L HH 109.5 . . ?
H3 C04L HG 109.5 . . ?
H3 C04L HH 109.5 . . ?
HG C04L HH 109.5 . . ?
O026 C04M H4 109.7 . . ?
O026 C04M C050 106.7(4) . . ?
O026 C04M C052 109.6(5) . . ?
C050 C04M H4 109.7 . . ?
C050 C04M C052 111.3(5) . . ?
C052 C04M H4 109.7 . . ?
C037 C04N H5 109.5 . . ?
C037 C04N HI 109.5 . . ?
C037 C04N HJ 109.5 . . ?
H5 C04N HI 109.5 . . ?
H5 C04N HJ 109.5 . . ?
HI C04N HJ 109.5 . . ?
C03S C04O C04A 120.5(5) . . ?
C03S C04O H34 119.8 . . ?
C04A C04O H34 119.8 . . ?
C035 C04P H6 109.5 . . ?
C035 C04P HK 109.5 . . ?
C035 C04P HL 109.5 . . ?
H6 C04P HK 109.5 . . ?
H6 C04P HL 109.5 . . ?
HK C04P HL 109.5 . . ?
C03M C04Q H35 119.9 . . ?
C04J C04Q C03M 120.1(5) . . ?
C04J C04Q H35 119.9 . . ?
C046 C04R H7 109.5 . . ?
C046 C04R HM 109.5 . . ?
C046 C04R HN 109.5 . . ?
H7 C04R HM 109.5 . . ?
H7 C04R HN 109.5 . . ?
HM C04R HN 109.5 . . ?
C034 C04S H8 109.5 . . ?
C034 C04S HO 109.5 . . ?
C034 C04S HP 109.5 . . ?
H8 C04S HO 109.5 . . ?
H8 C04S HP 109.5 . . ?
HO C04S HP 109.5 . . ?
C03T C04T H9 109.5 . . ?
C03T C04T HQ 109.5 . . ?
C03T C04T HR 109.5 . . ?
H9 C04T HQ 109.5 . . ?
H9 C04T HR 109.5 . . ?
HQ C04T HR 109.5 . . ?
C04H C04U H10 109.5 . . ?
C04H C04U HS 109.5 . . ?
C04H C04U HT 109.5 . . ?
H10 C04U HS 109.5 . . ?
H10 C04U HT 109.5 . . ?
HS C04U HT 109.5 . . ?
C03U C04V H11 109.5 . . ?
C03U C04V HU 109.5 . . ?
C03U C04V HV 109.5 . . ?
H11 C04V HU 109.5 . . ?
H11 C04V HV 109.5 . . ?
HU C04V HV 109.5 . . ?
C046 C04W H12 109.5 . . ?
C046 C04W HW 109.5 . . ?
C046 C04W HX 109.5 . . ?
H12 C04W HW 109.5 . . ?
H12 C04W HX 109.5 . . ?
HW C04W HX 109.5 . . ?
C049 C04X H13 109.5 . . ?
C049 C04X HY 109.5 . . ?
C049 C04X HZ 109.5 . . ?
H13 C04X HY 109.5 . . ?
H13 C04X HZ 109.5 . . ?
HY C04X HZ 109.5 . . ?
C04I C04Y H14 109.5 . . ?
C04I C04Y H36 109.5 . . ?
C04I C04Y H37 109.5 . . ?
H14 C04Y H36 109.5 . . ?
H14 C04Y H37 109.5 . . ?
H36 C04Y H37 109.5 . . ?
C04H C04Z H15 109.5 . . ?
C04H C04Z H38 109.5 . . ?
C04H C04Z H39 109.5 . . ?
H15 C04Z H38 109.5 . . ?
H15 C04Z H39 109.5 . . ?
H38 C04Z H39 109.5 . . ?
C04M C050 H05A 109.5 . . ?
C04M C050 H05B 109.5 . . ?
C04M C050 H05C 109.5 . . ?
H05A C050 H05B 109.5 . . ?
H05A C050 H05C 109.5 . . ?
H05B C050 H05C 109.5 . . ?
C03T C051 H05D 109.5 . . ?
C03T C051 H05E 109.5 . . ?
C03T C051 H05F 109.5 . . ?
H05D C051 H05E 109.5 . . ?
H05D C051 H05F 109.5 . . ?
H05E C051 H05F 109.5 . . ?
C04M C052 H05G 109.5 . . ?
C04M C052 H05H 109.5 . . ?
C04M C052 H05I 109.5 . . ?
H05G C052 H05H 109.5 . . ?
H05G C052 H05I 109.5 . . ?
H05H C052 H05I 109.5 . . ?
C049 C053 H05J 109.5 . . ?
C049 C053 H05K 109.5 . . ?
C049 C053 H05L 109.5 . . ?
H05J C053 H05K 109.5 . . ?
H05J C053 H05L 109.5 . . ?
H05K C053 H05L 109.5 . . ?
C04I C054 H05M 109.5 . . ?
C04I C054 H05N 109.5 . . ?
C04I C054 H05O 109.5 . . ?
H05M C054 H05N 109.5 . . ?
H05M C054 H05O 109.5 . . ?
H05N C054 H05O 109.5 . . ?
C03V C055 H05P 109.5 . . ?
C03V C055 H05Q 109.5 . . ?
C03V C055 H05R 109.5 . . ?
H05P C055 H05Q 109.5 . . ?
H05P C055 H05R 109.5 . . ?
H05Q C055 H05R 109.5 . . ?
C03V C056 H05S 109.5 . . ?
C03V C056 H05T 109.5 . . ?
C03V C056 H05U 109.5 . . ?
H05S C056 H05T 109.5 . . ?
H05S C056 H05U 109.5 . . ?
H05T C056 H05U 109.5 . . ?

loop_
_geom_bond_atom_site_label_1
_geom_bond_atom_site_label_2
_geom_bond_distance
_geom_bond_site_symmetry_2
_geom_bond_publ_flag
Cu01 Cu06 2.6962(8) . ?
Cu01 Cu07 2.5486(8) . ?
Cu01 Cu0A 2.8431(9) . ?
Cu01 Cu0E 2.6925(8) . ?
Cu01 Cu0K 2.8883(8) . ?
Cu01 Cu0L 2.8665(8) . ?
Cu01 Cu0O 2.5562(8) . ?
Cu01 Cu0S 2.7038(8) . ?
Cu01 Cu0T 2.5661(8) . ?
Cu01 H41 1.64(5) . ?
Cu01 H44 1.80(4) . ?
Cu01 H46 1.90(6) . ?
Cu01 H50 1.65(6) . ?
Cu02 Cu05 2.5613(8) . ?
Cu02 Cu06 2.7228(8) . ?
Cu02 Cu07 2.5652(8) . ?
Cu02 Cu08 2.7407(8) . ?
Cu02 Cu0L 2.7644(8) . ?
Cu02 S00Z 2.3573(12) . ?
Cu02 S010 2.3769(11) . ?
Cu02 H48 1.79(6) . ?
Cu02 H56 1.67(6) . ?
Cu03 P01C 2.3130(12) . ?
Cu03 P01D 2.2977(11) . ?
Cu03 P01E 2.3231(12) . ?
Cu03 P01F 2.3189(12) . ?
Cu04 Cu05 2.4585(8) . ?
Cu04 Cu0B 2.8979(9) . ?
Cu04 Cu0D 2.7022(8) . ?
Cu04 Cu0E 2.5173(8) . ?
Cu04 Cu0J 2.5306(8) . ?
Cu04 Cu0K 2.7211(8) . ?
Cu04 Cu0L 2.8513(8) . ?
Cu04 S013 2.3139(11) . ?
Cu04 H42 1.74(5) . ?
Cu04 H54 1.82(6) . ?
Cu04 H57 1.76(8) . ?
Cu05 Cu07 2.5399(8) . ?
Cu05 Cu0D 3.0582(9) . ?
Cu05 Cu0E 2.7653(8) . ?
Cu05 Cu0L 2.6661(8) . ?
Cu05 S00U 2.3177(11) . ?
Cu05 H42 1.69(5) . ?
Cu05 H48 1.51(6) . ?
Cu06 Cu07 2.8323(8) . ?
Cu06 Cu0F 2.8123(9) . ?
Cu06 Cu0L 2.8298(8) . ?
Cu06 Cu0O 2.5685(8) . ?
Cu06 Cu0R 2.5056(8) . ?
Cu06 S010 2.3985(12) . ?
Cu06 H41 1.64(5) . ?
Cu06 H43 1.63(5) . ?
Cu06 H56 1.93(6) . ?
Cu07 Cu0E 2.5600(8) . ?
Cu07 Cu0L 3.0241(9) . ?
Cu07 S01G 2.3505(12) . ?
Cu07 H46 1.72(6) . ?
Cu07 H48 1.73(6) . ?
Cu08 Cu0C 2.6361(8) . ?
Cu08 Cu0D 2.5915(8) . ?
Cu08 Cu0L 2.7719(9) . ?
Cu08 Cu0R 2.5235(8) . ?
Cu08 S00V 2.4361(11) . ?
Cu08 S00Z 2.3094(12) . ?
Cu08 H45 1.57(6) . ?
Cu08 H56 2.09(6) . ?
Cu09 Cu0A 2.7137(9) . ?
Cu09 Cu0C 2.6857(8) . ?
Cu09 Cu0F 3.0586(8) . ?
Cu09 Cu0G 2.6547(8) . ?
Cu09 Cu0I 2.5633(8) . ?
Cu09 Cu0R 2.6735(8) . ?
Cu09 S00X 2.4007(12) . ?
Cu09 S017 2.3560(11) . ?
Cu09 H49 1.68(5) . ?
Cu09 H59 1.79(7) . ?
Cu0A Cu0F 2.6711(8) . ?
Cu0A Cu0G 2.8973(8) . ?
Cu0A Cu0I 2.7263(9) . ?
Cu0A Cu0K 2.7170(8) . ?
Cu0A Cu0L 2.7033(8) . ?
Cu0A Cu0M 2.7627(8) . ?
Cu0A Cu0N 2.7153(8) . ?
Cu0A Cu0O 3.0094(8) . ?
Cu0A Cu0R 2.8072(8) . ?
Cu0A Cu0S 2.7938(9) . ?
Cu0A H50 1.94(6) . ?
Cu0A H55 1.66(5) . ?
Cu0A H59 1.69(6) . ?
Cu0B Cu0C 2.7078(8) . ?
Cu0B Cu0D 2.6815(8) . ?
Cu0B Cu0G 2.6702(8) . ?
Cu0B Cu0J 2.6230(8) . ?
Cu0B Cu0K 2.8719(8) . ?
Cu0B Cu0Q 2.6452(8) . ?
Cu0B S00Y 2.4240(11) . ?
Cu0B H47 1.67(7) . ?
Cu0B H51 1.81(4) . ?
Cu0B H57 1.83(8) . ?
Cu0C Cu0D 2.6162(8) . ?
Cu0C Cu0G 2.6991(8) . ?
Cu0C Cu0L 2.9014(9) . ?
Cu0C Cu0R 2.8663(8) . ?
Cu0C S00X 2.4239(12) . ?
Cu0C H45 1.80(6) . ?
Cu0C H47 1.74(7) . ?
Cu0C H59 2.02(6) . ?
Cu0D Cu0L 2.6876(8) . ?
Cu0D S00U 2.3551(12) . ?
Cu0D S00Y 2.4196(11) . ?
Cu0D H45 1.69(6) . ?
Cu0D H57 1.71(8) . ?
Cu0E Cu0H 2.6731(8) . ?
Cu0E Cu0K 2.8397(9) . ?
Cu0E Cu0T 2.9396(9) . ?
Cu0E S018 2.3948(12) . ?
Cu0E H42 1.77(4) . ?
Cu0E H46 1.67(5) . ?
Cu0F Cu0N 2.5761(8) . ?
Cu0F Cu0O 2.5091(9) . ?
Cu0F Cu0R 2.4477(8) . ?
Cu0F S017 2.3197(12) . ?
Cu0F H43 1.69(5) . ?
Cu0F H53 1.64(6) . ?
Cu0G Cu0I 2.6336(8) . ?
Cu0G Cu0M 2.8835(9) . ?
Cu0G Cu0Q 2.7090(8) . ?
Cu0G S016 2.4784(11) . ?
Cu0G H47 1.71(7) . ?
Cu0G H49 1.74(5) . ?
Cu0G H58 2.05(6) . ?
Cu0H Cu0J 2.8121(8) . ?
Cu0H Cu0K 2.7454(9) . ?
Cu0H Cu0P 2.6082(8) . ?
Cu0H Cu0T 2.5721(8) . ?
Cu0H S012 2.3786(11) . ?
Cu0H S018 2.3928(12) . ?
Cu0H H52 1.71(6) . ?
Cu0H H54 1.71(6) . ?
Cu0I Cu0M 2.5518(8) . ?
Cu0I Cu0N 2.7190(8) . ?
Cu0I S011 2.4106(12) . ?
Cu0I S015 2.3405(11) . ?
Cu0I H49 1.70(5) . ?
Cu0I H55 1.99(5) . ?
Cu0J Cu0K 2.7561(8) . ?
Cu0J Cu0Q 2.5638(8) . ?
Cu0J S012 2.3309(12) . ?
Cu0J S013 2.3940(12) . ?
Cu0J H51 1.51(4) . ?
Cu0J H54 1.89(5) . ?
Cu0K Cu0L 2.6820(8) . ?
Cu0K Cu0M 2.8781(8) . ?
Cu0K Cu0P 2.6881(9) . ?
Cu0K Cu0Q 2.6795(8) . ?
Cu0K H50 1.58(6) . ?
Cu0K H54 1.73(5) . ?
Cu0K H58 1.66(6) . ?
Cu0L Cu0R 2.6812(8) . ?
Cu0L H50 1.74(6) . ?
Cu0L H56 1.69(6) . ?
Cu0L H57 1.82(7) . ?
Cu0M Cu0P 2.4802(8) . ?
Cu0M Cu0Q 2.7121(8) . ?
Cu0M Cu0S 2.5093(8) . ?
Cu0M S011 2.3222(12) . ?
Cu0M H40 1.67(4) . ?
Cu0M H55 1.71(5) . ?
Cu0M H58 1.71(6) . ?
Cu0N Cu0O 2.5854(8) . ?
Cu0N Cu0S 2.7258(9) . ?
Cu0N S014 2.3514(12) . ?
Cu0N S015 2.3894(12) . ?
Cu0N H53 1.65(6) . ?
Cu0N H55 1.89(5) . ?
Cu0O Cu0S 2.9312(9) . ?
Cu0O S01K 2.3156(12) . ?
Cu0O H41 1.73(5) . ?
Cu0O H53 1.63(6) . ?
Cu0P Cu0S 2.7831(8) . ?
Cu0P Cu0T 2.5188(9) . ?
Cu0P S00W 2.3084(12) . ?
Cu0P H40 1.67(4) . ?
Cu0P H52 1.72(7) . ?
Cu0Q S00W 2.3747(12) . ?
Cu0Q S016 2.4222(12) . ?
Cu0Q H51 1.64(4) . ?
Cu0Q H58 1.68(6) . ?
Cu0R S00V 2.3044(12) . ?
Cu0R H43 1.77(5) . ?
Cu0R H56 1.88(6) . ?
Cu0R H59 1.64(6) . ?
Cu0S Cu0T 2.6019(8) . ?
Cu0S S014 2.4702(12) . ?
Cu0S H40 1.82(4) . ?
Cu0S H44 1.65(4) . ?
Cu0S H55 1.96(5) . ?
Cu0T S01O 2.3379(13) . ?
Cu0T H44 1.68(4) . ?
Cu0T H52 1.60(6) . ?
S00U P019 2.0184(15) . ?
S00V P01H 2.0118(15) . ?
S00W P01M 2.0153(15) . ?
S00X P01H 2.0045(15) . ?
S00Y P01A 1.9945(15) . ?
S00Z P019 2.0110(14) . ?
S010 P01B 2.0333(16) . ?
S011 P01L 2.0224(15) . ?
S012 P01M 2.0106(15) . ?
S013 P01A 2.0192(15) . ?
S014 P01I 2.0257(15) . ?
S015 P01J 2.0186(16) . ?
S016 P01L 2.0036(15) . ?
S017 P01J 2.0113(15) . ?
S018 P01N 2.0342(15) . ?
P019 O01P 1.577(3) . ?
P019 O01Q 1.572(3) . ?
P01A O01T 1.587(3) . ?
P01A O01Z 1.573(3) . ?
P01B S01G 1.9727(15) . ?
P01B O01X 1.583(3) . ?
P01B O01Y 1.570(3) . ?
P01C C02A 1.821(4) . ?
P01C C02S 1.822(5) . ?
P01C C03I 1.831(4) . ?
P01D C02D 1.835(5) . ?
P01D C02I 1.825(4) . ?
P01D C02Y 1.828(4) . ?
P01E C02N 1.836(5) . ?
P01E C02P 1.835(4) . ?
P01E C02R 1.824(5) . ?
P01F C028 1.832(5) . ?
P01F C02W 1.833(4) . ?
P01F C038 1.838(4) . ?
P01H O01R 1.576(3) . ?
P01H O01S 1.586(3) . ?
P01I S01K 1.9758(15) . ?
P01I O01U 1.585(3) . ?
P01I O01V 1.589(3) . ?
P01J O01W 1.570(3) . ?
P01J O026 1.587(3) . ?
P01L O020 1.581(3) . ?
P01L O021 1.573(3) . ?
P01M O022 1.569(3) . ?
P01M O023 1.582(3) . ?
P01N S01O 1.9741(16) . ?
P01N O024 1.590(3) . ?
P01N O025 1.578(3) . ?
O01P C02E 1.489(5) . ?
O01Q C02L 1.478(5) . ?
O01R C034 1.485(5) . ?
O01S C02H 1.477(5) . ?
O01T C049 1.457(6) . ?
O01U C031 1.474(5) . ?
O01V C03J 1.474(5) . ?
O01W C037 1.449(5) . ?
O01X C035 1.463(5) . ?
O01Y C03U 1.449(6) . ?
O01Z C04I 1.483(5) . ?
O020 C04H 1.463(6) . ?
O021 C02X 1.456(6) . ?
O022 C03P 1.469(5) . ?
O023 C03V 1.441(6) . ?
O024 C03T 1.460(6) . ?
O025 C046 1.467(6) . ?
O026 C04M 1.451(6) . ?
C027 H027 0.9500 . ?
C027 C029 1.370(6) . ?
C027 C02G 1.381(6) . ?
C028 C02Q 1.392(6) . ?
C028 C02T 1.398(6) . ?
C029 H029 0.9500 . ?
C029 C02F 1.402(6) . ?
C02A C02B 1.407(6) . ?
C02A C02F 1.386(6) . ?
C02B H02B 0.9500 . ?
C02B C02G 1.382(6) . ?
C02C H02A 0.9900 . ?
C02C H02C 0.9900 . ?
C02C C02P 1.534(6) . ?
C02C C038 1.520(6) . ?
C02D H02D 0.9900 . ?
C02D H02F 0.9900 . ?
C02D C02M 1.540(6) . ?
C02E H02E 1.0000 . ?
C02E C03K 1.492(7) . ?
C02E C04B 1.478(7) . ?
C02F H02G 0.9500 . ?
C02G H02I 0.9500 . ?
C02H H02H 1.0000 . ?
C02H C039 1.499(7) . ?
C02H C04G 1.508(6) . ?
C02I C02O 1.380(6) . ?
C02I C036 1.390(6) . ?
C02J H02J 0.9500 . ?
C02J C02R 1.389(6) . ?
C02J C03G 1.373(7) . ?
C02K H02K 0.9500 . ?
C02K C02R 1.402(6) . ?
C02K C03A 1.380(7) . ?
C02L H02L 1.0000 . ?
C02L C03Q 1.512(6) . ?
C02L C041 1.505(7) . ?
C02M H02M 0.9900 . ?
C02M H02N 0.9900 . ?
C02M C03I 1.533(6) . ?
C02N C03M 1.383(6) . ?
C02N C03R 1.394(7) . ?
C02O H02O 0.9500 . ?
C02O C02V 1.381(7) . ?
C02P H02P 0.9900 . ?
C02P H02Q 0.9900 . ?
C02Q H02R 0.9500 . ?
C02Q C032 1.392(6) . ?
C02S C02Z 1.401(6) . ?
C02S C03C 1.384(6) . ?
C02T H02T 0.9500 . ?
C02T C03F 1.390(7) . ?
C02U H02U 0.9500 . ?
C02U C02Y 1.394(6) . ?
C02U C03N 1.380(7) . ?
C02V H02V 0.9500 . ?
C02V C030 1.384(7) . ?
C02W C03H 1.395(6) . ?
C02W C047 1.397(7) . ?
C02X H02X 1.0000 . ?
C02X C04C 1.515(7) . ?
C02X C04F 1.500(7) . ?
C02Y C033 1.388(6) . ?
C02Z H02Z 0.9500 . ?
C02Z C040 1.374(7) . ?
C030 H030 0.9500 . ?
C030 C03X 1.368(7) . ?
C031 H031 1.0000 . ?
C031 C042 1.494(7) . ?
C031 C045 1.504(7) . ?
C032 H032 0.9500 . ?
C032 C03O 1.390(7) . ?
C033 H033 0.9500 . ?
C033 C03E 1.390(7) . ?
C034 H034 1.0000 . ?
C034 C03W 1.496(7) . ?
C034 C04S 1.500(8) . ?
C035 H035 1.0000 . ?
C035 C048 1.515(7) . ?
C035 C04P 1.502(7) . ?
C036 H036 0.9500 . ?
C036 C03X 1.394(7) . ?
C037 H037 1.0000 . ?
C037 C044 1.508(7) . ?
C037 C04N 1.512(7) . ?
C038 H03X 0.9900 . ?
C038 H03Y 0.9900 . ?
C039 H03A 0.9800 . ?
C039 H03B 0.9800 . ?
C039 H03C 0.9800 . ?
C03A H03Z 0.9500 . ?
C03A C03L 1.382(7) . ?
C03B H03D 0.9800 . ?
C03B H03E 0.9800 . ?
C03B H03F 0.9800 . ?
C03B C03P 1.510(7) . ?
C03C H03 0.9500 . ?
C03C C03Z 1.392(7) . ?
C03D H16 0.9500 . ?
C03D C03E 1.375(7) . ?
C03D C03N 1.378(7) . ?
C03E H17 0.9500 . ?
C03F H18 0.9500 . ?
C03F C03O 1.390(7) . ?
C03G H19 0.9500 . ?
C03G C03L 1.391(7) . ?
C03H H20 0.9500 . ?
C03H C03S 1.392(7) . ?
C03I H21 0.9900 . ?
C03I H 0.9900 . ?
C03J H03J 1.0000 . ?
C03J C043 1.505(8) . ?
C03J C04E 1.508(7) . ?
C03K H03G 0.9800 . ?
C03K H03H 0.9800 . ?
C03K H03I 0.9800 . ?
C03L H22 0.9500 . ?
C03M H23 0.9500 . ?
C03M C04Q 1.400(7) . ?
C03N H24 0.9500 . ?
C03O H25 0.9500 . ?
C03P H03P 1.0000 . ?
C03P C04L 1.493(7) . ?
C03Q H03K 0.9800 . ?
C03Q H03L 0.9800 . ?
C03Q H03M 0.9800 . ?
C03R H26 0.9500 . ?
C03R C04K 1.389(7) . ?
C03S H27 0.9500 . ?
C03S C04O 1.377(8) . ?
C03T H03T 1.0000 . ?
C03T C04T 1.496(8) . ?
C03T C051 1.503(8) . ?
C03U H03U 1.0000 . ?
C03U C03Y 1.515(7) . ?
C03U C04V 1.511(8) . ?
C03V H03V 1.0000 . ?
C03V C055 1.446(8) . ?
C03V C056 1.466(9) . ?
C03W H03N 0.9800 . ?
C03W H03O 0.9800 . ?
C03W H03Q 0.9800 . ?
C03X H28 0.9500 . ?
C03Y H03R 0.9800 . ?
C03Y H03S 0.9800 . ?
C03Y H03W 0.9800 . ?
C03Z H29 0.9500 . ?
C03Z C04D 1.378(7) . ?
C040 H040 0.9500 . ?
C040 C04D 1.385(7) . ?
C041 H04A 0.9800 . ?
C041 H04B 0.9800 . ?
C041 H04C 0.9800 . ?
C042 H04D 0.9800 . ?
C042 H04E 0.9800 . ?
C042 H04F 0.9800 . ?
C043 H04G 0.9800 . ?
C043 H04H 0.9800 . ?
C043 H04I 0.9800 . ?
C044 H04J 0.9800 . ?
C044 H04K 0.9800 . ?
C044 H04L 0.9800 . ?
C045 H04M 0.9800 . ?
C045 H04N 0.9800 . ?
C045 H04O 0.9800 . ?
C046 H046 1.0000 . ?
C046 C04R 1.493(8) . ?
C046 C04W 1.500(7) . ?
C047 H047 0.9500 . ?
C047 C04A 1.392(7) . ?
C048 H04P 0.9800 . ?
C048 H04Q 0.9800 . ?
C048 H04R 0.9800 . ?
C049 H049 1.0000 . ?
C049 C04X 1.467(9) . ?
C049 C053 1.497(8) . ?
C04A H30 0.9500 . ?
C04A C04O 1.381(8) . ?
C04B H04S 0.9800 . ?
C04B H04T 0.9800 . ?
C04B H04U 0.9800 . ?
C04C H04V 0.9800 . ?
C04C H04W 0.9800 . ?
C04C H04X 0.9800 . ?
C04D H31 0.9500 . ?
C04E H04Y 0.9800 . ?
C04E HA 0.9800 . ?
C04E HB 0.9800 . ?
C04F H04Z 0.9800 . ?
C04F HC 0.9800 . ?
C04F HD 0.9800 . ?
C04G H04 0.9800 . ?
C04G HE 0.9800 . ?
C04G HF 0.9800 . ?
C04H H1 1.0000 . ?
C04H C04U 1.504(8) . ?
C04H C04Z 1.496(9) . ?
C04I H2 1.0000 . ?
C04I C04Y 1.483(9) . ?
C04I C054 1.478(8) . ?
C04J H32 0.9500 . ?
C04J C04K 1.383(8) . ?
C04J C04Q 1.355(8) . ?
C04K H33 0.9500 . ?
C04L H3 0.9800 . ?
C04L HG 0.9800 . ?
C04L HH 0.9800 . ?
C04M H4 1.0000 . ?
C04M C050 1.490(8) . ?
C04M C052 1.493(8) . ?
C04N H5 0.9800 . ?
C04N HI 0.9800 . ?
C04N HJ 0.9800 . ?
C04O H34 0.9500 . ?
C04P H6 0.9800 . ?
C04P HK 0.9800 . ?
C04P HL 0.9800 . ?
C04Q H35 0.9500 . ?
C04R H7 0.9800 . ?
C04R HM 0.9800 . ?
C04R HN 0.9800 . ?
C04S H8 0.9800 . ?
C04S HO 0.9800 . ?
C04S HP 0.9800 . ?
C04T H9 0.9800 . ?
C04T HQ 0.9800 . ?
C04T HR 0.9800 . ?
C04U H10 0.9800 . ?
C04U HS 0.9800 . ?
C04U HT 0.9800 . ?
C04V H11 0.9800 . ?
C04V HU 0.9800 . ?
C04V HV 0.9800 . ?
C04W H12 0.9800 . ?
C04W HW 0.9800 . ?
C04W HX 0.9800 . ?
C04X H13 0.9800 . ?
C04X HY 0.9800 . ?
C04X HZ 0.9800 . ?
C04Y H14 0.9800 . ?
C04Y H36 0.9800 . ?
C04Y H37 0.9800 . ?
C04Z H15 0.9800 . ?
C04Z H38 0.9800 . ?
C04Z H39 0.9800 . ?
C050 H05A 0.9800 . ?
C050 H05B 0.9800 . ?
C050 H05C 0.9800 . ?
C051 H05D 0.9800 . ?
C051 H05E 0.9800 . ?
C051 H05F 0.9800 . ?
C052 H05G 0.9800 . ?
C052 H05H 0.9800 . ?
C052 H05I 0.9800 . ?
C053 H05J 0.9800 . ?
C053 H05K 0.9800 . ?
C053 H05L 0.9800 . ?
C054 H05M 0.9800 . ?
C054 H05N 0.9800 . ?
C054 H05O 0.9800 . ?
C055 H05P 0.9800 . ?
C055 H05Q 0.9800 . ?
C055 H05R 0.9800 . ?
C056 H05S 0.9800 . ?
C056 H05T 0.9800 . ?
C056 H05U 0.9800 . ?

loop_
_geom_torsion_atom_site_label_1
_geom_torsion_atom_site_label_2
_geom_torsion_atom_site_label_3
_geom_torsion_atom_site_label_4
_geom_torsion
_geom_torsion_site_symmetry_1
_geom_torsion_site_symmetry_2
_geom_torsion_site_symmetry_3
_geom_torsion_site_symmetry_4
_geom_torsion_publ_flag
Cu03 P01C C02A C02B -67.4(4) . . . . ?
Cu03 P01C C02A C02F 111.7(4) . . . . ?
Cu03 P01C C02S C02Z 168.7(3) . . . . ?
Cu03 P01C C02S C03C -11.8(4) . . . . ?
Cu03 P01C C03I C02M 56.6(4) . . . . ?
Cu03 P01D C02D C02M -53.3(3) . . . . ?
Cu03 P01D C02I C02O 141.2(4) . . . . ?
Cu03 P01D C02I C036 -38.1(4) . . . . ?
Cu03 P01D C02Y C02U -43.5(4) . . . . ?
Cu03 P01D C02Y C033 137.6(3) . . . . ?
Cu03 P01E C02N C03M -3.4(5) . . . . ?
Cu03 P01E C02N C03R -177.7(3) . . . . ?
Cu03 P01E C02P C02C 64.9(3) . . . . ?
Cu03 P01E C02R C02J -49.9(4) . . . . ?
Cu03 P01E C02R C02K 131.3(4) . . . . ?
Cu03 P01F C028 C02Q 105.9(4) . . . . ?
Cu03 P01F C028 C02T -71.5(4) . . . . ?
Cu03 P01F C02W C03H -14.1(4) . . . . ?
Cu03 P01F C02W C047 165.7(3) . . . . ?
Cu03 P01F C038 C02C -50.3(4) . . . . ?
S00U P019 O01P C02E -42.9(3) . . . . ?
S00U P019 O01Q C02L -50.9(3) . . . . ?
S00V P01H O01R C034 -29.8(4) . . . . ?
S00V P01H O01S C02H -165.5(3) . . . . ?
S00W P01M O022 C03P -143.4(3) . . . . ?
S00W P01M O023 C03V 75.2(4) . . . . ?
S00X P01H O01R C034 -158.9(3) . . . . ?
S00X P01H O01S C02H -37.3(3) . . . . ?
S00Y P01A O01T C049 -82.8(4) . . . . ?
S00Y P01A O01Z C04I 178.2(3) . . . . ?
S00Z P019 O01P C02E 88.4(3) . . . . ?
S00Z P019 O01Q C02L -178.5(3) . . . . ?
S010 P01B O01X C035 -52.5(4) . . . . ?
S010 P01B O01Y C03U 133.9(4) . . . . ?
S011 P01L O020 C04H 43.5(4) . . . . ?
S011 P01L O021 C02X -79.5(3) . . . . ?
S012 P01M O022 C03P -14.0(4) . . . . ?
S012 P01M O023 C03V -56.4(4) . . . . ?
S013 P01A O01T C049 48.7(4) . . . . ?
S013 P01A O01Z C04I 49.2(3) . . . . ?
S014 P01I O01U C031 68.6(3) . . . . ?
S014 P01I O01V C03J -157.7(3) . . . . ?
S015 P01J O01W C037 -10.2(4) . . . . ?
S015 P01J O026 C04M -60.7(4) . . . . ?
S016 P01L O020 C04H -87.4(4) . . . . ?
S016 P01L O021 C02X 50.5(4) . . . . ?
S017 P01J O01W C037 -139.8(3) . . . . ?
S017 P01J O026 C04M 70.3(4) . . . . ?
S018 P01N O024 C03T -70.3(3) . . . . ?
S018 P01N O025 C046 73.9(3) . . . . ?
P019 O01P C02E C03K -97.6(4) . . . . ?
P019 O01P C02E C04B 138.9(4) . . . . ?
P019 O01Q C02L C03Q 100.9(4) . . . . ?
P019 O01Q C02L C041 -138.0(3) . . . . ?
P01A O01T C049 C04X 100.1(5) . . . . ?
P01A O01T C049 C053 -137.9(4) . . . . ?
P01A O01Z C04I C04Y -111.2(5) . . . . ?
P01A O01Z C04I C054 122.7(5) . . . . ?
P01B O01X C035 C048 -102.4(4) . . . . ?
P01B O01X C035 C04P 136.0(3) . . . . ?
P01B O01Y C03U C03Y -165.2(3) . . . . ?
P01B O01Y C03U C04V 73.7(5) . . . . ?
P01C C02A C02B C02G 179.0(3) . . . . ?
P01C C02A C02F C029 -178.9(3) . . . . ?
P01C C02S C02Z C040 179.5(4) . . . . ?
P01C C02S C03C C03Z -178.5(4) . . . . ?
P01D C02D C02M C03I 72.5(4) . . . . ?
P01D C02I C02O C02V -178.9(4) . . . . ?
P01D C02I C036 C03X 177.9(4) . . . . ?
P01D C02Y C033 C03E 177.2(4) . . . . ?
P01E C02N C03M C04Q -173.8(4) . . . . ?
P01E C02N C03R C04K 173.6(4) . . . . ?
P01F C028 C02Q C032 -176.9(3) . . . . ?
P01F C028 C02T C03F 177.2(4) . . . . ?
P01F C02W C03H C03S 177.3(4) . . . . ?
P01F C02W C047 C04A -179.4(4) . . . . ?
S01G P01B O01X C035 79.0(4) . . . . ?
S01G P01B O01Y C03U 3.4(4) . . . . ?
P01H O01R C034 C03W 145.9(3) . . . . ?
P01H O01R C034 C04S -91.3(4) . . . . ?
P01H O01S C02H C039 -71.9(4) . . . . ?
P01H O01S C02H C04G 165.4(3) . . . . ?
P01I O01U C031 C042 120.7(4) . . . . ?
P01I O01U C031 C045 -115.5(4) . . . . ?
P01I O01V C03J C043 -64.7(5) . . . . ?
P01I O01V C03J C04E 173.7(3) . . . . ?
P01J O01W C037 C044 152.1(3) . . . . ?
P01J O01W C037 C04N -85.4(4) . . . . ?
P01J O026 C04M C050 138.7(4) . . . . ?
P01J O026 C04M C052 -100.6(5) . . . . ?
S01K P01I O01U C031 -61.8(3) . . . . ?
S01K P01I O01V C03J -25.7(4) . . . . ?
P01L O020 C04H C04U -143.4(4) . . . . ?
P01L O020 C04H C04Z 94.0(5) . . . . ?
P01L O021 C02X C04C 99.4(4) . . . . ?
P01L O021 C02X C04F -139.3(3) . . . . ?
P01M O022 C03P C03B 157.8(3) . . . . ?
P01M O022 C03P C04L -79.9(5) . . . . ?
P01M O023 C03V C055 127.2(6) . . . . ?
P01M O023 C03V C056 -110.4(6) . . . . ?
P01N O024 C03T C04T 114.9(4) . . . . ?
P01N O024 C03T C051 -123.4(4) . . . . ?
P01N O025 C046 C04R -150.4(3) . . . . ?
P01N O025 C046 C04W 88.8(5) . . . . ?
S01O P01N O024 C03T 60.0(3) . . . . ?
S01O P01N O025 C046 -58.7(4) . . . . ?
O01P P019 O01Q C02L 65.6(3) . . . . ?
O01Q P019 O01P C02E -161.4(3) . . . . ?
O01R P01H O01S C02H 77.7(3) . . . . ?
O01S P01H O01R C034 82.3(4) . . . . ?
O01T P01A O01Z C04I -65.4(4) . . . . ?
O01U P01I O01V C03J 91.2(4) . . . . ?
O01V P01I O01U C031 178.9(3) . . . . ?
O01W P01J O026 C04M -179.0(3) . . . . ?
O01X P01B O01Y C03U -114.8(4) . . . . ?
O01Y P01B O01X C035 -161.5(4) . . . . ?
O01Z P01A O01T C049 163.9(4) . . . . ?
O020 P01L O021 C02X 166.8(3) . . . . ?
O021 P01L O020 C04H 156.7(4) . . . . ?
O022 P01M O023 C03V -174.4(3) . . . . ?
O023 P01M O022 C03P 102.5(3) . . . . ?
O024 P01N O025 C046 -175.4(3) . . . . ?
O025 P01N O024 C03T 177.3(3) . . . . ?
O026 P01J O01W C037 106.0(4) . . . . ?
C027 C029 C02F C02A -0.2(7) . . . . ?
C028 P01F C02W C03H 121.5(4) . . . . ?
C028 P01F C02W C047 -58.6(4) . . . . ?
C028 P01F C038 C02C 177.4(3) . . . . ?
C028 C02Q C032 C03O 0.3(7) . . . . ?
C028 C02T C03F C03O -0.7(7) . . . . ?
C029 C027 C02G C02B 0.0(7) . . . . ?
C02A P01C C02S C02Z 37.4(4) . . . . ?
C02A P01C C02S C03C -143.0(4) . . . . ?
C02A P01C C03I C02M -173.6(3) . . . . ?
C02A C02B C02G C027 0.0(6) . . . . ?
C02B C02A C02F C029 0.2(6) . . . . ?
C02D P01D C02I C02O -94.4(4) . . . . ?
C02D P01D C02I C036 86.3(4) . . . . ?
C02D P01D C02Y C02U -168.0(3) . . . . ?
C02D P01D C02Y C033 13.2(4) . . . . ?
C02D C02M C03I P01C -74.0(4) . . . . ?
C02F C02A C02B C02G -0.1(6) . . . . ?
C02G C027 C029 C02F 0.1(7) . . . . ?
C02I P01D C02D C02M 178.7(3) . . . . ?
C02I P01D C02Y C02U 86.8(4) . . . . ?
C02I P01D C02Y C033 -92.0(4) . . . . ?
C02I C02O C02V C030 1.8(8) . . . . ?
C02I C036 C03X C030 0.2(8) . . . . ?
C02J C03G C03L C03A 0.0(7) . . . . ?
C02K C03A C03L C03G -0.3(7) . . . . ?
C02N P01E C02P C02C -69.2(3) . . . . ?
C02N P01E C02R C02J 90.8(4) . . . . ?
C02N P01E C02R C02K -88.0(4) . . . . ?
C02N C03M C04Q C04J 0.4(8) . . . . ?
C02N C03R C04K C04J 0.3(8) . . . . ?
C02O C02I C036 C03X -1.5(7) . . . . ?
C02O C02V C030 C03X -3.1(8) . . . . ?
C02P P01E C02N C03M 115.6(4) . . . . ?
C02P P01E C02N C03R -58.7(4) . . . . ?
C02P P01E C02R C02J -166.2(3) . . . . ?
C02P P01E C02R C02K 15.1(4) . . . . ?
C02P C02C C038 P01F 75.9(4) . . . . ?
C02Q C028 C02T C03F -0.3(7) . . . . ?
C02Q C032 C03O C03F -1.3(7) . . . . ?
C02R P01E C02N C03M -135.6(4) . . . . ?
C02R P01E C02N C03R 50.1(4) . . . . ?
C02R P01E C02P C02C -174.6(3) . . . . ?
C02R C02J C03G C03L -0.1(7) . . . . ?
C02R C02K C03A C03L 0.7(7) . . . . ?
C02S P01C C02A C02B 62.8(4) . . . . ?
C02S P01C C02A C02F -118.1(4) . . . . ?
C02S P01C C03I C02M -69.4(4) . . . . ?
C02S C02Z C040 C04D -1.0(8) . . . . ?
C02S C03C C03Z C04D -1.0(7) . . . . ?
C02T C028 C02Q C032 0.5(7) . . . . ?
C02T C03F C03O C032 1.5(7) . . . . ?
C02U C02Y C033 C03E -1.7(7) . . . . ?
C02V C030 C03X C036 2.0(8) . . . . ?
C02W P01F C028 C02Q -24.3(4) . . . . ?
C02W P01F C028 C02T 158.3(4) . . . . ?
C02W P01F C038 C02C 71.1(4) . . . . ?
C02W C03H C03S C04O 2.7(7) . . . . ?
C02W C047 C04A C04O 1.4(8) . . . . ?
C02Y P01D C02D C02M 72.3(3) . . . . ?
C02Y P01D C02I C02O 13.1(5) . . . . ?
C02Y P01D C02I C036 -166.2(4) . . . . ?
C02Y C02U C03N C03D 0.3(7) . . . . ?
C02Y C033 C03E C03D 1.6(7) . . . . ?
C02Z C02S C03C C03Z 1.1(7) . . . . ?
C02Z C040 C04D C03Z 1.1(8) . . . . ?
C036 C02I C02O C02V 0.4(7) . . . . ?
C038 P01F C028 C02Q -130.0(4) . . . . ?
C038 P01F C028 C02T 52.7(4) . . . . ?
C038 P01F C02W C03H -133.2(4) . . . . ?
C038 P01F C02W C047 46.6(4) . . . . ?
C038 C02C C02P P01E -85.2(4) . . . . ?
C03A C02K C02R P01E 178.0(4) . . . . ?
C03A C02K C02R C02J -0.7(7) . . . . ?
C03C C02S C02Z C040 -0.1(7) . . . . ?
C03C C03Z C04D C040 -0.1(8) . . . . ?
C03E C03D C03N C02U -0.4(7) . . . . ?
C03G C02J C02R P01E -178.4(4) . . . . ?
C03G C02J C02R C02K 0.5(7) . . . . ?
C03H C02W C047 C04A 0.5(7) . . . . ?
C03H C03S C04O C04A -0.8(7) . . . . ?
C03I P01C C02A C02B 166.7(3) . . . . ?
C03I P01C C02A C02F -14.2(4) . . . . ?
C03I P01C C02S C02Z -68.4(4) . . . . ?
C03I P01C C02S C03C 111.2(4) . . . . ?
C03M C02N C03R C04K -0.9(7) . . . . ?
C03N C02U C02Y P01D -178.2(4) . . . . ?
C03N C02U C02Y C033 0.7(7) . . . . ?
C03N C03D C03E C033 -0.5(7) . . . . ?
C03R C02N C03M C04Q 0.6(7) . . . . ?
C047 C02W C03H C03S -2.5(7) . . . . ?
C047 C04A C04O C03S -1.2(8) . . . . ?
C04K C04J C04Q C03M -1.1(8) . . . . ?
C04Q C04J C04K C03R 0.8(8) . . . . ?
